data_4130721
loop_
_publ_author_name
'Chen, Shuang'
'Xiong, Lin'
'Wang, Shuxin'
'Ma, Zhongyun'
'Jin, Shan'
'Sheng, Hongting'
'Pei, Yong'
'Zhu, Manzhou'

_publ_section_title
;
 Total Structure Determination of Au21(S-Adm)15 and Geometrical/Electronic
 Structure Evolution of Thiolated Gold Nanoclusters.
;
_journal_issue 34
_journal_name_full 'Journal of the American Chemical Society'
_journal_page_first 10754
_journal_page_last 10757
_journal_paper_doi 10.1021/jacs.6b06004
_journal_volume 138
_journal_year 2016
_chemical_formula_moiety 'C150 H225 Au21 S15'
_chemical_formula_sum 'C150 H225 Au21 S15'
_chemical_formula_weight 6645.50
_space_group_IT_number 2
_space_group_name_Hall '-P 1'
_space_group_name_H-M_alt 'P -1'
_symmetry_cell_setting triclinic
_symmetry_space_group_name_Hall '-P 1'
_symmetry_space_group_name_H-M 'P -1'
_atom_sites_solution_hydrogens geom
_atom_sites_solution_primary direct
_atom_sites_solution_secondary difmap
_audit_creation_method SHELXL-97
_cell_angle_alpha 72.542(3)
_cell_angle_beta 76.013(2)
_cell_angle_gamma 70.335(3)
_cell_formula_units_Z 2
_cell_length_a 16.6470(19)
_cell_length_b 20.8853(12)
_cell_length_c 31.0722(13)
_cell_measurement_reflns_used 2623
_cell_measurement_temperature 291(2)
_cell_measurement_theta_max 24.56
_cell_measurement_theta_min 2.13
_cell_volume 9584.6(13)
_computing_cell_refinement SMART
_computing_data_collection 'SMART (Bruker, 2008)'
_computing_data_reduction 'SAINT (Bruker, 2008)'
_computing_molecular_graphics SHELXTL
_computing_publication_material SHELXTL
_computing_structure_refinement SHELXTL
_computing_structure_solution 'SHELXTL (Bruker, 2008)'
_diffrn_ambient_temperature 291(2)
_diffrn_measured_fraction_theta_full 0.995
_diffrn_measured_fraction_theta_max 0.995
_diffrn_measurement_device_type 'Bruker Smart Apex CCD'
_diffrn_measurement_method 'phi and omega scans'
_diffrn_radiation_monochromator graphite
_diffrn_radiation_source 'sealed tube'
_diffrn_radiation_type MoK\a
_diffrn_radiation_wavelength 0.71073
_diffrn_reflns_av_R_equivalents 0.0675
_diffrn_reflns_av_sigmaI/netI 0.0897
_diffrn_reflns_limit_h_max 21
_diffrn_reflns_limit_h_min -21
_diffrn_reflns_limit_k_max 27
_diffrn_reflns_limit_k_min -25
_diffrn_reflns_limit_l_max 40
_diffrn_reflns_limit_l_min -39
_diffrn_reflns_number 87297
_diffrn_reflns_theta_full 27.46
_diffrn_reflns_theta_max 27.46
_diffrn_reflns_theta_min 0.70
_exptl_absorpt_coefficient_mu 16.200
_exptl_absorpt_correction_T_max 0.1400
_exptl_absorpt_correction_T_min 0.1017
_exptl_absorpt_correction_type multi-scan
_exptl_absorpt_process_details 'SADABS; Bruker, 2008'
_exptl_crystal_colour red
_exptl_crystal_density_diffrn 2.303
_exptl_crystal_density_method 'not measured'
_exptl_crystal_description block
_exptl_crystal_F_000 6048
_exptl_crystal_size_max 0.26
_exptl_crystal_size_mid 0.22
_exptl_crystal_size_min 0.20
_refine_diff_density_max 2.772
_refine_diff_density_min -3.290
_refine_diff_density_rms 0.280
_refine_ls_extinction_method none
_refine_ls_goodness_of_fit_ref 1.028
_refine_ls_hydrogen_treatment constr
_refine_ls_matrix_type fullcycle
_refine_ls_number_parameters 1675
_refine_ls_number_reflns 43630
_refine_ls_number_restraints 0
_refine_ls_restrained_S_all 1.028
_refine_ls_R_factor_all 0.0727
_refine_ls_R_factor_gt 0.0517
_refine_ls_shift/su_max 0.000
_refine_ls_shift/su_mean 0.000
_refine_ls_structure_factor_coef Fsqd
_refine_ls_weighting_details 'calc w=1/[\s^2^(Fo^2^)+(0.07P)^2^+1.88P] where P=(Fo^2^+2Fc^2^)/3'
_refine_ls_weighting_scheme calc
_refine_ls_wR_factor_gt 0.1169
_refine_ls_wR_factor_ref 0.1208
_reflns_number_gt 31806
_reflns_number_total 43630
_reflns_threshold_expression >2sigma(I)
_cod_data_source_file ja6b06004_si_002.cif
_cod_data_source_block yy
_cod_depositor_comments
;
The following automatic conversions were performed:

data item '_symmetry_cell_setting' value 'Triclinic' was changed to
'triclinic' in accordance with the
/home/saulius/struct/COD-crude-data/automatic-downloads/DataCite-retrospective/ACS/depositions/lib/dictionaries/cif_core.dic
dictionary named 'cif_core.dic' version 2.4.2 last updated on
2011-04-26.

Automatic conversion script
Id: cif_fix_values 6909 2019-04-08 15:41:33Z antanas 
;
_cod_original_sg_symbol_H-M 'P-1   '
_cod_database_code 4130721

loop_
_symmetry_equiv_pos_as_xyz
'x, y, z'
'-x, -y, -z'

loop_
_atom_site_label
_atom_site_type_symbol
_atom_site_fract_x
_atom_site_fract_y
_atom_site_fract_z
_atom_site_U_iso_or_equiv
_atom_site_adp_type
_atom_site_occupancy
_atom_site_symmetry_multiplicity
_atom_site_calc_flag
_atom_site_refinement_flags
Au1 Au 0.963688(18) 0.287033(15) 0.754778(10) 0.03140(5) Uani 1 1 d .
Au2 Au 1.002987(19) 0.149801(15) 0.688865(10) 0.03179(5) Uani 1 1 d .
Au3 Au 0.848716(19) 0.455882(15) 0.735221(10) 0.03163(5) Uani 1 1 d .
Au4 Au 0.80263(2) 0.351069(16) 0.711318(11) 0.03453(6) Uani 1 1 d .
Au5 Au 0.825805(19) 0.236985(16) 0.658535(11) 0.03438(6) Uani 1 1 d .
Au6 Au 0.933583(19) 0.152157(15) 0.597869(10) 0.03180(5) Uani 1 1 d .
Au7 Au 0.673998(19) 0.506018(15) 0.783242(11) 0.03216(5) Uani 1 1 d .
Au8 Au 0.763703(19) 0.334301(15) 0.802776(10) 0.03184(5) Uani 1 1 d .
Au9 Au 0.807821(19) 0.189200(15) 0.776322(10) 0.03143(5) Uani 1 1 d .
Au10 Au 0.812283(19) 0.108625(15) 0.702350(10) 0.03161(5) Uani 1 1 d .
Au11 Au 0.772174(19) 0.105740(16) 0.607171(11) 0.03492(6) Uani 1 1 d .
Au12 Au 0.573011(19) 0.394302(15) 0.853935(10) 0.03195(5) Uani 1 1 d .
Au13 Au 0.63770(2) 0.398797(16) 0.753026(11) 0.03470(6) Uani 1 1 d .
Au14 Au 0.68816(2) 0.277012(16) 0.722748(11) 0.03414(6) Uani 1 1 d .
Au15 Au 0.677475(19) 0.202368(15) 0.666438(10) 0.03164(5) Uani 1 1 d .
Au16 Au 0.647702(19) 0.059802(16) 0.703614(11) 0.03512(6) Uani 1 1 d .
Au17 Au 0.520043(18) 0.346043(15) 0.699481(10) 0.03134(5) Uani 1 1 d .
Au18 Au 0.644761(19) 0.250344(15) 0.816935(10) 0.03154(5) Uani 1 1 d .
Au19 Au 0.669310(19) 0.147834(15) 0.773604(10) 0.03401(6) Uani 1 1 d .
Au20 Au 0.783607(18) 0.168452(15) 0.875280(10) 0.03180(5) Uani 1 1 d .
Au21 Au 0.810660(19) 0.044010(15) 0.823158(10) 0.03168(5) Uani 1 1 d .
S1 S 0.98314(13) 0.38267(10) 0.75847(7) 0.0331(3) Uani 1 1 d .
S2 S 0.96417(12) 0.17560(10) 0.75858(7) 0.0319(3) Uani 1 1 d .
S3 S 1.06236(14) 0.10606(12) 0.62538(8) 0.0388(4) Uani 1 1 d .
S4 S 0.72802(15) 0.53697(12) 0.70666(8) 0.0418(4) Uani 1 1 d .
S5 S 0.88870(13) 0.33114(10) 0.64302(7) 0.0343(3) Uani 1 1 d .
S6 S 0.80559(15) 0.21304(11) 0.55861(8) 0.0404(4) Uani 1 1 d .
S7 S 0.49566(13) 0.42923(11) 0.74090(7) 0.0348(3) Uani 1 1 d .
S8 S 0.52983(14) 0.26182(11) 0.66268(7) 0.0359(3) Uani 1 1 d .
S9 S 0.62723(13) 0.48572(10) 0.86193(7) 0.0341(3) Uani 1 1 d .
S10 S 0.52020(12) 0.31161(10) 0.84911(7) 0.0316(3) Uani 1 1 d .
S11 S 0.56925(14) 0.09741(12) 0.76185(8) 0.0387(4) Uani 1 1 d .
S12 S 0.72928(14) 0.00787(10) 0.64582(8) 0.0366(4) Uani 1 1 d .
S13 S 0.84085(13) 0.26191(10) 0.85953(7) 0.0328(3) Uani 1 1 d .
S14 S 0.73682(13) 0.06975(10) 0.88718(7) 0.0323(3) Uani 1 1 d .
S15 S 0.89108(13) 0.02576(10) 0.75830(7) 0.0326(3) Uani 1 1 d .
C1 C 1.0686(6) 0.4165(5) 0.7091(4) 0.044(2) Uani 1 1 d .
C2 C 1.0334(8) 0.4870(5) 0.6811(5) 0.056(3) Uani 1 1 d .
H2A H 0.9985 0.5163 0.7018 0.067 Uiso 1 1 calc R
H2B H 0.9946 0.4834 0.6637 0.067 Uiso 1 1 calc R
C3 C 1.0952(7) 0.5259(5) 0.6476(4) 0.046(2) Uani 1 1 d .
H3 H 1.0655 0.5750 0.6352 0.056 Uiso 1 1 calc R
C4 C 1.1199(8) 0.4821(7) 0.6120(4) 0.053(3) Uani 1 1 d .
H4A H 1.1706 0.4900 0.5905 0.064 Uiso 1 1 calc R
H4B H 1.0728 0.4933 0.5952 0.064 Uiso 1 1 calc R
C5 C 1.1387(10) 0.4057(7) 0.6406(5) 0.057(3) Uani 1 1 d .
H5 H 1.1625 0.3765 0.6185 0.069 Uiso 1 1 calc R
C6 C 1.0826(6) 0.3669(6) 0.6795(3) 0.048(2) Uani 1 1 d .
H6A H 1.0297 0.3682 0.6709 0.058 Uiso 1 1 calc R
H6B H 1.1138 0.3192 0.6926 0.058 Uiso 1 1 calc R
C7 C 1.1441(7) 0.4084(6) 0.7338(5) 0.050(2) Uani 1 1 d .
H7A H 1.1717 0.3594 0.7464 0.060 Uiso 1 1 calc R
H7B H 1.1234 0.4327 0.7582 0.060 Uiso 1 1 calc R
C8 C 1.1718(9) 0.5181(7) 0.6720(5) 0.056(3) Uani 1 1 d .
H8A H 1.2167 0.5347 0.6497 0.067 Uiso 1 1 calc R
H8B H 1.1511 0.5462 0.6944 0.067 Uiso 1 1 calc R
C9 C 1.2080(6) 0.4422(6) 0.6952(4) 0.047(2) Uani 1 1 d .
H9 H 1.2635 0.4332 0.7048 0.056 Uiso 1 1 calc R
C10 C 1.2149(8) 0.4011(8) 0.6613(5) 0.060(3) Uani 1 1 d .
H10A H 1.2382 0.3522 0.6758 0.072 Uiso 1 1 calc R
H10B H 1.2586 0.4132 0.6359 0.072 Uiso 1 1 calc R
C11 C 1.0700(5) 0.1114(5) 0.7850(3) 0.0361(15) Uani 1 1 d .
C12 C 1.0590(8) 0.1180(5) 0.8330(3) 0.046(2) Uani 1 1 d .
H12A H 1.0133 0.0987 0.8523 0.055 Uiso 1 1 calc R
H12B H 1.0450 0.1667 0.8337 0.055 Uiso 1 1 calc R
C13 C 1.1471(8) 0.0758(5) 0.8489(3) 0.049(2) Uani 1 1 d .
H13 H 1.1454 0.0692 0.8817 0.059 Uiso 1 1 calc R
C14 C 1.1662(8) 0.0064(6) 0.8350(4) 0.051(2) Uani 1 1 d .
H14A H 1.2203 -0.0243 0.8448 0.061 Uiso 1 1 calc R
H14B H 1.1214 -0.0155 0.8522 0.061 Uiso 1 1 calc R
C15 C 1.1723(9) 0.0095(7) 0.7860(4) 0.059(3) Uani 1 1 d .
H15 H 1.1858 -0.0394 0.7849 0.071 Uiso 1 1 calc R
C16 C 1.0768(7) 0.0424(5) 0.7775(4) 0.048(2) Uani 1 1 d .
H16A H 1.0700 0.0455 0.7467 0.057 Uiso 1 1 calc R
H16B H 1.0375 0.0188 0.7997 0.057 Uiso 1 1 calc R
C17 C 1.1458(5) 0.1357(6) 0.7511(4) 0.0430(19) Uani 1 1 d .
H17A H 1.1536 0.1217 0.7230 0.052 Uiso 1 1 calc R
H17B H 1.1308 0.1864 0.7439 0.052 Uiso 1 1 calc R
C18 C 1.2160(7) 0.1123(5) 0.8186(4) 0.047(2) Uani 1 1 d .
H18A H 1.1969 0.1614 0.8191 0.056 Uiso 1 1 calc R
H18B H 1.2700 0.0909 0.8307 0.056 Uiso 1 1 calc R
C19 C 1.2297(8) 0.1056(8) 0.7701(5) 0.063(4) Uani 1 1 d .
H19 H 1.2733 0.1282 0.7507 0.076 Uiso 1 1 calc R
C20 C 1.2521(11) 0.0279(7) 0.7654(6) 0.065(4) Uani 1 1 d .
H20A H 1.2677 0.0256 0.7336 0.078 Uiso 1 1 calc R
H20B H 1.2991 -0.0030 0.7817 0.078 Uiso 1 1 calc R
C21 C 1.1367(6) 0.1657(7) 0.5928(3) 0.044(2) Uani 1 1 d .
C22 C 1.1468(8) 0.2104(6) 0.6216(5) 0.054(2) Uani 1 1 d .
H22A H 1.0929 0.2467 0.6256 0.064 Uiso 1 1 calc R
H22B H 1.1574 0.1810 0.6516 0.064 Uiso 1 1 calc R
C23 C 1.2170(7) 0.2435(8) 0.6014(6) 0.058(3) Uani 1 1 d .
H23 H 1.2267 0.2660 0.6225 0.069 Uiso 1 1 calc R
C24 C 1.1721(8) 0.2989(6) 0.5610(4) 0.058(3) Uani 1 1 d .
H24A H 1.1208 0.3320 0.5726 0.069 Uiso 1 1 calc R
H24B H 1.2113 0.3244 0.5406 0.069 Uiso 1 1 calc R
C25 C 1.1496(8) 0.2574(7) 0.5374(4) 0.053(3) Uani 1 1 d .
H25 H 1.1267 0.2916 0.5106 0.063 Uiso 1 1 calc R
C26 C 1.0880(8) 0.2144(7) 0.5562(5) 0.057(3) Uani 1 1 d .
H26A H 1.0310 0.2409 0.5679 0.069 Uiso 1 1 calc R
H26B H 1.0838 0.1911 0.5344 0.069 Uiso 1 1 calc R
C27 C 1.2232(9) 0.1105(7) 0.5783(4) 0.054(3) Uani 1 1 d .
H27A H 1.2444 0.0753 0.6047 0.065 Uiso 1 1 calc R
H27B H 1.2153 0.0876 0.5573 0.065 Uiso 1 1 calc R
C28 C 1.2955(9) 0.1809(7) 0.5919(4) 0.055(2) Uani 1 1 d .
H28A H 1.3481 0.1951 0.5841 0.065 Uiso 1 1 calc R
H28B H 1.3000 0.1429 0.6192 0.065 Uiso 1 1 calc R
C29 C 1.2861(6) 0.1568(8) 0.5544(4) 0.053(3) Uani 1 1 d .
H29 H 1.3416 0.1298 0.5405 0.064 Uiso 1 1 calc R
C30 C 1.2350(9) 0.2131(6) 0.5179(5) 0.056(3) Uani 1 1 d .
H30A H 1.2702 0.2434 0.4996 0.067 Uiso 1 1 calc R
H30B H 1.2244 0.1901 0.4978 0.067 Uiso 1 1 calc R
C31 C 0.7474(7) 0.6262(5) 0.7025(4) 0.045(2) Uani 1 1 d .
C32 C 0.7622(9) 0.6149(7) 0.7527(4) 0.054(3) Uani 1 1 d .
H32A H 0.7091 0.6192 0.7744 0.065 Uiso 1 1 calc R
H32B H 0.8047 0.5710 0.7630 0.065 Uiso 1 1 calc R
C33 C 0.7971(7) 0.6795(6) 0.7407(5) 0.051(3) Uani 1 1 d .
H33 H 0.8034 0.6845 0.7700 0.061 Uiso 1 1 calc R
C34 C 0.8744(7) 0.6926(5) 0.7087(4) 0.0439(19) Uani 1 1 d .
H34A H 0.9254 0.6545 0.7164 0.053 Uiso 1 1 calc R
H34B H 0.8825 0.7358 0.7100 0.053 Uiso 1 1 calc R
C35 C 0.8599(9) 0.6979(6) 0.6613(4) 0.051(2) Uani 1 1 d .
H35 H 0.9122 0.6971 0.6385 0.061 Uiso 1 1 calc R
C36 C 0.8305(7) 0.6279(6) 0.6730(5) 0.052(3) Uani 1 1 d .
H36A H 0.8288 0.6191 0.6444 0.062 Uiso 1 1 calc R
H36B H 0.8751 0.5893 0.6873 0.062 Uiso 1 1 calc R
C37 C 0.6700(7) 0.6863(5) 0.6859(5) 0.050(2) Uani 1 1 d .
H37A H 0.6585 0.6820 0.6579 0.060 Uiso 1 1 calc R
H37B H 0.6187 0.6861 0.7088 0.060 Uiso 1 1 calc R
C38 C 0.7245(8) 0.7425(7) 0.7240(5) 0.052(2) Uani 1 1 d .
H38A H 0.7408 0.7837 0.7222 0.062 Uiso 1 1 calc R
H38B H 0.6743 0.7419 0.7476 0.062 Uiso 1 1 calc R
C39 C 0.6944(8) 0.7536(6) 0.6777(4) 0.050(2) Uani 1 1 d .
H39 H 0.6457 0.7956 0.6716 0.060 Uiso 1 1 calc R
C40 C 0.7751(9) 0.7591(6) 0.6438(5) 0.056(3) Uani 1 1 d .
H40A H 0.7832 0.8046 0.6395 0.067 Uiso 1 1 calc R
H40B H 0.7685 0.7552 0.6146 0.067 Uiso 1 1 calc R
C41 C 0.8219(6) 0.4017(5) 0.5946(3) 0.0424(19) Uani 1 1 d .
C42 C 0.8489(8) 0.4709(6) 0.5831(4) 0.050(2) Uani 1 1 d .
H42A H 0.8396 0.4854 0.6112 0.060 Uiso 1 1 calc R
H42B H 0.9103 0.4606 0.5716 0.060 Uiso 1 1 calc R
C43 C 0.8006(8) 0.5334(5) 0.5479(3) 0.046(2) Uani 1 1 d .
H43 H 0.8209 0.5744 0.5429 0.055 Uiso 1 1 calc R
C44 C 0.8216(7) 0.5087(5) 0.5044(4) 0.046(2) Uani 1 1 d .
H44A H 0.7840 0.5411 0.4829 0.055 Uiso 1 1 calc R
H44B H 0.8809 0.5069 0.4904 0.055 Uiso 1 1 calc R
C45 C 0.8092(9) 0.4368(5) 0.5156(3) 0.053(3) Uani 1 1 d .
H45 H 0.8164 0.4217 0.4876 0.064 Uiso 1 1 calc R
C46 C 0.8578(9) 0.3798(6) 0.5496(3) 0.050(2) Uani 1 1 d .
H46A H 0.9192 0.3751 0.5415 0.060 Uiso 1 1 calc R
H46B H 0.8485 0.3355 0.5516 0.060 Uiso 1 1 calc R
C47 C 0.7315(7) 0.4220(7) 0.6198(4) 0.056(3) Uani 1 1 d .
H47A H 0.7055 0.3838 0.6300 0.067 Uiso 1 1 calc R
H47B H 0.7282 0.4409 0.6453 0.067 Uiso 1 1 calc R
C48 C 0.6951(7) 0.4764(5) 0.5809(4) 0.045(2) Uani 1 1 d .
H48 H 0.6325 0.4854 0.5898 0.054 Uiso 1 1 calc R
C49 C 0.7094(10) 0.5481(7) 0.5672(5) 0.056(3) Uani 1 1 d .
H49A H 0.6737 0.5801 0.5448 0.068 Uiso 1 1 calc R
H49B H 0.6974 0.5676 0.5936 0.068 Uiso 1 1 calc R
C50 C 0.7163(9) 0.4414(6) 0.5428(5) 0.056(3) Uani 1 1 d .
H50A H 0.6749 0.4668 0.5219 0.068 Uiso 1 1 calc R
H50B H 0.7104 0.3944 0.5551 0.068 Uiso 1 1 calc R
C51 C 0.8613(7) 0.1923(6) 0.4990(3) 0.0424(19) Uani 1 1 d .
C52 C 0.8944(8) 0.2545(6) 0.4733(4) 0.048(2) Uani 1 1 d .
H52A H 0.8479 0.2957 0.4635 0.057 Uiso 1 1 calc R
H52B H 0.9259 0.2652 0.4915 0.057 Uiso 1 1 calc R
C53 C 0.9529(7) 0.2280(7) 0.4337(3) 0.052(3) Uani 1 1 d .
H53 H 0.9837 0.2634 0.4186 0.062 Uiso 1 1 calc R
C54 C 1.0256(9) 0.1575(6) 0.4392(5) 0.062(4) Uani 1 1 d .
H54A H 1.0666 0.1563 0.4572 0.074 Uiso 1 1 calc R
H54B H 1.0561 0.1484 0.4099 0.074 Uiso 1 1 calc R
C55 C 0.9718(8) 0.1045(7) 0.4652(4) 0.057(3) Uani 1 1 d .
H55 H 1.0081 0.0559 0.4687 0.068 Uiso 1 1 calc R
C56 C 0.9222(8) 0.1189(6) 0.5109(4) 0.054(3) Uani 1 1 d .
H56A H 0.9612 0.1167 0.5303 0.065 Uiso 1 1 calc R
H56B H 0.8901 0.0851 0.5265 0.065 Uiso 1 1 calc R
C57 C 0.7831(6) 0.2008(8) 0.4783(4) 0.054(3) Uani 1 1 d .
H57A H 0.7390 0.2448 0.4798 0.064 Uiso 1 1 calc R
H57B H 0.7582 0.1620 0.4918 0.064 Uiso 1 1 calc R
C58 C 0.8944(8) 0.2352(7) 0.3980(4) 0.057(3) Uani 1 1 d .
H58A H 0.8666 0.2837 0.3845 0.069 Uiso 1 1 calc R
H58B H 0.9267 0.2111 0.3742 0.069 Uiso 1 1 calc R
C59 C 0.8327(9) 0.1996(7) 0.4295(4) 0.055(3) Uani 1 1 d .
H59 H 0.7912 0.2011 0.4113 0.066 Uiso 1 1 calc R
C60 C 0.8975(7) 0.1194(8) 0.4384(5) 0.059(3) Uani 1 1 d .
H60A H 0.8630 0.0877 0.4549 0.070 Uiso 1 1 calc R
H60B H 0.9229 0.1083 0.4090 0.070 Uiso 1 1 calc R
C61 C 0.4568(5) 0.5244(5) 0.7018(4) 0.0411(19) Uani 1 1 d .
C62 C 0.4585(7) 0.5735(5) 0.7271(4) 0.049(2) Uani 1 1 d .
H62A H 0.5128 0.5563 0.7388 0.059 Uiso 1 1 calc R
H62B H 0.4126 0.5732 0.7532 0.059 Uiso 1 1 calc R
C63 C 0.4480(7) 0.6514(6) 0.6987(4) 0.0444(19) Uani 1 1 d .
H63 H 0.4652 0.6771 0.7149 0.053 Uiso 1 1 calc R
C64 C 0.5029(9) 0.6542(6) 0.6506(5) 0.056(3) Uani 1 1 d .
H64A H 0.4873 0.7013 0.6315 0.067 Uiso 1 1 calc R
H64B H 0.5637 0.6408 0.6528 0.067 Uiso 1 1 calc R
C65 C 0.4849(8) 0.6034(7) 0.6301(4) 0.052(2) Uani 1 1 d .
H65 H 0.5109 0.6088 0.5979 0.063 Uiso 1 1 calc R
C66 C 0.5122(7) 0.5283(7) 0.6557(5) 0.052(3) Uani 1 1 d .
H66A H 0.5728 0.5140 0.6587 0.063 Uiso 1 1 calc R
H66B H 0.5033 0.4982 0.6400 0.063 Uiso 1 1 calc R
C67 C 0.3622(6) 0.5325(7) 0.7064(4) 0.051(2) Uani 1 1 d .
H67A H 0.3351 0.5209 0.7380 0.061 Uiso 1 1 calc R
H67B H 0.3504 0.5064 0.6887 0.061 Uiso 1 1 calc R
C68 C 0.3530(9) 0.6727(6) 0.7028(4) 0.064(4) Uani 1 1 d .
H68A H 0.3316 0.7192 0.6838 0.076 Uiso 1 1 calc R
H68B H 0.3255 0.6717 0.7342 0.076 Uiso 1 1 calc R
C69 C 0.3381(8) 0.6136(8) 0.6846(5) 0.066(4) Uani 1 1 d .
H69 H 0.2764 0.6281 0.6827 0.080 Uiso 1 1 calc R
C70 C 0.3848(8) 0.6230(6) 0.6353(5) 0.056(3) Uani 1 1 d .
H70A H 0.3635 0.6715 0.6193 0.068 Uiso 1 1 calc R
H70B H 0.3700 0.5944 0.6207 0.068 Uiso 1 1 calc R
C71 C 0.5185(6) 0.3045(5) 0.5980(3) 0.0374(16) Uani 1 1 d .
C72 C 0.5343(9) 0.3758(5) 0.5782(4) 0.054(3) Uani 1 1 d .
H72A H 0.4921 0.4092 0.5943 0.064 Uiso 1 1 calc R
H72B H 0.5912 0.3730 0.5826 0.064 Uiso 1 1 calc R
C73 C 0.5284(8) 0.4003(6) 0.5292(4) 0.050(2) Uani 1 1 d .
H73 H 0.5565 0.4373 0.5133 0.060 Uiso 1 1 calc R
C74 C 0.5622(8) 0.3385(6) 0.5086(4) 0.054(3) Uani 1 1 d .
H74A H 0.6246 0.3220 0.5064 0.065 Uiso 1 1 d R
H74B H 0.5492 0.3548 0.4777 0.065 Uiso 1 1 d R
C75 C 0.5234(7) 0.2748(7) 0.5310(3) 0.050(3) Uani 1 1 d .
H75 H 0.5507 0.2418 0.5113 0.060 Uiso 1 1 calc R
C76 C 0.5717(8) 0.2433(6) 0.5743(3) 0.052(3) Uani 1 1 d .
H76A H 0.5633 0.1985 0.5920 0.062 Uiso 1 1 calc R
H76B H 0.6328 0.2399 0.5665 0.062 Uiso 1 1 calc R
C77 C 0.4244(7) 0.3175(7) 0.5926(4) 0.053(3) Uani 1 1 d .
H77A H 0.4161 0.2722 0.5963 0.064 Uiso 1 1 calc R
H77B H 0.3873 0.3366 0.6178 0.064 Uiso 1 1 calc R
C78 C 0.4329(7) 0.4216(6) 0.5230(4) 0.055(3) Uani 1 1 d .
H78A H 0.4017 0.4638 0.5337 0.066 Uiso 1 1 calc R
H78B H 0.4296 0.4319 0.4908 0.066 Uiso 1 1 calc R
C79 C 0.3918(7) 0.3654(6) 0.5484(5) 0.055(3) Uani 1 1 d .
H79 H 0.3286 0.3823 0.5520 0.066 Uiso 1 1 calc R
C80 C 0.4295(8) 0.3091(7) 0.5209(5) 0.059(3) Uani 1 1 d .
H80A H 0.4313 0.3312 0.4885 0.071 Uiso 1 1 d R
H80B H 0.3969 0.2753 0.5290 0.071 Uiso 1 1 d R
C81 C 0.5242(8) 0.5668(6) 0.8649(4) 0.047(2) Uani 1 1 d .
C82 C 0.5599(8) 0.6291(5) 0.8506(4) 0.045(2) Uani 1 1 d .
H82A H 0.5813 0.6391 0.8181 0.054 Uiso 1 1 calc R
H82B H 0.6062 0.6211 0.8672 0.054 Uiso 1 1 calc R
C83 C 0.4806(8) 0.6899(5) 0.8631(4) 0.049(2) Uani 1 1 d .
H83 H 0.4927 0.7353 0.8514 0.059 Uiso 1 1 calc R
C84 C 0.4096(8) 0.6851(6) 0.8386(4) 0.054(3) Uani 1 1 d .
H84A H 0.3578 0.7232 0.8429 0.064 Uiso 1 1 calc R
H84B H 0.4308 0.6922 0.8061 0.064 Uiso 1 1 calc R
C85 C 0.3846(10) 0.6155(8) 0.8553(5) 0.061(3) Uani 1 1 d .
H85 H 0.3406 0.6210 0.8374 0.074 Uiso 1 1 calc R
C86 C 0.4684(7) 0.5625(6) 0.8368(5) 0.051(3) Uani 1 1 d .
H86A H 0.4622 0.5158 0.8433 0.061 Uiso 1 1 calc R
H86B H 0.4874 0.5785 0.8044 0.061 Uiso 1 1 calc R
C87 C 0.4787(6) 0.5503(6) 0.9145(4) 0.049(2) Uani 1 1 d .
H87A H 0.4516 0.5138 0.9191 0.058 Uiso 1 1 calc R
H87B H 0.5205 0.5339 0.9353 0.058 Uiso 1 1 calc R
C88 C 0.4458(8) 0.6763(6) 0.9136(4) 0.047(2) Uani 1 1 d .
H88A H 0.4912 0.6663 0.9313 0.057 Uiso 1 1 calc R
H88B H 0.3997 0.7166 0.9207 0.057 Uiso 1 1 calc R
C89 C 0.4127(7) 0.6146(6) 0.9239(4) 0.049(2) Uani 1 1 d .
H89 H 0.3931 0.6040 0.9570 0.059 Uiso 1 1 calc R
C90 C 0.3387(7) 0.6169(6) 0.9024(4) 0.053(3) Uani 1 1 d .
H90A H 0.3172 0.5764 0.9167 0.063 Uiso 1 1 calc R
H90B H 0.2915 0.6594 0.9033 0.063 Uiso 1 1 calc R
C91 C 0.4806(7) 0.2732(5) 0.9140(4) 0.046(2) Uani 1 1 d .
C92 C 0.4748(10) 0.3325(7) 0.9370(4) 0.054(3) Uani 1 1 d .
H92A H 0.5313 0.3362 0.9370 0.065 Uiso 1 1 calc R
H92B H 0.4388 0.3776 0.9227 0.065 Uiso 1 1 calc R
C93 C 0.4319(8) 0.3021(6) 0.9850(4) 0.051(2) Uani 1 1 d .
H93 H 0.4282 0.3314 1.0052 0.061 Uiso 1 1 calc R
C94 C 0.4976(8) 0.2266(6) 1.0013(4) 0.051(2) Uani 1 1 d .
H94A H 0.5523 0.2338 1.0009 0.062 Uiso 1 1 calc R
H94B H 0.4760 0.2078 1.0329 0.062 Uiso 1 1 calc R
C95 C 0.5162(6) 0.1703(6) 0.9757(4) 0.047(2) Uani 1 1 d .
H95 H 0.5603 0.1281 0.9880 0.056 Uiso 1 1 calc R
C96 C 0.5473(9) 0.2039(7) 0.9262(4) 0.057(3) Uani 1 1 d .
H96A H 0.6034 0.2106 0.9233 0.068 Uiso 1 1 calc R
H96B H 0.5518 0.1745 0.9062 0.068 Uiso 1 1 calc R
C97 C 0.3902(8) 0.2714(6) 0.9225(4) 0.051(2) Uani 1 1 d .
H97A H 0.3821 0.2528 0.8992 0.061 Uiso 1 1 calc R
H97B H 0.3527 0.3190 0.9192 0.061 Uiso 1 1 calc R
C98 C 0.3488(8) 0.2776(6) 0.9979(4) 0.051(2) Uani 1 1 d .
H98A H 0.3402 0.2550 1.0302 0.061 Uiso 1 1 calc R
H98B H 0.2986 0.3173 0.9914 0.061 Uiso 1 1 calc R
C99 C 0.3619(7) 0.2274(5) 0.9698(4) 0.048(2) Uani 1 1 d .
H99 H 0.3064 0.2203 0.9703 0.057 Uiso 1 1 calc R
C100 C 0.4292(7) 0.1557(5) 0.9825(4) 0.052(3) Uani 1 1 d .
H10C H 0.4138 0.1322 1.0141 0.063 Uiso 1 1 calc R
H10D H 0.4321 0.1261 0.9630 0.063 Uiso 1 1 calc R
C101 C 0.5408(7) 0.0238(6) 0.8146(4) 0.048(2) Uani 1 1 d .
C102 C 0.5841(11) 0.0250(8) 0.8519(4) 0.066(4) Uani 1 1 d .
H10E H 0.6466 0.0096 0.8448 0.080 Uiso 1 1 calc R
H10F H 0.5658 0.0708 0.8585 0.080 Uiso 1 1 calc R
C103 C 0.5496(9) -0.0266(6) 0.8892(4) 0.055(3) Uani 1 1 d .
H103 H 0.5781 -0.0342 0.9152 0.066 Uiso 1 1 calc R
C104 C 0.5822(8) -0.0939(6) 0.8746(4) 0.057(3) Uani 1 1 d .
H10G H 0.5704 -0.1307 0.9009 0.069 Uiso 1 1 calc R
H10H H 0.6444 -0.1043 0.8662 0.069 Uiso 1 1 calc R
C105 C 0.5459(8) -0.0977(5) 0.8353(4) 0.051(3) Uani 1 1 d .
H105 H 0.5713 -0.1438 0.8283 0.062 Uiso 1 1 calc R
C106 C 0.5746(10) -0.0400(6) 0.7956(4) 0.063(4) Uani 1 1 d .
H10I H 0.6370 -0.0523 0.7877 0.075 Uiso 1 1 calc R
H10J H 0.5497 -0.0326 0.7688 0.075 Uiso 1 1 calc R
C107 C 0.4454(9) 0.0433(6) 0.8358(4) 0.060(4) Uani 1 1 d .
H10K H 0.4106 0.0633 0.8115 0.072 Uiso 1 1 calc R
H10L H 0.4351 0.0792 0.8520 0.072 Uiso 1 1 calc R
C108 C 0.4557(8) -0.0229(6) 0.9088(5) 0.063(4) Uani 1 1 d .
H10M H 0.4514 -0.0642 0.9330 0.076 Uiso 1 1 calc R
H10N H 0.4275 0.0183 0.9211 0.076 Uiso 1 1 calc R
C109 C 0.4153(6) -0.0189(6) 0.8693(4) 0.049(3) Uani 1 1 d .
H109 H 0.3522 -0.0056 0.8771 0.059 Uiso 1 1 calc R
C110 C 0.4466(8) -0.0826(7) 0.8507(6) 0.064(4) Uani 1 1 d .
H11A H 0.4183 -0.0749 0.8250 0.077 Uiso 1 1 calc R
H11B H 0.4335 -0.1221 0.8740 0.077 Uiso 1 1 calc R
C111 C 0.6604(7) -0.0076(5) 0.6081(3) 0.0432(19) Uani 1 1 d .
C112 C 0.6087(8) -0.0496(6) 0.6469(4) 0.050(2) Uani 1 1 d .
H11C H 0.6441 -0.0954 0.6605 0.060 Uiso 1 1 calc R
H11D H 0.5770 -0.0245 0.6703 0.060 Uiso 1 1 calc R
C113 C 0.5513(7) -0.0529(7) 0.6176(3) 0.049(2) Uani 1 1 d .
H113 H 0.5160 -0.0826 0.6379 0.058 Uiso 1 1 calc R
C114 C 0.4899(9) 0.0047(6) 0.5871(4) 0.058(3) Uani 1 1 d .
H11E H 0.4439 0.0336 0.6050 0.070 Uiso 1 1 calc R
H11F H 0.4645 -0.0152 0.5711 0.070 Uiso 1 1 calc R
C115 C 0.5477(6) 0.0474(6) 0.5535(4) 0.048(2) Uani 1 1 d .
H115 H 0.5121 0.0920 0.5374 0.058 Uiso 1 1 calc R
C116 C 0.5895(9) 0.0603(6) 0.5886(5) 0.057(3) Uani 1 1 d .
H11G H 0.5452 0.0741 0.6135 0.068 Uiso 1 1 calc R
H11H H 0.6155 0.0982 0.5739 0.068 Uiso 1 1 calc R
C117 C 0.7263(8) -0.0440(7) 0.5719(4) 0.055(3) Uani 1 1 d .
H11I H 0.7598 -0.0135 0.5517 0.066 Uiso 1 1 calc R
H11J H 0.7653 -0.0872 0.5864 0.066 Uiso 1 1 calc R
C118 C 0.6061(10) -0.0936(6) 0.5824(4) 0.057(3) Uani 1 1 d .
H11K H 0.5678 -0.1017 0.5668 0.068 Uiso 1 1 calc R
H11L H 0.6387 -0.1390 0.5983 0.068 Uiso 1 1 calc R
C119 C 0.6701(8) -0.0586(6) 0.5459(4) 0.048(2) Uani 1 1 d .
H119 H 0.7056 -0.0894 0.5258 0.058 Uiso 1 1 calc R
C120 C 0.6139(8) 0.0092(6) 0.5188(4) 0.056(3) Uani 1 1 d .
H12C H 0.6495 0.0386 0.4994 0.067 Uiso 1 1 calc R
H12D H 0.5845 -0.0016 0.4997 0.067 Uiso 1 1 calc R
C121 C 0.8050(7) 0.2953(5) 0.9155(3) 0.0395(17) Uani 1 1 d .
C122 C 0.8682(8) 0.3341(7) 0.9159(4) 0.050(2) Uani 1 1 d .
H12E H 0.9245 0.3006 0.9195 0.060 Uiso 1 1 calc R
H12F H 0.8741 0.3676 0.8868 0.060 Uiso 1 1 calc R
C123 C 0.7393(8) 0.4111(5) 0.9600(4) 0.049(2) Uani 1 1 d .
H12G H 0.7216 0.4302 0.9868 0.059 Uiso 1 1 calc R
H12H H 0.7256 0.4492 0.9334 0.059 Uiso 1 1 calc R
C124 C 0.6932(8) 0.3573(6) 0.9651(4) 0.047(2) Uani 1 1 d .
H124 H 0.6313 0.3753 0.9757 0.057 Uiso 1 1 calc R
C125 C 0.7352(8) 0.2912(6) 1.0013(4) 0.051(2) Uani 1 1 d .
H12I H 0.7250 0.3049 1.0298 0.061 Uiso 1 1 calc R
H12J H 0.7046 0.2568 1.0065 0.061 Uiso 1 1 calc R
C126 C 0.8359(8) 0.2241(6) 0.9497(3) 0.048(2) Uani 1 1 d .
H12K H 0.8938 0.1975 0.9392 0.058 Uiso 1 1 calc R
H12L H 0.7965 0.1959 0.9569 0.058 Uiso 1 1 calc R
C127 C 0.7070(8) 0.3338(6) 0.9214(4) 0.050(3) Uani 1 1 d .
H12M H 0.6927 0.3734 0.8958 0.061 Uiso 1 1 calc R
H12N H 0.6730 0.3024 0.9248 0.061 Uiso 1 1 calc R
C128 C 0.8390(7) 0.3726(6) 0.9542(4) 0.0452(19) Uani 1 1 d .
H128 H 0.8720 0.4059 0.9489 0.054 Uiso 1 1 calc R
C129 C 0.8682(9) 0.3093(6) 0.9935(4) 0.060(3) Uani 1 1 d .
H12O H 0.9307 0.2928 0.9902 0.072 Uiso 1 1 calc R
H12P H 0.8459 0.3217 1.0227 0.072 Uiso 1 1 calc R
C130 C 0.8328(10) 0.2547(7) 0.9907(4) 0.058(3) Uani 1 1 d .
H130 H 0.8477 0.2149 1.0166 0.070 Uiso 1 1 calc R
C131 C 0.8016(6) 0.0042(5) 0.9348(4) 0.0413(18) Uani 1 1 d .
C132 C 0.7809(7) 0.0359(6) 0.9761(4) 0.047(2) Uani 1 1 d .
H13A H 0.7187 0.0533 0.9837 0.056 Uiso 1 1 calc R
H13B H 0.8039 0.0758 0.9675 0.056 Uiso 1 1 calc R
C133 C 0.8169(9) -0.0148(7) 1.0191(5) 0.056(3) Uani 1 1 d .
H133 H 0.7912 0.0054 1.0457 0.067 Uiso 1 1 calc R
C134 C 0.8030(7) -0.0873(6) 1.0287(5) 0.059(3) Uani 1 1 d .
H13C H 0.7420 -0.0840 1.0379 0.071 Uiso 1 1 calc R
H13D H 0.8336 -0.1197 1.0532 0.071 Uiso 1 1 calc R
C135 C 0.8382(9) -0.1132(5) 0.9839(4) 0.058(3) Uani 1 1 d .
H135 H 0.8402 -0.1624 0.9893 0.069 Uiso 1 1 calc R
C136 C 0.7872(6) -0.0668(5) 0.9449(5) 0.050(2) Uani 1 1 d .
H13E H 0.8082 -0.0860 0.9181 0.060 Uiso 1 1 calc R
H13F H 0.7262 -0.0634 0.9542 0.060 Uiso 1 1 calc R
C137 C 0.8939(7) 0.0119(7) 0.9131(4) 0.055(3) Uani 1 1 d .
H13G H 0.9192 -0.0105 0.8878 0.066 Uiso 1 1 calc R
H13H H 0.8949 0.0603 0.9035 0.066 Uiso 1 1 calc R
C138 C 0.9105(7) -0.0122(6) 1.0033(4) 0.052(3) Uani 1 1 d .
H13I H 0.9474 -0.0465 1.0245 0.063 Uiso 1 1 calc R
H13J H 0.9146 0.0340 1.0012 0.063 Uiso 1 1 calc R
C139 C 0.9368(7) -0.0288(6) 0.9563(4) 0.047(2) Uani 1 1 d .
H139 H 0.9984 -0.0321 0.9472 0.056 Uiso 1 1 calc R
C140 C 0.9301(7) -0.1032(6) 0.9675(3) 0.050(3) Uani 1 1 d .
H14C H 0.9652 -0.1317 0.9911 0.060 Uiso 1 1 calc R
H14D H 0.9553 -0.1215 0.9405 0.060 Uiso 1 1 calc R
C141 C 0.9239(6) -0.0714(6) 0.7596(4) 0.046(2) Uani 1 1 d .
C142 C 0.9463(8) -0.1137(6) 0.8091(4) 0.048(2) Uani 1 1 d .
H14E H 1.0012 -0.1096 0.8117 0.058 Uiso 1 1 calc R
H14F H 0.9026 -0.0922 0.8316 0.058 Uiso 1 1 calc R
C143 C 0.9520(7) -0.1942(6) 0.8209(4) 0.046(2) Uani 1 1 d .
H143 H 0.9567 -0.2151 0.8532 0.055 Uiso 1 1 calc R
C144 C 0.8738(8) -0.2058(6) 0.8098(4) 0.048(2) Uani 1 1 d .
H14G H 0.8220 -0.1877 0.8300 0.058 Uiso 1 1 calc R
H14H H 0.8822 -0.2554 0.8140 0.058 Uiso 1 1 calc R
C145 C 0.8644(7) -0.1659(5) 0.7583(5) 0.049(2) Uani 1 1 d .
H145 H 0.8234 -0.1788 0.7470 0.059 Uiso 1 1 calc R
C146 C 0.8455(8) -0.0860(6) 0.7491(4) 0.0449(19) Uani 1 1 d .
H14I H 0.7930 -0.0669 0.7685 0.054 Uiso 1 1 calc R
H14J H 0.8380 -0.0642 0.7174 0.054 Uiso 1 1 calc R
C147 C 1.0067(8) -0.0872(5) 0.7275(4) 0.048(2) Uani 1 1 d .
H14K H 1.0494 -0.0689 0.7323 0.058 Uiso 1 1 calc R
H14L H 0.9983 -0.0705 0.6957 0.058 Uiso 1 1 calc R
C148 C 1.0397(8) -0.2165(6) 0.7917(5) 0.053(3) Uani 1 1 d .
H14M H 1.0541 -0.2652 0.7910 0.064 Uiso 1 1 calc R
H14N H 1.0847 -0.2103 0.8036 0.064 Uiso 1 1 calc R
C149 C 1.0293(6) -0.1681(6) 0.7439(4) 0.046(2) Uani 1 1 d .
H149 H 1.0822 -0.1861 0.7237 0.056 Uiso 1 1 calc R
C150 C 0.9583(8) -0.1860(7) 0.7310(5) 0.055(3) Uani 1 1 d .
H15A H 0.9760 -0.2362 0.7338 0.066 Uiso 1 1 calc R
H15B H 0.9552 -0.1636 0.6990 0.066 Uiso 1 1 calc R

loop_
_atom_site_aniso_label
_atom_site_aniso_U_11
_atom_site_aniso_U_22
_atom_site_aniso_U_33
_atom_site_aniso_U_23
_atom_site_aniso_U_13
_atom_site_aniso_U_12
Au1 0.03169(11) 0.03427(12) 0.03273(12) -0.00995(9) -0.00901(9) -0.01061(9)
Au2 0.03234(12) 0.03445(11) 0.03320(12) -0.00973(10) -0.00962(9) -0.01078(9)
Au3 0.03224(12) 0.03458(12) 0.03330(12) -0.00981(9) -0.00970(9) -0.01146(9)
Au4 0.03261(12) 0.03351(12) 0.03314(13) 0.00481(10) -0.00948(10) -0.01219(9)
Au5 0.03183(12) 0.03420(12) 0.03159(12) 0.00569(10) -0.00891(9) -0.01164(9)
Au6 0.03315(12) 0.03486(11) 0.03345(12) -0.01040(9) -0.00962(9) -0.01231(9)
Au7 0.03257(12) 0.03488(12) 0.03429(13) -0.00992(10) -0.00927(10) -0.01201(9)
Au8 0.03190(12) 0.03453(12) 0.03354(12) -0.00860(10) -0.00936(10) -0.01173(9)
Au9 0.03172(12) 0.03396(12) 0.03297(12) -0.00868(10) -0.00974(9) -0.01102(9)
Au10 0.03234(12) 0.03413(11) 0.03269(12) -0.00895(10) -0.00930(9) -0.01119(9)
Au11 0.03306(12) 0.03373(12) 0.03215(12) 0.00577(10) -0.00981(10) -0.01092(9)
Au12 0.03245(11) 0.03497(12) 0.03388(12) -0.01027(10) -0.00904(9) -0.01205(9)
Au13 0.03320(12) 0.03367(12) 0.03256(12) 0.00520(10) -0.00947(10) -0.01217(9)
Au14 0.03319(12) 0.03335(11) 0.03115(12) 0.00541(9) -0.00879(9) -0.01247(9)
Au15 0.03195(12) 0.03472(12) 0.03248(12) -0.00798(9) -0.01021(9) -0.01130(9)
Au16 0.03280(12) 0.03436(12) 0.03221(12) 0.00704(10) -0.00974(10) -0.01197(9)
Au17 0.03182(11) 0.03458(11) 0.03254(12) -0.00991(9) -0.00896(9) -0.01129(9)
Au18 0.03283(12) 0.03478(12) 0.03191(12) -0.00847(10) -0.00874(9) -0.01285(9)
Au19 0.03241(12) 0.03233(11) 0.03197(12) 0.00625(10) -0.00923(10) -0.01188(9)
Au20 0.03242(11) 0.03432(12) 0.03308(12) -0.00878(9) -0.00916(9) -0.01165(9)
Au21 0.03268(12) 0.03429(12) 0.03282(12) -0.00943(10) -0.01005(10) -0.01091(9)
S1 0.0341(8) 0.0312(7) 0.0352(8) -0.0049(6) -0.0102(6) -0.0104(6)
S2 0.0337(8) 0.0332(7) 0.0322(8) -0.0063(6) -0.0097(6) -0.0120(6)
S3 0.0360(8) 0.0441(9) 0.0371(9) -0.0150(8) -0.0108(7) -0.0044(7)
S4 0.0360(9) 0.0393(9) 0.0403(10) 0.0023(8) -0.0063(7) -0.0083(7)
S5 0.0361(8) 0.0317(7) 0.0329(8) 0.0018(6) -0.0088(6) -0.0129(6)
S6 0.0393(9) 0.0342(8) 0.0394(9) 0.0068(7) -0.0110(7) -0.0103(7)
S7 0.0343(8) 0.0410(8) 0.0333(8) -0.0126(7) -0.0062(6) -0.0120(7)
S8 0.0368(8) 0.0346(8) 0.0392(9) -0.0129(7) -0.0092(7) -0.0078(6)
S9 0.0317(7) 0.0348(7) 0.0382(9) -0.0061(7) -0.0054(6) -0.0149(6)
S10 0.0306(7) 0.0353(7) 0.0331(8) -0.0050(6) -0.0109(6) -0.0132(6)
S11 0.0381(9) 0.0455(9) 0.0363(9) -0.0053(7) -0.0094(7) -0.0183(7)
S12 0.0396(9) 0.0269(7) 0.0409(9) 0.0021(6) -0.0121(7) -0.0112(6)
S13 0.0338(8) 0.0334(7) 0.0357(8) -0.0068(6) -0.0101(6) -0.0130(6)
S14 0.0374(8) 0.0317(7) 0.0320(8) -0.0081(6) -0.0089(6) -0.0124(6)
S15 0.0349(8) 0.0341(7) 0.0318(8) -0.0051(6) -0.0107(6) -0.0123(6)
C1 0.033(4) 0.037(4) 0.049(5) -0.003(4) 0.002(3) -0.004(3)
C2 0.051(5) 0.030(4) 0.056(6) 0.006(4) 0.017(5) -0.006(4)
C3 0.047(5) 0.036(4) 0.038(4) 0.001(3) 0.001(4) -0.003(3)
C4 0.048(5) 0.053(6) 0.047(5) 0.004(4) -0.003(4) -0.016(4)
C5 0.068(7) 0.049(6) 0.049(6) -0.010(5) -0.013(5) -0.008(5)
C6 0.037(4) 0.056(5) 0.032(4) -0.003(4) -0.004(3) 0.005(4)
C7 0.045(5) 0.045(5) 0.058(6) -0.014(4) 0.001(4) -0.014(4)
C8 0.055(6) 0.048(5) 0.055(6) -0.008(5) -0.009(5) -0.005(4)
C9 0.032(4) 0.045(5) 0.052(5) -0.003(4) -0.009(3) -0.004(3)
C10 0.038(5) 0.062(7) 0.064(7) -0.016(6) -0.007(5) 0.004(4)
C11 0.027(3) 0.041(4) 0.030(3) 0.000(3) -0.007(3) -0.003(3)
C12 0.067(6) 0.039(4) 0.025(3) -0.001(3) -0.016(4) -0.005(4)
C13 0.067(6) 0.036(4) 0.030(4) 0.010(3) -0.017(4) -0.005(4)
C14 0.053(5) 0.044(5) 0.045(5) -0.007(4) -0.014(4) 0.001(4)
C15 0.054(6) 0.059(6) 0.038(5) -0.009(4) 0.002(4) 0.010(5)
C16 0.045(5) 0.036(4) 0.055(5) -0.005(4) -0.022(4) 0.002(3)
C17 0.025(3) 0.054(5) 0.051(5) -0.024(4) 0.000(3) -0.007(3)
C18 0.045(4) 0.039(4) 0.048(5) -0.010(4) -0.008(4) -0.001(3)
C19 0.041(5) 0.066(7) 0.053(6) -0.015(5) 0.007(4) 0.012(5)
C20 0.071(8) 0.051(6) 0.074(9) 0.003(6) -0.033(7) -0.017(6)
C21 0.034(4) 0.064(6) 0.033(4) -0.004(4) -0.012(3) -0.015(4)
C22 0.052(5) 0.043(4) 0.060(7) -0.006(4) -0.011(5) -0.009(4)
C23 0.029(4) 0.064(7) 0.080(8) -0.024(6) -0.016(4) -0.002(4)
C24 0.057(6) 0.047(5) 0.052(5) -0.024(5) 0.018(5) -0.001(4)
C25 0.046(5) 0.064(6) 0.034(4) -0.002(4) 0.004(4) -0.013(5)
C26 0.046(5) 0.052(5) 0.057(6) 0.012(5) -0.013(5) -0.013(4)
C27 0.056(6) 0.051(5) 0.044(5) -0.012(4) -0.007(4) -0.001(5)
C28 0.055(6) 0.055(6) 0.049(5) -0.016(5) -0.006(5) -0.007(5)
C29 0.031(4) 0.075(8) 0.053(6) -0.030(5) 0.003(4) -0.008(4)
C30 0.059(6) 0.041(4) 0.055(6) -0.014(4) 0.006(5) -0.007(4)
C31 0.037(4) 0.039(4) 0.050(5) 0.000(4) -0.005(4) -0.011(3)
C32 0.069(7) 0.050(5) 0.042(5) 0.003(4) -0.017(5) -0.022(5)
C33 0.039(4) 0.039(4) 0.069(7) -0.026(5) 0.015(5) -0.008(4)
C34 0.038(4) 0.036(4) 0.051(5) -0.010(3) 0.000(4) -0.007(3)
C35 0.068(7) 0.040(4) 0.034(4) -0.004(3) 0.006(4) -0.016(4)
C36 0.040(5) 0.044(5) 0.057(6) -0.007(4) 0.012(4) -0.012(4)
C37 0.042(5) 0.034(4) 0.065(6) 0.003(4) -0.010(4) -0.012(3)
C38 0.044(5) 0.049(5) 0.058(6) -0.010(4) -0.009(4) -0.008(4)
C39 0.050(5) 0.040(4) 0.049(5) -0.012(4) -0.001(4) -0.005(4)
C40 0.057(6) 0.044(5) 0.071(8) 0.000(5) -0.023(6) -0.025(5)
C41 0.039(4) 0.039(4) 0.032(4) 0.008(3) 0.001(3) -0.008(3)
C42 0.059(6) 0.043(4) 0.034(4) 0.012(4) 0.000(4) -0.021(4)
C43 0.062(6) 0.031(3) 0.027(3) -0.004(3) 0.012(4) -0.006(4)
C44 0.050(5) 0.039(4) 0.042(5) -0.018(4) -0.002(4) -0.001(4)
C45 0.065(6) 0.033(4) 0.030(4) 0.003(3) 0.015(4) 0.000(4)
C46 0.066(6) 0.041(4) 0.028(4) 0.003(3) -0.011(4) -0.005(4)
C47 0.030(4) 0.069(7) 0.043(5) 0.015(5) -0.003(4) -0.011(4)
C48 0.050(5) 0.031(3) 0.043(4) -0.004(3) -0.008(4) -0.001(3)
C49 0.065(7) 0.045(5) 0.055(6) -0.015(5) -0.007(5) -0.009(5)
C50 0.060(6) 0.037(4) 0.055(6) -0.016(4) 0.002(5) 0.004(4)
C51 0.044(4) 0.044(4) 0.030(3) 0.005(3) -0.014(3) -0.007(4)
C52 0.050(5) 0.043(5) 0.046(5) -0.007(4) 0.004(4) -0.018(4)
C53 0.039(4) 0.059(6) 0.030(4) -0.009(4) -0.002(3) 0.016(4)
C54 0.053(6) 0.042(5) 0.059(6) 0.007(5) 0.012(5) -0.003(5)
C55 0.044(5) 0.060(6) 0.042(5) 0.011(5) 0.005(4) -0.012(4)
C56 0.056(6) 0.046(5) 0.045(5) 0.009(4) -0.027(5) 0.001(4)
C57 0.030(4) 0.081(8) 0.044(5) -0.037(5) 0.007(4) 0.001(4)
C58 0.050(5) 0.063(6) 0.044(5) -0.024(5) -0.005(4) 0.012(5)
C59 0.066(7) 0.053(6) 0.030(4) -0.006(4) -0.012(4) 0.003(5)
C60 0.038(4) 0.065(7) 0.056(6) -0.021(5) 0.006(4) 0.003(5)
C61 0.021(3) 0.035(4) 0.047(4) -0.010(3) 0.002(3) 0.012(3)
C62 0.044(4) 0.027(3) 0.060(6) -0.009(4) -0.004(4) 0.006(3)
C63 0.048(5) 0.041(4) 0.048(5) -0.021(4) -0.010(4) -0.007(4)
C64 0.057(6) 0.048(5) 0.049(6) -0.013(4) -0.003(5) 0.000(4)
C65 0.043(5) 0.062(6) 0.040(4) -0.001(4) 0.000(4) -0.014(4)
C66 0.040(5) 0.050(5) 0.051(6) -0.002(4) 0.005(4) -0.011(4)
C67 0.026(4) 0.054(5) 0.054(5) -0.017(4) 0.005(3) 0.008(3)
C68 0.063(7) 0.041(5) 0.047(5) -0.001(4) 0.012(5) 0.012(5)
C69 0.043(5) 0.058(7) 0.062(7) -0.015(5) -0.008(5) 0.031(5)
C70 0.050(6) 0.045(5) 0.059(7) -0.018(5) 0.013(5) -0.005(4)
C71 0.043(4) 0.040(4) 0.036(4) -0.015(3) -0.017(3) -0.007(3)
C72 0.066(6) 0.033(4) 0.053(6) -0.018(4) -0.021(5) 0.012(4)
C73 0.052(5) 0.047(5) 0.045(5) -0.006(4) -0.012(4) -0.007(4)
C74 0.046(5) 0.048(5) 0.045(5) -0.002(4) 0.007(4) -0.002(4)
C75 0.042(4) 0.070(7) 0.021(3) -0.003(4) 0.007(3) -0.007(4)
C76 0.061(6) 0.050(5) 0.034(4) -0.024(4) -0.016(4) 0.015(5)
C77 0.042(5) 0.052(5) 0.047(5) 0.004(4) -0.015(4) 0.002(4)
C78 0.039(5) 0.053(5) 0.045(5) 0.004(4) -0.009(4) 0.010(4)
C79 0.041(5) 0.041(4) 0.062(6) 0.010(4) -0.026(5) 0.008(4)
C80 0.043(5) 0.057(6) 0.052(6) 0.003(5) -0.008(4) 0.005(4)
C81 0.056(5) 0.044(5) 0.046(5) -0.025(4) -0.013(4) -0.003(4)
C82 0.057(5) 0.040(4) 0.041(4) -0.015(3) -0.017(4) -0.006(4)
C83 0.063(6) 0.029(3) 0.041(5) -0.007(3) 0.006(4) -0.008(4)
C84 0.054(5) 0.040(4) 0.038(4) 0.013(4) -0.004(4) 0.001(4)
C85 0.065(7) 0.056(6) 0.053(6) 0.003(5) -0.020(6) -0.009(5)
C86 0.040(4) 0.040(4) 0.063(6) 0.008(4) -0.021(4) -0.008(3)
C87 0.029(4) 0.049(5) 0.059(6) -0.012(4) -0.011(4) 0.002(3)
C88 0.054(5) 0.044(4) 0.038(4) -0.012(4) -0.002(4) -0.007(4)
C89 0.037(4) 0.045(5) 0.049(5) -0.009(4) -0.005(4) 0.004(4)
C90 0.041(4) 0.044(4) 0.048(5) 0.012(4) -0.008(4) 0.000(4)
C91 0.049(5) 0.038(4) 0.042(4) -0.004(3) 0.006(4) -0.018(4)
C92 0.076(7) 0.058(6) 0.037(4) -0.017(4) -0.012(5) -0.023(5)
C93 0.050(5) 0.042(4) 0.044(5) -0.010(4) -0.003(4) 0.005(4)
C94 0.050(5) 0.044(5) 0.049(5) -0.010(4) 0.006(4) -0.011(4)
C95 0.035(4) 0.049(5) 0.038(4) -0.005(4) 0.009(3) -0.004(3)
C96 0.059(6) 0.061(6) 0.032(4) 0.008(4) -0.007(4) -0.013(5)
C97 0.057(6) 0.053(5) 0.036(4) 0.013(4) -0.012(4) -0.025(4)
C98 0.055(6) 0.047(5) 0.043(5) -0.010(4) -0.004(4) -0.010(4)
C99 0.040(4) 0.035(4) 0.044(5) -0.004(4) 0.009(4) 0.004(3)
C100 0.038(4) 0.032(4) 0.059(6) 0.014(4) -0.001(4) -0.001(3)
C101 0.037(4) 0.051(5) 0.049(5) -0.009(4) 0.008(4) -0.016(4)
C102 0.089(10) 0.066(7) 0.037(5) 0.026(5) -0.020(6) -0.040(7)
C103 0.063(6) 0.039(4) 0.044(5) 0.013(4) 0.000(5) -0.019(4)
C104 0.050(5) 0.040(4) 0.051(6) -0.003(4) 0.013(5) 0.003(4)
C105 0.055(6) 0.035(4) 0.037(4) -0.006(3) 0.015(4) 0.003(4)
C106 0.080(8) 0.035(4) 0.049(5) -0.016(4) 0.039(6) -0.014(5)
C107 0.054(6) 0.041(5) 0.048(5) 0.014(4) 0.008(5) 0.002(4)
C108 0.053(6) 0.046(5) 0.053(6) -0.001(5) -0.014(5) 0.027(5)
C109 0.034(4) 0.041(4) 0.048(5) -0.009(4) 0.015(4) 0.004(3)
C110 0.040(5) 0.053(6) 0.077(9) -0.013(6) 0.015(5) -0.006(4)
C111 0.048(5) 0.039(4) 0.035(4) 0.009(3) -0.012(4) -0.014(4)
C112 0.052(5) 0.050(5) 0.049(5) -0.005(4) -0.001(4) -0.026(4)
C113 0.038(4) 0.062(6) 0.032(4) 0.008(4) 0.010(3) -0.024(4)
C114 0.062(6) 0.046(5) 0.035(4) 0.006(4) 0.011(4) -0.002(5)
C115 0.034(4) 0.047(5) 0.041(4) 0.010(4) -0.005(3) -0.002(3)
C116 0.055(6) 0.039(4) 0.059(6) 0.012(4) -0.024(5) -0.002(4)
C117 0.050(5) 0.057(6) 0.044(5) -0.011(4) 0.001(4) -0.006(5)
C118 0.078(8) 0.035(4) 0.047(5) -0.008(4) 0.005(5) -0.016(5)
C119 0.051(5) 0.048(5) 0.033(4) -0.008(4) 0.011(4) -0.014(4)
C120 0.050(5) 0.046(5) 0.040(5) 0.007(4) 0.006(4) 0.003(4)
C121 0.049(5) 0.032(3) 0.034(4) -0.009(3) -0.015(3) -0.001(3)
C122 0.058(6) 0.056(5) 0.038(4) -0.027(4) 0.014(4) -0.022(5)
C123 0.056(6) 0.036(4) 0.051(5) -0.017(4) -0.014(4) 0.002(4)
C124 0.051(5) 0.049(5) 0.048(5) -0.018(4) -0.011(4) -0.014(4)
C125 0.058(6) 0.047(5) 0.039(4) -0.007(4) 0.014(4) -0.021(4)
C126 0.060(6) 0.041(4) 0.028(3) -0.012(3) -0.005(4) 0.008(4)
C127 0.049(5) 0.042(4) 0.039(4) -0.011(4) 0.002(4) 0.009(4)
C128 0.047(5) 0.044(4) 0.049(5) -0.018(4) -0.007(4) -0.013(4)
C129 0.065(7) 0.049(5) 0.053(6) -0.034(5) -0.007(5) 0.017(5)
C130 0.078(8) 0.048(5) 0.039(5) 0.003(4) -0.018(5) -0.013(5)
C131 0.037(4) 0.035(4) 0.044(4) 0.000(3) -0.016(3) -0.002(3)
C132 0.046(5) 0.054(5) 0.039(4) -0.014(4) -0.016(4) -0.005(4)
C133 0.059(6) 0.055(6) 0.048(5) -0.009(5) -0.028(5) 0.001(5)
C134 0.040(5) 0.044(5) 0.068(7) -0.010(5) 0.005(5) 0.008(4)
C135 0.068(7) 0.031(4) 0.044(5) 0.007(4) -0.015(5) 0.013(4)
C136 0.036(4) 0.030(3) 0.067(7) 0.000(4) -0.008(4) 0.002(3)
C137 0.033(4) 0.060(6) 0.050(5) 0.014(5) -0.002(4) -0.013(4)
C138 0.049(5) 0.045(4) 0.050(5) -0.022(4) -0.011(4) 0.015(4)
C139 0.043(5) 0.046(5) 0.047(5) -0.014(4) -0.015(4) 0.000(4)
C140 0.047(5) 0.041(4) 0.040(4) -0.017(4) -0.006(4) 0.021(4)
C141 0.035(4) 0.050(5) 0.051(5) -0.022(4) -0.023(4) 0.012(4)
C142 0.053(5) 0.047(5) 0.042(5) -0.005(4) 0.001(4) -0.022(4)
C143 0.038(4) 0.040(4) 0.055(5) -0.014(4) 0.005(4) -0.011(3)
C144 0.057(5) 0.044(4) 0.043(5) -0.008(4) -0.015(4) -0.010(4)
C145 0.046(5) 0.028(3) 0.061(6) -0.002(4) -0.010(4) -0.002(3)
C146 0.054(5) 0.044(5) 0.044(4) -0.012(4) -0.010(4) -0.019(4)
C147 0.058(6) 0.032(4) 0.054(6) 0.004(4) -0.024(5) -0.014(4)
C148 0.047(5) 0.049(5) 0.049(5) 0.006(4) -0.004(4) -0.014(4)
C149 0.034(4) 0.045(5) 0.049(5) -0.007(4) -0.016(4) 0.006(3)
C150 0.045(5) 0.056(6) 0.062(7) -0.029(5) 0.006(5) -0.007(4)

loop_
_atom_type_symbol
_atom_type_description
_atom_type_scat_dispersion_real
_atom_type_scat_dispersion_imag
_atom_type_scat_source
C C 0.0033 0.0016 'International Tables Vol C Tables 4.2.6.8 and 6.1.1.4'
H H 0.0000 0.0000 'International Tables Vol C Tables 4.2.6.8 and 6.1.1.4'
S S 0.1246 0.1234 'International Tables Vol C Tables 4.2.6.8 and 6.1.1.4'
Au Au -2.0133 8.8022 'International Tables Vol C Tables 4.2.6.8 and 6.1.1.4'

loop_
_geom_angle_atom_site_label_1
_geom_angle_atom_site_label_2
_geom_angle_atom_site_label_3
_geom_angle
S1 Au1 S2 169.22(7)
S1 Au1 Au4 98.39(5)
S2 Au1 Au4 92.32(5)
S1 Au1 Au8 90.92(6)
S2 Au1 Au8 94.90(5)
Au4 Au1 Au8 50.923(11)
S1 Au1 Au3 45.24(5)
S2 Au1 Au3 145.11(5)
Au4 Au1 Au3 53.635(9)
Au8 Au1 Au3 59.263(9)
S2 Au2 S3 168.84(7)
S2 Au2 Au5 93.66(5)
S3 Au2 Au5 96.85(5)
S2 Au2 Au6 145.41(5)
S3 Au2 Au6 44.24(5)
Au5 Au2 Au6 53.000(10)
S4 Au3 S1 172.57(8)
S4 Au3 Au4 87.71(7)
S1 Au3 Au4 96.93(5)
S4 Au3 Au7 50.57(6)
S1 Au3 Au7 134.65(5)
Au4 Au3 Au7 91.795(13)
S4 Au3 Au8 100.55(6)
S1 Au3 Au8 86.88(5)
Au4 Au3 Au8 51.653(10)
Au7 Au3 Au8 64.493(11)
S4 Au3 Au1 144.88(7)
S1 Au3 Au1 40.21(5)
Au4 Au3 Au1 57.178(10)
Au7 Au3 Au1 123.098(13)
Au8 Au3 Au1 58.867(10)
S5 Au4 Au8 155.63(5)
S5 Au4 Au13 144.88(5)
Au8 Au4 Au13 58.485(12)
S5 Au4 Au14 101.62(5)
Au8 Au4 Au14 85.125(13)
Au13 Au4 Au14 60.997(13)
S5 Au4 Au3 107.95(5)
Au8 Au4 Au3 71.431(12)
Au13 Au4 Au3 89.316(15)
Au14 Au4 Au3 149.239(17)
S5 Au4 Au1 87.64(5)
Au8 Au4 Au1 69.136(11)
Au13 Au4 Au1 127.417(16)
Au14 Au4 Au1 121.181(14)
Au3 Au4 Au1 69.187(12)
S5 Au4 Au5 49.23(5)
Au8 Au4 Au5 125.494(13)
Au13 Au4 Au5 113.586(14)
Au14 Au4 Au5 54.620(12)
Au3 Au4 Au5 156.138(15)
Au1 Au4 Au5 99.475(12)
S5 Au4 Au9 103.65(5)
Au8 Au4 Au9 62.122(10)
Au13 Au4 Au9 89.129(12)
Au14 Au4 Au9 51.813(10)
Au3 Au4 Au9 125.862(13)
Au1 Au4 Au9 69.468(10)
Au5 Au4 Au9 64.031(10)
S5 Au5 Au10 152.41(5)
S5 Au5 Au14 99.77(5)
Au10 Au5 Au14 83.157(13)
S5 Au5 Au15 145.51(5)
Au10 Au5 Au15 58.793(11)
Au14 Au5 Au15 60.178(13)
S5 Au5 Au6 104.15(5)
Au10 Au5 Au6 76.514(13)
Au14 Au5 Au6 156.013(15)
Au15 Au5 Au6 97.856(15)
S5 Au5 Au2 81.67(5)
Au10 Au5 Au2 73.210(12)
Au14 Au5 Au2 119.187(14)
Au15 Au5 Au2 131.945(14)
Au6 Au5 Au2 66.841(11)
S5 Au5 Au4 47.05(5)
Au10 Au5 Au4 121.944(14)
Au14 Au5 Au4 54.863(12)
Au15 Au5 Au4 113.479(14)
Au6 Au5 Au4 148.503(14)
Au2 Au5 Au4 92.760(11)
S3 Au6 S6 171.44(8)
S3 Au6 Au5 103.85(6)
S6 Au6 Au5 78.86(6)
S3 Au6 Au11 136.89(6)
S6 Au6 Au11 51.03(5)
Au5 Au6 Au11 84.194(13)
S3 Au6 Au2 44.13(5)
S6 Au6 Au2 138.98(6)
Au5 Au6 Au2 60.158(11)
Au11 Au6 Au2 120.688(13)
S4 Au7 S9 172.25(8)
S4 Au7 Au3 50.83(5)
S9 Au7 Au3 127.81(5)
S4 Au7 Au13 81.61(7)
S9 Au7 Au13 106.07(5)
Au3 Au7 Au13 84.256(13)
S4 Au7 Au12 139.47(7)
S9 Au7 Au12 48.26(5)
Au3 Au7 Au12 120.570(13)
Au13 Au7 Au12 57.965(10)
S4 Au7 Au8 99.25(6)
S9 Au7 Au8 85.34(5)
Au3 Au7 Au8 62.646(10)
Au13 Au7 Au8 49.615(10)
Au12 Au7 Au8 57.924(10)
S13 Au8 Au13 162.08(5)
S13 Au8 Au4 130.61(6)
Au13 Au8 Au4 61.246(12)
S13 Au8 Au18 95.98(5)
Au13 Au8 Au18 67.672(12)
Au4 Au8 Au18 95.737(12)
S13 Au8 Au9 80.34(5)
Au13 Au8 Au9 94.525(12)
Au4 Au8 Au9 69.243(12)
Au18 Au8 Au9 53.273(10)
S13 Au8 Au12 105.27(5)
Au13 Au8 Au12 61.815(12)
Au4 Au8 Au12 123.014(13)
Au18 Au8 Au12 64.471(12)
Au9 Au8 Au12 117.692(12)
S13 Au8 Au1 73.36(5)
Au13 Au8 Au1 121.007(15)
Au4 Au8 Au1 59.941(10)
Au18 Au8 Au1 122.290(13)
Au9 Au8 Au1 69.022(10)
Au12 Au8 Au1 173.051(12)
S13 Au8 Au3 114.53(5)
Au13 Au8 Au3 82.985(13)
Au4 Au8 Au3 56.916(10)
Au18 Au8 Au3 147.758(13)
Au9 Au8 Au3 119.574(13)
Au12 Au8 Au3 113.631(13)
Au1 Au8 Au3 61.870(10)
S13 Au8 Au7 128.81(5)
Au13 Au8 Au7 58.030(11)
Au4 Au8 Au7 87.254(12)
Au18 Au8 Au7 115.421(13)
Au9 Au8 Au7 150.833(12)
Au12 Au8 Au7 60.770(10)
Au1 Au8 Au7 114.512(12)
Au3 Au8 Au7 52.861(10)
S2 Au9 Au14 125.93(5)
S2 Au9 Au19 149.72(5)
Au14 Au9 Au19 60.723(11)
S2 Au9 Au18 150.73(5)
Au14 Au9 Au18 60.771(12)
Au19 Au9 Au18 59.469(13)
S2 Au9 Au20 99.33(5)
Au14 Au9 Au20 124.288(15)
Au19 Au9 Au20 97.117(13)
Au18 Au9 Au20 64.031(11)
S2 Au9 Au21 99.50(5)
Au14 Au9 Au21 123.604(14)
Au19 Au9 Au21 63.352(10)
Au18 Au9 Au21 96.437(13)
Au20 Au9 Au21 68.914(11)
S2 Au9 Au8 93.35(5)
Au14 Au9 Au8 76.597(12)
Au19 Au9 Au8 116.267(14)
Au18 Au9 Au8 58.910(11)
Au20 Au9 Au8 69.374(11)
Au21 Au9 Au8 137.770(14)
S2 Au9 Au10 93.81(5)
Au14 Au9 Au10 73.914(12)
Au19 Au9 Au10 57.909(10)
Au18 Au9 Au10 114.585(13)
Au20 Au9 Au10 139.585(13)
Au21 Au9 Au10 71.297(10)
Au8 Au9 Au10 147.929(12)
S2 Au9 Au4 81.30(4)
Au14 Au9 Au4 52.116(10)
Au19 Au9 Au4 112.824(12)
Au18 Au9 Au4 85.769(12)
Au20 Au9 Au4 117.763(13)
Au21 Au9 Au4 173.150(13)
Au8 Au9 Au4 48.636(10)
Au10 Au9 Au4 101.882(12)
S15 Au10 Au15 158.41(5)
S15 Au10 Au5 128.29(5)
Au15 Au10 Au5 61.725(12)
S15 Au10 Au19 89.69(5)
Au15 Au10 Au19 69.121(13)
Au5 Au10 Au19 98.048(13)
S15 Au10 Au9 73.36(5)
Au15 Au10 Au9 95.818(12)
Au5 Au10 Au9 71.392(12)
Au19 Au10 Au9 53.131(11)
S15 Au10 Au11 134.39(5)
Au15 Au10 Au11 59.269(10)
Au5 Au10 Au11 84.567(12)
Au19 Au10 Au11 119.299(14)
Au9 Au10 Au11 152.026(12)
S15 Au10 Au16 107.78(5)
Au15 Au10 Au16 60.912(11)
Au5 Au10 Au16 122.307(13)
Au19 Au10 Au16 66.865(13)
Au9 Au10 Au16 119.985(13)
Au11 Au10 Au16 61.550(10)
S12 Au11 S6 172.45(8)
S12 Au11 Au15 101.73(6)
S6 Au11 Au15 80.39(6)
S12 Au11 Au6 135.03(5)
S6 Au11 Au6 51.83(5)
Au15 Au11 Au6 88.950(13)
S12 Au11 Au10 87.11(6)
S6 Au11 Au10 99.71(6)
Au15 Au11 Au10 50.996(10)
Au6 Au11 Au10 66.072(10)
S12 Au11 Au16 44.13(6)
S6 Au11 Au16 137.67(6)
Au15 Au11 Au16 57.634(11)
Au6 Au11 Au16 125.450(14)
Au10 Au11 Au16 59.382(11)
S10 Au12 S9 177.84(8)
S10 Au12 Au13 81.94(5)
S9 Au12 Au13 100.10(5)
S10 Au12 Au8 96.08(5)
S9 Au12 Au8 85.81(5)
Au13 Au12 Au8 50.130(10)
S10 Au12 Au18 42.28(5)
S9 Au12 Au18 139.52(5)
Au13 Au12 Au18 58.983(10)
Au8 Au12 Au18 53.889(9)
S10 Au12 Au7 137.04(5)
S9 Au12 Au7 44.94(5)
Au13 Au12 Au7 55.295(10)
Au8 Au12 Au7 61.306(11)
Au18 Au12 Au7 107.021(12)
S7 Au13 Au8 153.26(5)
S7 Au13 Au4 140.63(5)
Au8 Au13 Au4 60.269(13)
S7 Au13 Au14 94.23(5)
Au8 Au13 Au14 85.351(13)
Au4 Au13 Au14 59.672(12)
S7 Au13 Au7 112.95(5)
Au8 Au13 Au7 72.355(13)
Au4 Au13 Au7 94.576(14)
Au14 Au13 Au7 152.489(15)
S7 Au13 Au12 89.48(5)
Au8 Au13 Au12 68.055(12)
Au4 Au13 Au12 128.271(13)
Au14 Au13 Au12 119.921(13)
Au7 Au13 Au12 66.740(12)
S7 Au13 Au18 97.28(6)
Au8 Au13 Au18 60.591(11)
Au4 Au13 Au18 91.157(12)
Au14 Au13 Au18 55.681(10)
Au7 Au13 Au18 121.204(13)
Au12 Au13 Au18 64.356(10)
Au9 Au14 Au5 78.790(13)
Au9 Au14 Au4 76.071(13)
Au5 Au14 Au4 70.517(14)
Au9 Au14 Au15 106.143(14)
Au5 Au14 Au15 60.078(13)
Au4 Au14 Au15 128.469(16)
Au9 Au14 Au19 60.076(12)
Au5 Au14 Au19 100.421(14)
Au4 Au14 Au19 136.121(14)
Au15 Au14 Au19 70.198(13)
Au9 Au14 Au18 60.119(12)
Au5 Au14 Au18 138.878(14)
Au4 Au14 Au18 98.992(14)
Au15 Au14 Au18 127.429(14)
Au19 Au14 Au18 59.049(11)
Au9 Au14 Au13 102.872(15)
Au5 Au14 Au13 127.166(15)
Au4 Au14 Au13 59.331(13)
Au15 Au14 Au13 150.985(14)
Au19 Au14 Au13 126.581(16)
Au18 Au14 Au13 68.593(12)
Au9 Au14 Au17 156.330(15)
Au5 Au14 Au17 121.174(15)
Au4 Au14 Au17 120.652(14)
Au15 Au14 Au17 77.429(12)
Au19 Au14 Au17 101.087(14)
Au18 Au14 Au17 98.698(14)
Au13 Au14 Au17 76.029(12)
S8 Au15 Au10 156.50(6)
S8 Au15 Au5 137.23(5)
Au10 Au15 Au5 59.482(12)
S8 Au15 Au14 93.26(5)
Au10 Au15 Au14 83.284(12)
Au5 Au15 Au14 59.744(12)
S8 Au15 Au11 119.32(5)
Au10 Au15 Au11 69.736(11)
Au5 Au15 Au11 88.938(14)
Au14 Au15 Au11 146.571(15)
S8 Au15 Au16 93.99(5)
Au10 Au15 Au16 68.769(12)
Au5 Au15 Au16 127.882(13)
Au14 Au15 Au16 121.618(14)
Au11 Au15 Au16 66.996(12)
S8 Au15 Au19 99.83(5)
Au10 Au15 Au19 59.216(11)
Au5 Au15 Au19 91.024(12)
Au14 Au15 Au19 55.303(10)
Au11 Au15 Au19 119.773(12)
Au16 Au15 Au19 66.375(11)
S11 Au16 S12 173.68(8)
S11 Au16 Au15 86.91(6)
S12 Au16 Au15 99.37(5)
S11 Au16 Au10 96.79(6)
S12 Au16 Au10 86.79(5)
Au15 Au16 Au10 50.320(9)
S11 Au16 Au11 142.21(6)
S12 Au16 Au11 44.03(5)
Au15 Au16 Au11 55.370(10)
Au10 Au16 Au11 59.067(10)
S8 Au17 S7 173.74(8)
S8 Au17 Au14 91.76(5)
S7 Au17 Au14 92.22(5)
S10 Au18 Au19 127.11(5)
S10 Au18 Au9 172.17(5)
Au19 Au18 Au9 60.197(12)
S10 Au18 Au14 120.37(5)
Au19 Au18 Au14 60.404(11)
Au9 Au18 Au14 59.111(11)
S10 Au18 Au8 104.36(5)
Au19 Au18 Au8 125.463(14)
Au9 Au18 Au8 67.817(13)
Au14 Au18 Au8 80.085(12)
S10 Au18 Au20 118.14(5)
Au19 Au18 Au20 95.465(12)
Au9 Au18 Au20 60.702(11)
Au14 Au18 Au20 119.348(14)
Au8 Au18 Au20 71.513(12)
S10 Au18 Au13 80.47(5)
Au19 Au18 Au13 115.285(14)
Au9 Au18 Au13 93.804(13)
Au14 Au18 Au13 55.726(11)
Au8 Au18 Au13 51.737(10)
Au20 Au18 Au13 123.248(13)
S10 Au18 Au12 42.83(5)
Au19 Au18 Au12 164.993(13)
Au9 Au18 Au12 129.391(13)
Au14 Au18 Au12 112.285(13)
Au8 Au18 Au12 61.640(11)
Au20 Au18 Au12 99.485(11)
Au13 Au18 Au12 56.661(10)
S11 Au19 Au18 131.08(6)
S11 Au19 Au9 168.55(6)
Au18 Au19 Au9 60.334(12)
S11 Au19 Au14 122.95(5)
Au18 Au19 Au14 60.546(12)
Au9 Au19 Au14 59.201(11)
S11 Au19 Au10 99.99(6)
Au18 Au19 Au10 125.774(14)
Au9 Au19 Au10 68.960(13)
Au14 Au19 Au10 78.313(12)
S11 Au19 Au21 113.88(6)
Au18 Au19 Au21 95.711(13)
Au9 Au19 Au21 61.358(12)
Au14 Au19 Au21 120.121(15)
Au10 Au19 Au21 74.858(13)
S11 Au19 Au15 79.65(5)
Au18 Au19 Au15 113.669(13)
Au9 Au19 Au15 94.934(12)
Au14 Au19 Au15 54.499(10)
Au10 Au19 Au15 51.662(10)
Au21 Au19 Au15 126.519(14)
S13 Au20 S14 175.00(7)
S13 Au20 Au9 85.62(5)
S14 Au20 Au9 91.45(5)
S13 Au20 Au18 93.30(5)
S14 Au20 Au18 88.33(5)
Au9 Au20 Au18 55.267(10)
S13 Au20 Au21 134.32(5)
S14 Au20 Au21 41.15(5)
Au9 Au20 Au21 55.739(10)
Au18 Au20 Au21 84.122(11)
S14 Au21 S15 174.46(7)
S14 Au21 Au9 94.34(5)
S15 Au21 Au9 81.32(5)
S14 Au21 Au19 89.61(5)
S15 Au21 Au19 90.72(5)
Au9 Au21 Au19 55.291(11)
S14 Au21 Au20 44.83(5)
S15 Au21 Au20 129.72(5)
Au9 Au21 Au20 55.347(10)
Au19 Au21 Au20 84.695(12)
C1 S1 Au1 114.4(4)
C1 S1 Au3 103.2(3)
Au1 S1 Au3 94.55(7)
C11 S2 Au2 97.4(3)
C11 S2 Au1 106.2(3)
Au2 S2 Au1 112.56(8)
C11 S2 Au9 136.8(3)
Au2 S2 Au9 103.62(7)
Au1 S2 Au9 99.94(7)
C21 S3 Au2 100.6(3)
C21 S3 Au6 108.7(3)
Au2 S3 Au6 91.63(8)
C31 S4 Au7 101.1(4)
C31 S4 Au3 102.4(3)
Au7 S4 Au3 78.59(7)
C41 S5 Au4 104.3(3)
C41 S5 Au5 100.6(3)
Au4 S5 Au5 83.71(7)
C51 S6 Au11 105.9(3)
C51 S6 Au6 96.8(3)
Au11 S6 Au6 77.14(6)
C61 S7 Au13 113.4(3)
C61 S7 Au17 109.6(3)
Au13 S7 Au17 95.70(8)
C71 S8 Au17 110.4(3)
C71 S8 Au15 107.6(3)
Au17 S8 Au15 96.49(8)
C81 S9 Au7 100.6(3)
C81 S9 Au12 104.5(4)
Au7 S9 Au12 86.79(7)
C91 S10 Au18 117.1(3)
C91 S10 Au12 101.4(3)
Au18 S10 Au12 94.89(7)
C101 S11 Au16 114.5(4)
C101 S11 Au19 113.4(4)
Au16 S11 Au19 96.27(9)
C111 S12 Au11 108.1(3)
C111 S12 Au16 113.9(4)
Au11 S12 Au16 91.84(8)
C121 S13 Au8 112.6(3)
C121 S13 Au20 104.8(3)
Au8 S13 Au20 97.81(7)
C131 S14 Au21 105.6(3)
C131 S14 Au20 101.2(3)
Au21 S14 Au20 94.02(8)
C141 S15 Au21 109.7(4)
C141 S15 Au10 120.1(3)
Au21 S15 Au10 104.22(8)
C2 C1 C6 105.5(10)
C2 C1 C7 115.5(11)
C6 C1 C7 118.2(8)
C2 C1 S1 113.8(7)
C6 C1 S1 98.7(7)
C7 C1 S1 104.2(8)
C1 C2 C3 119.4(10)
C1 C2 H2A 107.5
C3 C2 H2A 107.5
C1 C2 H2B 107.5
C3 C2 H2B 107.5
H2A C2 H2B 107.0
C2 C3 C4 96.5(10)
C2 C3 C8 109.1(10)
C4 C3 C8 114.4(9)
C2 C3 H3 112.0
C4 C3 H3 112.0
C8 C3 H3 112.0
C3 C4 C5 104.0(10)
C3 C4 H4A 111.0
C5 C4 H4A 111.0
C3 C4 H4B 111.0
C5 C4 H4B 111.0
H4A C4 H4B 109.0
C10 C5 C6 105.2(11)
C10 C5 C4 100.3(12)
C6 C5 C4 132.0(11)
C10 C5 H5 105.6
C6 C5 H5 105.6
C4 C5 H5 105.6
C1 C6 C5 92.6(10)
C1 C6 H6A 113.2
C5 C6 H6A 113.2
C1 C6 H6B 113.2
C5 C6 H6B 113.2
H6A C6 H6B 110.5
C1 C7 C9 104.1(10)
C1 C7 H7A 110.9
C9 C7 H7A 110.9
C1 C7 H7B 110.9
C9 C7 H7B 110.9
H7A C7 H7B 109.0
C9 C8 C3 109.6(11)
C9 C8 H8A 109.7
C3 C8 H8A 109.7
C9 C8 H8B 109.7
C3 C8 H8B 109.7
H8A C8 H8B 108.2
C8 C9 C10 105.6(10)
C8 C9 C7 116.0(9)
C10 C9 C7 96.8(10)
C8 C9 H9 112.4
C10 C9 H9 112.4
C7 C9 H9 112.4
C9 C10 C5 123.3(10)
C9 C10 H10A 106.5
C5 C10 H10A 106.5
C9 C10 H10B 106.5
C5 C10 H10B 106.5
H10A C10 H10B 106.5
C16 C11 C12 118.9(8)
C16 C11 C17 105.4(8)
C12 C11 C17 115.8(9)
C16 C11 S2 103.4(6)
C12 C11 S2 107.7(6)
C17 C11 S2 104.0(6)
C11 C12 C13 105.1(9)
C11 C12 H12A 110.7
C13 C12 H12A 110.7
C11 C12 H12B 110.7
C13 C12 H12B 110.7
H12A C12 H12B 108.8
C14 C13 C12 102.3(10)
C14 C13 C18 106.8(10)
C12 C13 C18 108.1(7)
C14 C13 H13 113.0
C12 C13 H13 113.0
C18 C13 H13 113.0
C15 C14 C13 118.0(10)
C15 C14 H14A 107.8
C13 C14 H14A 107.8
C15 C14 H14B 107.8
C13 C14 H14B 107.8
H14A C14 H14B 107.1
C20 C15 C14 102.9(14)
C20 C15 C16 134.4(11)
C14 C15 C16 103.4(9)
C20 C15 H15 104.4
C14 C15 H15 104.4
C16 C15 H15 104.4
C11 C16 C15 93.9(9)
C11 C16 H16A 112.9
C15 C16 H16A 112.9
C11 C16 H16B 112.9
C15 C16 H16B 112.9
H16A C16 H16B 110.4
C19 C17 C11 112.7(10)
C19 C17 H17A 109.1
C11 C17 H17A 109.1
C19 C17 H17B 109.1
C11 C17 H17B 109.1
H17A C17 H17B 107.8
C19 C18 C13 110.0(11)
C19 C18 H18A 109.7
C13 C18 H18A 109.7
C19 C18 H18B 109.7
C13 C18 H18B 109.7
H18A C18 H18B 108.2
C17 C19 C18 110.8(8)
C17 C19 C20 98.6(13)
C18 C19 C20 114.4(12)
C17 C19 H19 110.8
C18 C19 H19 110.8
C20 C19 H19 110.8
C15 C20 C19 103.1(13)
C15 C20 H20A 111.1
C19 C20 H20A 111.1
C15 C20 H20B 111.1
C19 C20 H20B 111.1
H20A C20 H20B 109.1
C26 C21 C22 107.1(11)
C26 C21 C27 117.3(10)
C22 C21 C27 114.2(9)
C26 C21 S3 102.5(7)
C22 C21 S3 113.7(8)
C27 C21 S3 101.6(8)
C23 C22 C21 114.1(12)
C23 C22 H22A 108.7
C21 C22 H22A 108.7
C23 C22 H22B 108.7
C21 C22 H22B 108.7
H22A C22 H22B 107.6
C22 C23 C28 102.7(12)
C22 C23 C24 96.8(9)
C28 C23 C24 120.3(12)
C22 C23 H23 111.8
C28 C23 H23 111.8
C24 C23 H23 111.8
C25 C24 C23 104.8(11)
C25 C24 H24A 110.8
C23 C24 H24A 110.8
C25 C24 H24B 110.8
C23 C24 H24B 110.8
H24A C24 H24B 108.9
C24 C25 C26 127.1(11)
C24 C25 C30 105.2(11)
C26 C25 C30 109.1(12)
C24 C25 H25 104.4
C26 C25 H25 104.4
C30 C25 H25 104.4
C21 C26 C25 95.2(10)
C21 C26 H26A 112.7
C25 C26 H26A 112.7
C21 C26 H26B 112.7
C25 C26 H26B 112.7
H26A C26 H26B 110.2
C29 C27 C21 102.7(10)
C29 C27 H27A 111.2
C21 C27 H27A 111.2
C29 C27 H27B 111.2
C21 C27 H27B 111.2
H27A C27 H27B 109.1
C29 C28 C23 110.5(11)
C29 C28 H28A 109.6
C23 C28 H28A 109.6
C29 C28 H28B 109.6
C23 C28 H28B 109.6
H28A C28 H28B 108.1
C28 C29 C30 116.0(12)
C28 C29 C27 102.8(10)
C30 C29 C27 101.9(10)
C28 C29 H29 111.8
C30 C29 H29 111.8
C27 C29 H29 111.8
C25 C30 C29 114.0(10)
C25 C30 H30A 108.7
C29 C30 H30A 108.7
C25 C30 H30B 108.7
C29 C30 H30B 108.7
H30A C30 H30B 107.6
C36 C31 C37 114.5(9)
C36 C31 C32 106.5(10)
C37 C31 C32 117.3(11)
C36 C31 S4 107.7(8)
C37 C31 S4 109.1(8)
C32 C31 S4 100.5(7)
C33 C32 C31 93.9(9)
C33 C32 H32A 112.9
C31 C32 H32A 112.9
C33 C32 H32B 112.9
C31 C32 H32B 112.9
H32A C32 H32B 110.4
C34 C33 C38 103.6(10)
C34 C33 C32 128.7(9)
C38 C33 C32 106.1(10)
C34 C33 H33 105.5
C38 C33 H33 105.5
C32 C33 H33 105.5
C33 C34 C35 107.1(10)
C33 C34 H34A 110.3
C35 C34 H34A 110.3
C33 C34 H34B 110.3
C35 C34 H34B 110.3
H34A C34 H34B 108.5
C34 C35 C36 97.8(8)
C34 C35 C40 115.9(10)
C36 C35 C40 102.6(10)
C34 C35 H35 113.0
C36 C35 H35 113.0
C40 C35 H35 113.0
C31 C36 C35 118.2(10)
C31 C36 H36A 107.8
C35 C36 H36A 107.8
C31 C36 H36B 107.8
C35 C36 H36B 107.8
H36A C36 H36B 107.1
C39 C37 C31 106.1(9)
C39 C37 H37A 110.5
C31 C37 H37A 110.5
C39 C37 H37B 110.5
C31 C37 H37B 110.5
H37A C37 H37B 108.7
C33 C38 C39 121.2(11)
C33 C38 H38A 107.0
C39 C38 H38A 107.0
C33 C38 H38B 107.0
C39 C38 H38B 107.0
H38A C38 H38B 106.8
C40 C39 C37 115.5(10)
C40 C39 C38 102.0(11)
C37 C39 C38 100.9(10)
C40 C39 H39 112.5
C37 C39 H39 112.5
C38 C39 H39 112.5
C39 C40 C35 111.3(10)
C39 C40 H40A 109.4
C35 C40 H40A 109.4
C39 C40 H40B 109.4
C35 C40 H40B 109.4
H40A C40 H40B 108.0
C47 C41 C46 132.2(11)
C47 C41 C42 102.3(10)
C46 C41 C42 100.5(8)
C47 C41 S5 103.5(6)
C46 C41 S5 108.6(7)
C42 C41 S5 107.8(8)
C43 C42 C41 115.6(10)
C43 C42 H42A 108.4
C41 C42 H42A 108.4
C43 C42 H42B 108.4
C41 C42 H42B 108.4
H42A C42 H42B 107.4
C49 C43 C44 113.4(12)
C49 C43 C42 106.3(9)
C44 C43 C42 105.6(8)
C49 C43 H43 110.5
C44 C43 H43 110.5
C42 C43 H43 110.5
C45 C44 C43 108.9(9)
C45 C44 H44A 109.9
C43 C44 H44A 109.9
C45 C44 H44B 109.9
C43 C44 H44B 109.9
H44A C44 H44B 108.3
C46 C45 C44 118.9(13)
C46 C45 C50 98.1(8)
C44 C45 C50 107.4(8)
C46 C45 H45 110.5
C44 C45 H45 110.5
C50 C45 H45 110.5
C45 C46 C41 104.8(9)
C45 C46 H46A 110.8
C41 C46 H46A 110.8
C45 C46 H46B 110.8
C41 C46 H46B 110.8
H46A C46 H46B 108.9
C48 C47 C41 95.7(8)
C48 C47 H47A 112.6
C41 C47 H47A 112.6
C48 C47 H47B 112.6
C41 C47 H47B 112.6
H47A C47 H47B 110.1
C47 C48 C50 105.9(10)
C47 C48 C49 121.2(12)
C50 C48 C49 114.6(10)
C47 C48 H48 104.5
C50 C48 H48 104.5
C49 C48 H48 104.5
C43 C49 C48 102.5(10)
C43 C49 H49A 111.3
C48 C49 H49A 111.3
C43 C49 H49B 111.3
C48 C49 H49B 111.3
H49A C49 H49B 109.2
C48 C50 C45 113.6(13)
C48 C50 H50A 108.9
C45 C50 H50A 108.9
C48 C50 H50B 108.9
C45 C50 H50B 108.9
H50A C50 H50B 107.7
C52 C51 C56 121.6(10)
C52 C51 C57 106.1(9)
C56 C51 C57 117.1(11)
C52 C51 S6 103.9(8)
C56 C51 S6 104.1(7)
C57 C51 S6 101.1(7)
C53 C52 C51 100.9(10)
C53 C52 H52A 111.6
C51 C52 H52A 111.6
C53 C52 H52B 111.6
C51 C52 H52B 111.6
H52A C52 H52B 109.4
C52 C53 C54 123.0(9)
C52 C53 C58 107.7(9)
C54 C53 C58 111.8(12)
C52 C53 H53 104.1
C54 C53 H53 104.1
C58 C53 H53 104.1
C53 C54 C55 100.9(10)
C53 C54 H54A 111.6
C55 C54 H54A 111.6
C53 C54 H54B 111.6
C55 C54 H54B 111.6
H54A C54 H54B 109.4
C56 C55 C60 101.8(9)
C56 C55 C54 112.3(13)
C60 C55 C54 108.0(11)
C56 C55 H55 111.4
C60 C55 H55 111.4
C54 C55 H55 111.4
C55 C56 C51 104.8(8)
C55 C56 H56A 110.8
C51 C56 H56A 110.8
C55 C56 H56B 110.8
C51 C56 H56B 110.8
H56A C56 H56B 108.9
C51 C57 C59 95.6(8)
C51 C57 H57A 112.6
C59 C57 H57A 112.6
C51 C57 H57B 112.6
C59 C57 H57B 112.6
H57A C57 H57B 110.1
C59 C58 C53 98.3(10)
C59 C58 H58A 112.1
C53 C58 H58A 112.1
C59 C58 H58B 112.1
C53 C58 H58B 112.1
H58A C58 H58B 109.8
C58 C59 C57 135.2(13)
C58 C59 C60 98.3(10)
C57 C59 C60 100.4(9)
C58 C59 H59 106.5
C57 C59 H59 106.5
C60 C59 H59 106.5
C55 C60 C59 116.3(13)
C55 C60 H60A 108.2
C59 C60 H60A 108.2
C55 C60 H60B 108.2
C59 C60 H60B 108.2
H60A C60 H60B 107.4
C62 C61 C66 115.4(10)
C62 C61 C67 103.4(8)
C66 C61 C67 120.1(10)
C62 C61 S7 106.3(7)
C66 C61 S7 109.2(6)
C67 C61 S7 100.8(7)
C61 C62 C63 115.4(10)
C61 C62 H62A 108.4
C63 C62 H62A 108.4
C61 C62 H62B 108.4
C63 C62 H62B 108.4
H62A C62 H62B 107.5
C68 C63 C64 118.8(10)
C68 C63 C62 96.7(9)
C64 C63 C62 111.0(9)
C68 C63 H63 109.8
C64 C63 H63 109.8
C62 C63 H63 109.8
C65 C64 C63 107.6(11)
C65 C64 H64A 110.2
C63 C64 H64A 110.2
C65 C64 H64B 110.2
C63 C64 H64B 110.2
H64A C64 H64B 108.5
C66 C65 C64 114.2(11)
C66 C65 C70 105.1(10)
C64 C65 C70 105.4(11)
C66 C65 H65 110.6
C64 C65 H65 110.6
C70 C65 H65 110.6
C65 C66 C61 105.8(10)
C65 C66 H66A 110.6
C61 C66 H66A 110.6
C65 C66 H66B 110.6
C61 C66 H66B 110.6
H66A C66 H66B 108.7
C61 C67 C69 94.4(10)
C61 C67 H67A 112.8
C69 C67 H67A 112.8
C61 C67 H67B 112.8
C69 C67 H67B 112.8
H67A C67 H67B 110.3
C63 C68 C69 101.6(8)
C63 C68 H68A 111.5
C69 C68 H68A 111.5
C63 C68 H68B 111.5
C69 C68 H68B 111.5
H68A C68 H68B 109.3
C70 C69 C67 106.4(9)
C70 C69 C68 104.4(13)
C67 C69 C68 127.0(11)
C70 C69 H69 105.8
C67 C69 H69 105.8
C68 C69 H69 105.8
C69 C70 C65 114.8(12)
C69 C70 H70A 108.6
C65 C70 H70A 108.6
C69 C70 H70B 108.6
C65 C70 H70B 108.6
H70A C70 H70B 107.6
C72 C71 C77 104.1(9)
C72 C71 C76 119.2(10)
C77 C71 C76 104.5(9)
C72 C71 S8 116.7(6)
C77 C71 S8 108.3(7)
C76 C71 S8 103.1(6)
C73 C72 C71 111.4(10)
C73 C72 H72A 109.3
C71 C72 H72A 109.3
C73 C72 H72B 109.3
C71 C72 H72B 109.3
H72A C72 H72B 108.0
C72 C73 C74 108.5(9)
C72 C73 C78 109.2(10)
C74 C73 C78 99.0(11)
C72 C73 H73 113.1
C74 C73 H73 113.1
C78 C73 H73 113.1
C73 C74 C75 118.5(9)
C73 C74 H74A 109.4
C75 C74 H74A 109.5
C73 C74 H74B 106.9
C75 C74 H74B 104.9
H74A C74 H74B 107.0
C80 C75 C74 100.5(10)
C80 C75 C76 137.9(9)
C74 C75 C76 97.5(11)
C80 C75 H75 105.6
C74 C75 H75 105.6
C76 C75 H75 105.6
C71 C76 C75 94.8(7)
C71 C76 H76A 112.8
C75 C76 H76A 112.8
C71 C76 H76B 112.8
C75 C76 H76B 112.8
H76A C76 H76B 110.2
C79 C77 C71 119.3(10)
C79 C77 H77A 107.5
C71 C77 H77A 107.5
C79 C77 H77B 107.5
C71 C77 H77B 107.5
H77A C77 H77B 107.0
C79 C78 C73 111.6(8)
C79 C78 H78A 109.3
C73 C78 H78A 109.3
C79 C78 H78B 109.3
C73 C78 H78B 109.3
H78A C78 H78B 108.0
C78 C79 C77 117.9(11)
C78 C79 C80 104.8(12)
C77 C79 C80 95.2(8)
C78 C79 H79 112.4
C77 C79 H79 112.4
C80 C79 H79 112.4
C79 C80 C75 104.1(12)
C79 C80 H80A 109.6
C75 C80 H80A 108.7
C79 C80 H80B 113.1
C75 C80 H80B 112.4
H80A C80 H80B 108.9
C86 C81 C82 118.6(10)
C86 C81 C87 106.0(11)
C82 C81 C87 116.5(9)
C86 C81 S9 105.6(7)
C82 C81 S9 104.4(8)
C87 C81 S9 104.2(7)
C81 C82 C83 103.5(10)
C81 C82 H82A 111.1
C83 C82 H82A 111.1
C81 C82 H82B 111.1
C83 C82 H82B 111.1
H82A C82 H82B 109.0
C88 C83 C82 112.5(9)
C88 C83 C84 106.3(10)
C82 C83 C84 101.9(9)
C88 C83 H83 111.9
C82 C83 H83 111.9
C84 C83 H83 111.9
C85 C84 C83 115.9(8)
C85 C84 H84A 108.3
C83 C84 H84A 108.3
C85 C84 H84B 108.3
C83 C84 H84B 108.3
H84A C84 H84B 107.4
C90 C85 C84 103.4(12)
C90 C85 C86 131.3(10)
C84 C85 C86 102.2(11)
C90 C85 H85 105.9
C84 C85 H85 105.9
C86 C85 H85 105.9
C81 C86 C85 96.2(11)
C81 C86 H86A 112.5
C85 C86 H86A 112.5
C81 C86 H86B 112.5
C85 C86 H86B 112.5
H86A C86 H86B 110.0
C89 C87 C81 108.8(10)
C89 C87 H87A 109.9
C81 C87 H87A 109.9
C89 C87 H87B 109.9
C81 C87 H87B 109.9
H87A C87 H87B 108.3
C89 C88 C83 105.5(9)
C89 C88 H88A 110.6
C83 C88 H88A 110.6
C89 C88 H88B 110.6
C83 C88 H88B 110.6
H88A C88 H88B 108.8
C87 C89 C88 114.5(10)
C87 C89 C90 102.1(11)
C88 C89 C90 121.7(9)
C87 C89 H89 105.7
C88 C89 H89 105.7
C90 C89 H89 105.7
C85 C90 C89 99.1(10)
C85 C90 H90A 111.9
C89 C90 H90A 111.9
C85 C90 H90B 111.9
C89 C90 H90B 111.9
H90A C90 H90B 109.6
C97 C91 C96 116.3(10)
C97 C91 C92 102.8(10)
C96 C91 C92 118.0(12)
C97 C91 S10 112.3(8)
C96 C91 S10 104.2(7)
C92 C91 S10 102.6(7)
C93 C92 C91 97.9(10)
C93 C92 H92A 112.2
C91 C92 H92A 112.2
C93 C92 H92B 112.2
C91 C92 H92B 112.2
H92A C92 H92B 109.8
C92 C93 C98 127.5(11)
C92 C93 C94 104.7(9)
C98 C93 C94 96.6(9)
C92 C93 H93 108.7
C98 C93 H93 108.7
C94 C93 H93 108.7
C95 C94 C93 120.1(11)
C95 C94 H94A 107.3
C93 C94 H94A 107.3
C95 C94 H94B 107.3
C93 C94 H94B 107.3
H94A C94 H94B 106.9
C94 C95 C96 104.7(10)
C94 C95 C100 104.3(9)
C96 C95 C100 113.5(11)
C94 C95 H95 111.3
C96 C95 H95 111.3
C100 C95 H95 111.3
C91 C96 C95 105.9(10)
C91 C96 H96A 110.6
C95 C96 H96A 110.6
C91 C96 H96B 110.6
C95 C96 H96B 110.6
H96A C96 H96B 108.7
C91 C97 C99 114.6(9)
C91 C97 H97A 108.6
C99 C97 H97A 108.6
C91 C97 H97B 108.6
C99 C97 H97B 108.6
H97A C97 H97B 107.6
C99 C98 C93 106.4(10)
C99 C98 H98A 110.4
C93 C98 H98A 110.4
C99 C98 H98B 110.4
C93 C98 H98B 110.4
H98A C98 H98B 108.6
C98 C99 C97 99.3(9)
C98 C99 C100 116.3(11)
C97 C99 C100 112.4(9)
C98 C99 H99 109.5
C97 C99 H99 109.5
C100 C99 H99 109.5
C95 C100 C99 106.6(9)
C95 C100 H10C 110.4
C99 C100 H10C 110.4
C95 C100 H10D 110.4
C99 C100 H10D 110.4
H10C C100 H10D 108.6
C106 C101 C102 117.3(12)
C106 C101 C107 117.4(12)
C102 C101 C107 101.6(11)
C106 C101 S11 102.7(7)
C102 C101 S11 105.1(8)
C107 C101 S11 112.5(8)
C103 C102 C101 98.0(12)
C103 C102 H10E 112.2
C101 C102 H10E 112.2
C103 C102 H10F 112.2
C101 C102 H10F 112.2
H10E C102 H10F 109.8
C102 C103 C104 106.5(12)
C102 C103 C108 128.0(11)
C104 C103 C108 102.6(11)
C102 C103 H103 106.0
C104 C103 H103 106.0
C108 C103 H103 106.0
C103 C104 C105 117.3(10)
C103 C104 H10G 108.0
C105 C104 H10G 108.0
C103 C104 H10H 108.0
C105 C104 H10H 108.0
H10G C104 H10H 107.2
C104 C105 C106 102.0(12)
C104 C105 C110 106.1(10)
C106 C105 C110 114.9(10)
C104 C105 H105 111.1
C106 C105 H105 111.1
C110 C105 H105 111.1
C101 C106 C105 103.8(8)
C101 C106 H10I 111.0
C105 C106 H10I 111.0
C101 C106 H10J 111.0
C105 C106 H10J 111.0
H10I C106 H10J 109.0
C101 C107 C109 114.1(9)
C101 C107 H10K 108.7
C109 C107 H10K 108.7
C101 C107 H10L 108.7
C109 C107 H10L 108.7
H10K C107 H10L 107.6
C109 C108 C103 105.1(10)
C109 C108 H10M 110.7
C103 C108 H10M 110.7
C109 C108 H10N 110.7
C103 C108 H10N 110.7
H10M C108 H10N 108.8
C110 C109 C108 115.9(10)
C110 C109 C107 112.4(10)
C108 C109 C107 96.9(12)
C110 C109 H109 110.3
C108 C109 H109 110.3
C107 C109 H109 110.3
C109 C110 C105 108.0(12)
C109 C110 H11A 110.1
C105 C110 H11A 110.1
C109 C110 H11B 110.1
C105 C110 H11B 110.1
H11A C110 H11B 108.4
C112 C111 C117 119.4(10)
C112 C111 C116 103.6(10)
C117 C111 C116 115.4(9)
C112 C111 S12 97.3(7)
C117 C111 S12 106.3(8)
C116 C111 S12 113.7(8)
C113 C112 C111 95.3(9)
C113 C112 H11C 112.7
C111 C112 H11C 112.7
C113 C112 H11D 112.7
C111 C112 H11D 112.7
H11C C112 H11D 110.2
C112 C113 C118 109.0(11)
C112 C113 C114 131.7(12)
C118 C113 C114 98.7(10)
C112 C113 H113 105.0
C118 C113 H113 105.0
C114 C113 H113 105.0
C113 C114 C115 104.0(10)
C113 C114 H11E 111.0
C115 C114 H11E 111.0
C113 C114 H11F 111.0
C115 C114 H11F 111.0
H11E C114 H11F 109.0
C114 C115 C120 114.6(11)
C114 C115 C116 98.5(10)
C120 C115 C116 113.4(10)
C114 C115 H115 109.9
C120 C115 H115 109.9
C116 C115 H115 109.9
C115 C116 C111 111.0(10)
C115 C116 H11G 109.4
C111 C116 H11G 109.4
C115 C116 H11H 109.4
C111 C116 H11H 109.4
H11G C116 H11H 108.0
C119 C117 C111 103.9(10)
C119 C117 H11I 111.0
C111 C117 H11I 111.0
C119 C117 H11J 111.0
C111 C117 H11J 111.0
H11I C117 H11J 109.0
C113 C118 C119 115.9(10)
C113 C118 H11K 108.3
C119 C118 H11K 108.3
C113 C118 H11L 108.3
C119 C118 H11L 108.3
H11K C118 H11L 107.4
C117 C119 C120 112.1(11)
C117 C119 C118 106.5(10)
C120 C119 C118 105.6(10)
C117 C119 H119 110.8
C120 C119 H119 110.8
C118 C119 H119 110.8
C115 C120 C119 107.5(9)
C115 C120 H12C 110.2
C119 C120 H12C 110.2
C115 C120 H12D 110.2
C119 C120 H12D 110.2
H12C C120 H12D 108.5
C122 C121 C127 118.5(9)
C122 C121 C126 102.3(9)
C127 C121 C126 117.4(10)
C122 C121 S13 107.7(7)
C127 C121 S13 110.5(7)
C126 C121 S13 98.3(6)
C128 C122 C121 112.7(8)
C128 C122 H12E 109.1
C121 C122 H12E 109.1
C128 C122 H12F 109.1
C121 C122 H12F 109.1
H12E C122 H12F 107.8
C124 C123 C128 107.0(8)
C124 C123 H12G 110.3
C128 C123 H12G 110.3
C124 C123 H12H 110.3
C128 C123 H12H 110.3
H12G C123 H12H 108.6
C123 C124 C127 112.9(11)
C123 C124 C125 106.1(9)
C127 C124 C125 106.7(9)
C123 C124 H124 110.4
C127 C124 H124 110.4
C125 C124 H124 110.4
C130 C125 C124 118.2(9)
C130 C125 H12I 107.8
C124 C125 H12I 107.8
C130 C125 H12J 107.8
C124 C125 H12J 107.8
H12I C125 H12J 107.1
C121 C126 C130 96.9(8)
C121 C126 H12K 112.4
C130 C126 H12K 112.4
C121 C126 H12L 112.4
C130 C126 H12L 112.4
H12K C126 H12L 109.9
C124 C127 C121 102.2(10)
C124 C127 H12M 111.3
C121 C127 H12M 111.3
C124 C127 H12N 111.3
C121 C127 H12N 111.3
H12M C127 H12N 109.2
C122 C128 C129 97.9(9)
C122 C128 C123 112.4(10)
C129 C128 C123 115.2(10)
C122 C128 H128 110.3
C129 C128 H128 110.3
C123 C128 H128 110.3
C130 C129 C128 105.8(10)
C130 C129 H12O 110.6
C128 C129 H12O 110.6
C130 C129 H12P 110.6
C128 C129 H12P 110.6
H12O C129 H12P 108.7
C129 C130 C125 99.7(11)
C129 C130 C126 131.9(12)
C125 C130 C126 101.5(11)
C129 C130 H130 107.1
C125 C130 H130 107.1
C126 C130 H130 107.1
C136 C131 C132 115.3(10)
C136 C131 C137 118.5(9)
C132 C131 C137 102.2(10)
C136 C131 S14 110.2(8)
C132 C131 S14 109.6(7)
C137 C131 S14 99.8(7)
C131 C132 C133 114.9(10)
C131 C132 H13A 108.5
C133 C132 H13A 108.5
C131 C132 H13B 108.5
C133 C132 H13B 108.5
H13A C132 H13B 107.5
C138 C133 C134 115.7(10)
C138 C133 C132 96.9(10)
C134 C133 C132 112.6(11)
C138 C133 H133 110.3
C134 C133 H133 110.3
C132 C133 H133 110.3
C133 C134 C135 107.4(11)
C133 C134 H13C 110.2
C135 C134 H13C 110.2
C133 C134 H13D 110.2
C135 C134 H13D 110.2
H13C C134 H13D 108.5
C136 C135 C134 112.6(9)
C136 C135 C140 104.7(9)
C134 C135 C140 106.0(12)
C136 C135 H135 111.1
C134 C135 H135 111.1
C140 C135 H135 111.1
C131 C136 C135 105.7(11)
C131 C136 H13E 110.6
C135 C136 H13E 110.6
C131 C136 H13F 110.6
C135 C136 H13F 110.6
H13E C136 H13F 108.7
C139 C137 C131 96.5(8)
C139 C137 H13G 112.5
C131 C137 H13G 112.5
C139 C137 H13H 112.5
C131 C137 H13H 112.5
H13G C137 H13H 110.0
C133 C138 C139 105.6(10)
C133 C138 H13I 110.6
C139 C138 H13I 110.6
C133 C138 H13J 110.6
C139 C138 H13J 110.6
H13I C138 H13J 108.8
C140 C139 C138 102.0(10)
C140 C139 C137 106.8(10)
C138 C139 C137 127.3(9)
C140 C139 H139 106.4
C138 C139 H139 106.4
C137 C139 H139 106.4
C139 C140 C135 117.0(8)
C139 C140 H14C 108.0
C135 C140 H14C 108.0
C139 C140 H14D 108.0
C135 C140 H14D 108.0
H14C C140 H14D 107.3
C147 C141 C146 116.5(9)
C147 C141 C142 105.8(7)
C146 C141 C142 112.3(10)
C147 C141 S15 107.7(9)
C146 C141 S15 106.9(6)
C142 C141 S15 107.2(7)
C143 C142 C141 114.3(10)
C143 C142 H14E 108.7
C141 C142 H14E 108.7
C143 C142 H14F 108.7
C141 C142 H14F 108.7
H14E C142 H14F 107.6
C148 C143 C144 118.5(11)
C148 C143 C142 96.3(8)
C144 C143 C142 112.0(9)
C148 C143 H143 109.7
C144 C143 H143 109.7
C142 C143 H143 109.7
C143 C144 C145 107.8(10)
C143 C144 H14G 110.1
C145 C144 H14G 110.1
C143 C144 H14H 110.1
C145 C144 H14H 110.1
H14G C144 H14H 108.5
C146 C145 C150 101.0(9)
C146 C145 C144 113.8(10)
C150 C145 C144 104.9(9)
C146 C145 H145 112.1
C150 C145 H145 112.1
C144 C145 H145 112.1
C145 C146 C141 107.6(9)
C145 C146 H14I 110.2
C141 C146 H14I 110.2
C145 C146 H14J 110.2
C141 C146 H14J 110.2
H14I C146 H14J 108.5
C141 C147 C149 96.9(9)
C141 C147 H14K 112.4
C149 C147 H14K 112.4
C141 C147 H14L 112.4
C149 C147 H14L 112.4
H14K C147 H14L 109.9
C143 C148 C149 104.6(9)
C143 C148 H14M 110.8
C149 C148 H14M 110.8
C143 C148 H14N 110.8
C149 C148 H14N 110.8
H14M C148 H14N 108.9
C150 C149 C148 103.1(11)
C150 C149 C147 104.0(8)
C148 C149 C147 130.5(11)
C150 C149 H149 105.7
C148 C149 H149 105.7
C147 C149 H149 105.7
C149 C150 C145 118.5(10)
C149 C150 H15A 107.7
C145 C150 H15A 107.7
C149 C150 H15B 107.7
C145 C150 H15B 107.7
H15A C150 H15B 107.1

loop_
_geom_bond_atom_site_label_1
_geom_bond_atom_site_label_2
_geom_bond_distance
Au1 S1 2.1677(19)
Au1 S2 2.2920(19)
Au1 Au4 3.0090(5)
Au1 Au8 3.2486(5)
Au1 Au3 3.3470(5)
Au2 S2 2.278(2)
Au2 S3 2.288(2)
Au2 Au5 3.0989(5)
Au2 Au6 3.2847(4)
Au3 S4 2.316(2)
Au3 S1 2.3840(19)
Au3 Au4 2.8833(4)
Au3 Au7 2.9278(5)
Au3 Au8 3.2621(5)
Au4 S5 2.321(2)
Au4 Au8 2.6989(5)
Au4 Au13 2.7247(5)
Au4 Au14 2.7343(5)
Au4 Au5 3.1521(5)
Au4 Au9 3.3626(5)
Au5 S5 2.402(2)
Au5 Au10 2.6757(5)
Au5 Au14 2.7261(5)
Au5 Au15 2.7353(5)
Au5 Au6 2.8532(5)
Au6 S3 2.293(2)
Au6 S6 2.479(2)
Au6 Au11 3.0745(5)
Au7 S4 2.307(2)
Au7 S9 2.333(2)
Au7 Au13 2.9509(4)
Au7 Au12 3.2977(5)
Au7 Au8 3.3148(5)
Au8 S13 2.2876(19)
Au8 Au13 2.6495(5)
Au8 Au18 2.9396(5)
Au8 Au9 3.1786(4)
Au8 Au12 3.2020(5)
Au9 S2 2.462(2)
Au9 Au14 2.7230(4)
Au9 Au19 2.7475(5)
Au9 Au18 2.7513(5)
Au9 Au20 2.9196(4)
Au9 Au21 2.9333(4)
Au9 Au10 3.2054(4)
Au10 S15 2.3468(19)
Au10 Au15 2.6565(5)
Au10 Au19 2.9096(5)
Au10 Au11 3.2069(4)
Au10 Au16 3.2174(5)
Au11 S12 2.2858(19)
Au11 S6 2.452(2)
Au11 Au15 2.9385(5)
Au11 Au16 3.2872(5)
Au12 S10 2.2403(18)
Au12 S9 2.465(2)
Au12 Au13 3.0428(4)
Au12 Au18 3.2835(5)
Au13 S7 2.327(2)
Au13 Au14 2.7706(5)
Au13 Au18 3.1215(4)
Au14 Au15 2.7381(5)
Au14 Au19 2.7652(4)
Au14 Au18 2.7691(5)
Au14 Au17 2.8409(5)
Au15 S8 2.365(2)
Au15 Au16 3.0164(4)
Au15 Au19 3.1644(5)
Au16 S11 2.149(2)
Au16 S12 2.290(2)
Au17 S8 2.313(2)
Au17 S7 2.335(2)
Au18 S10 2.217(2)
Au18 Au19 2.7273(5)
Au18 Au20 3.0098(4)
Au19 S11 2.392(2)
Au19 Au21 2.9872(5)
Au20 S13 2.3261(19)
Au20 S14 2.3402(19)
Au20 Au21 3.3115(4)
Au21 S14 2.185(2)
Au21 S15 2.194(2)
S1 C1 1.961(10)
S2 C11 2.006(7)
S3 C21 1.945(11)
S4 C31 1.958(11)
S5 C41 2.013(9)
S6 C51 1.963(11)
S7 C61 1.978(9)
S8 C71 1.965(9)
S9 C81 1.971(11)
S10 C91 1.972(10)
S11 C101 1.968(11)
S12 C111 1.980(11)
S13 C121 1.952(9)
S14 C131 1.946(9)
S15 C141 1.906(11)
C1 C2 1.472(13)
C1 C6 1.509(17)
C1 C7 1.561(17)
C2 C3 1.529(14)
C2 H2A 0.9700
C2 H2B 0.9700
C3 C4 1.538(18)
C3 C8 1.575(18)
C3 H3 0.9800
C4 C5 1.542(18)
C4 H4A 0.9700
C4 H4B 0.9700
C5 C10 1.519(19)
C5 C6 1.538(18)
C5 H5 0.9800
C6 H6A 0.9700
C6 H6B 0.9700
C7 C9 1.564(16)
C7 H7A 0.9700
C7 H7B 0.9700
C8 C9 1.509(16)
C8 H8A 0.9700
C8 H8B 0.9700
C9 C10 1.509(19)
C9 H9 0.9800
C10 H10A 0.9700
C10 H10B 0.9700
C11 C16 1.492(14)
C11 C12 1.499(12)
C11 C17 1.559(13)
C12 C13 1.546(15)
C12 H12A 0.9700
C12 H12B 0.9700
C13 C14 1.543(17)
C13 C18 1.556(17)
C13 H13 0.9800
C14 C15 1.487(16)
C14 H14A 0.9700
C14 H14B 0.9700
C15 C20 1.45(2)
C15 C16 1.559(16)
C15 H15 0.9800
C16 H16A 0.9700
C16 H16B 0.9700
C17 C19 1.510(16)
C17 H17A 0.9700
C17 H17B 0.9700
C18 C19 1.510(18)
C18 H18A 0.9700
C18 H18B 0.9700
C19 C20 1.58(2)
C19 H19 0.9800
C20 H20A 0.9700
C20 H20B 0.9700
C21 C26 1.479(14)
C21 C22 1.541(17)
C21 C27 1.578(16)
C22 C23 1.472(18)
C22 H22A 0.9700
C22 H22B 0.9700
C23 C28 1.549(17)
C23 C24 1.572(19)
C23 H23 0.9800
C24 C25 1.47(2)
C24 H24A 0.9700
C24 H24B 0.9700
C25 C26 1.490(18)
C25 C30 1.509(16)
C25 H25 0.9800
C26 H26A 0.9700
C26 H26B 0.9700
C27 C29 1.57(2)
C27 H27A 0.9700
C27 H27B 0.9700
C28 C29 1.460(17)
C28 H28A 0.9700
C28 H28B 0.9700
C29 C30 1.543(18)
C29 H29 0.9800
C30 H30A 0.9700
C30 H30B 0.9700
C31 C36 1.468(13)
C31 C37 1.533(14)
C31 C32 1.572(17)
C32 C33 1.555(16)
C32 H32A 0.9700
C32 H32B 0.9700
C33 C34 1.476(14)
C33 C38 1.512(16)
C33 H33 0.9800
C34 C35 1.513(16)
C34 H34A 0.9700
C34 H34B 0.9700
C35 C36 1.608(17)
C35 C40 1.632(18)
C35 H35 0.9800
C36 H36A 0.9700
C36 H36B 0.9700
C37 C39 1.525(16)
C37 H37A 0.9700
C37 H37B 0.9700
C38 C39 1.563(18)
C38 H38A 0.9700
C38 H38B 0.9700
C39 C40 1.506(18)
C39 H39 0.9800
C40 H40A 0.9700
C40 H40B 0.9700
C41 C47 1.502(13)
C41 C46 1.520(15)
C41 C42 1.572(15)
C42 C43 1.552(14)
C42 H42A 0.9700
C42 H42B 0.9700
C43 C49 1.455(17)
C43 C44 1.510(13)
C43 H43 0.9800
C44 C45 1.508(16)
C44 H44A 0.9700
C44 H44B 0.9700
C45 C46 1.483(13)
C45 C50 1.560(17)
C45 H45 0.9800
C46 H46A 0.9700
C46 H46B 0.9700
C47 C48 1.479(13)
C47 H47A 0.9700
C47 H47B 0.9700
C48 C50 1.483(16)
C48 C49 1.513(16)
C48 H48 0.9800
C49 H49A 0.9700
C49 H49B 0.9700
C50 H50A 0.9700
C50 H50B 0.9700
C51 C52 1.508(14)
C51 C56 1.521(14)
C51 C57 1.523(15)
C52 C53 1.497(14)
C52 H52A 0.9700
C52 H52B 0.9700
C53 C54 1.554(15)
C53 C58 1.586(17)
C53 H53 0.9800
C54 C55 1.568(18)
C54 H54A 0.9700
C54 H54B 0.9700
C55 C56 1.519(17)
C55 C60 1.550(19)
C55 H55 0.9800
C56 H56A 0.9700
C56 H56B 0.9700
C57 C59 1.545(15)
C57 H57A 0.9700
C57 H57B 0.9700
C58 C59 1.47(2)
C58 H58A 0.9700
C58 H58B 0.9700
C59 C60 1.643(18)
C59 H59 0.9800
C60 H60A 0.9700
C60 H60B 0.9700
C61 C62 1.479(16)
C61 C66 1.499(14)
C61 C67 1.501(13)
C62 C63 1.575(15)
C62 H62A 0.9700
C62 H62B 0.9700
C63 C68 1.475(17)
C63 C64 1.547(17)
C63 H63 0.9800
C64 C65 1.53(2)
C64 H64A 0.9700
C64 H64B 0.9700
C65 C66 1.498(16)
C65 C70 1.557(17)
C65 H65 0.9800
C66 H66A 0.9700
C66 H66B 0.9700
C67 C69 1.574(19)
C67 H67A 0.9700
C67 H67B 0.9700
C68 C69 1.61(2)
C68 H68A 0.9700
C68 H68B 0.9700
C69 C70 1.527(18)
C69 H69 0.9800
C70 H70A 0.9700
C70 H70B 0.9700
C71 C72 1.516(15)
C71 C77 1.539(14)
C71 C76 1.566(13)
C72 C73 1.471(15)
C72 H72A 0.9700
C72 H72B 0.9700
C73 C74 1.492(17)
C73 C78 1.543(16)
C73 H73 0.9800
C74 C75 1.573(18)
C74 H74A 0.9700
C74 H74B 0.9700
C75 C80 1.552(16)
C75 C76 1.588(15)
C75 H75 0.9800
C76 H76A 0.9700
C76 H76B 0.9700
C77 C79 1.533(14)
C77 H77A 0.9700
C77 H77B 0.9700
C78 C79 1.480(18)
C78 H78A 0.9700
C78 H78B 0.9700
C79 C80 1.54(2)
C79 H79 0.9800
C80 H80A 0.9700
C80 H80B 0.9700
C81 C86 1.460(15)
C81 C82 1.513(16)
C81 C87 1.536(17)
C82 C83 1.556(14)
C82 H82A 0.9700
C82 H82B 0.9700
C83 C88 1.513(15)
C83 C84 1.59(2)
C83 H83 0.9800
C84 C85 1.550(19)
C84 H84A 0.9700
C84 H84B 0.9700
C85 C90 1.480(19)
C85 C86 1.57(2)
C85 H85 0.9800
C86 H86A 0.9700
C86 H86B 0.9700
C87 C89 1.477(13)
C87 H87A 0.9700
C87 H87B 0.9700
C88 C89 1.487(17)
C88 H88A 0.9700
C88 H88B 0.9700
C89 C90 1.519(17)
C89 H89 0.9800
C90 H90A 0.9700
C90 H90B 0.9700
C91 C97 1.476(15)
C91 C96 1.504(16)
C91 C92 1.570(16)
C92 C93 1.538(16)
C92 H92A 0.9700
C92 H92B 0.9700
C93 C98 1.555(19)
C93 C94 1.602(16)
C93 H93 0.9800
C94 C95 1.518(17)
C94 H94A 0.9700
C94 H94B 0.9700
C95 C96 1.529(15)
C95 C100 1.531(16)
C95 H95 0.9800
C96 H96A 0.9700
C96 H96B 0.9700
C97 C99 1.540(14)
C97 H97A 0.9700
C97 H97B 0.9700
C98 C99 1.488(16)
C98 H98A 0.9700
C98 H98B 0.9700
C99 C100 1.545(13)
C99 H99 0.9800
C100 H10C 0.9700
C100 H10D 0.9700
C101 C106 1.498(15)
C101 C102 1.516(19)
C101 C107 1.531(15)
C102 C103 1.475(14)
C102 H10E 0.9700
C102 H10F 0.9700
C103 C104 1.492(17)
C103 C108 1.519(18)
C103 H103 0.9800
C104 C105 1.52(2)
C104 H10G 0.9700
C104 H10H 0.9700
C105 C106 1.552(15)
C105 C110 1.556(17)
C105 H105 0.9800
C106 H10I 0.9700
C106 H10J 0.9700
C107 C109 1.549(16)
C107 H10K 0.9700
C107 H10L 0.9700
C108 C109 1.508(19)
C108 H10M 0.9700
C108 H10N 0.9700
C109 C110 1.489(18)
C109 H109 0.9800
C110 H11A 0.9700
C110 H11B 0.9700
C111 C112 1.529(14)
C111 C117 1.548(17)
C111 C116 1.573(14)
C112 C113 1.501(17)
C112 H11C 0.9700
C112 H11D 0.9700
C113 C118 1.519(17)
C113 C114 1.531(16)
C113 H113 0.9800
C114 C115 1.532(16)
C114 H11E 0.9700
C114 H11F 0.9700
C115 C120 1.537(16)
C115 C116 1.553(19)
C115 H115 0.9800
C116 H11G 0.9700
C116 H11H 0.9700
C117 C119 1.523(19)
C117 H11I 0.9700
C117 H11J 0.9700
C118 C119 1.549(16)
C118 H11K 0.9700
C118 H11L 0.9700
C119 C120 1.538(15)
C119 H119 0.9800
C120 H12C 0.9700
C120 H12D 0.9700
C121 C122 1.533(15)
C121 C127 1.549(14)
C121 C126 1.552(13)
C122 C128 1.527(14)
C122 H12E 0.9700
C122 H12F 0.9700
C123 C124 1.514(16)
C123 C128 1.574(16)
C123 H12G 0.9700
C123 H12H 0.9700
C124 C127 1.518(15)
C124 C125 1.569(17)
C124 H124 0.9800
C125 C130 1.545(19)
C125 H12I 0.9700
C125 H12J 0.9700
C126 C130 1.569(17)
C126 H12K 0.9700
C126 H12L 0.9700
C127 H12M 0.9700
C127 H12N 0.9700
C128 C129 1.537(17)
C128 H128 0.9800
C129 C130 1.48(2)
C129 H12O 0.9700
C129 H12P 0.9700
C130 H130 0.9800
C131 C136 1.511(14)
C131 C132 1.532(15)
C131 C137 1.562(14)
C132 C133 1.542(15)
C132 H13A 0.9700
C132 H13B 0.9700
C133 C138 1.531(18)
C133 C134 1.538(19)
C133 H133 0.9800
C134 C135 1.555(19)
C134 H13C 0.9700
C134 H13D 0.9700
C135 C136 1.540(15)
C135 C140 1.555(19)
C135 H135 0.9800
C136 H13E 0.9700
C136 H13F 0.9700
C137 C139 1.549(15)
C137 H13G 0.9700
C137 H13H 0.9700
C138 C139 1.531(15)
C138 H13I 0.9700
C138 H13J 0.9700
C139 C140 1.523(17)
C139 H139 0.9800
C140 H14C 0.9700
C140 H14D 0.9700
C141 C147 1.493(16)
C141 C146 1.560(14)
C141 C142 1.591(15)
C142 C143 1.585(16)
C142 H14E 0.9700
C142 H14F 0.9700
C143 C148 1.524(15)
C143 C144 1.532(16)
C143 H143 0.9800
C144 C145 1.586(16)
C144 H14G 0.9700
C144 H14H 0.9700
C145 C146 1.538(14)
C145 C150 1.572(16)
C145 H145 0.9800
C146 H14I 0.9700
C146 H14J 0.9700
C147 C149 1.551(15)
C147 H14K 0.9700
C147 H14L 0.9700
C148 C149 1.539(15)
C148 H14M 0.9700
C148 H14N 0.9700
C149 C150 1.521(17)
C149 H149 0.9800
C150 H15A 0.9700
C150 H15B 0.9700

loop_
_geom_torsion_atom_site_label_1
_geom_torsion_atom_site_label_2
_geom_torsion_atom_site_label_3
_geom_torsion_atom_site_label_4
_geom_torsion
S1 Au1 Au3 S4 171.13(13)
S2 Au1 Au3 S4 -13.59(14)
Au4 Au1 Au3 S4 0.93(11)
Au8 Au1 Au3 S4 -60.84(11)
S2 Au1 Au3 S1 175.28(12)
Au4 Au1 Au3 S1 -170.20(8)
Au8 Au1 Au3 S1 128.03(8)
S1 Au1 Au3 Au4 170.20(8)
S2 Au1 Au3 Au4 -14.52(9)
Au8 Au1 Au3 Au4 -61.776(12)
S1 Au1 Au3 Au7 -121.89(8)
S2 Au1 Au3 Au7 53.39(9)
Au4 Au1 Au3 Au7 67.917(15)
Au8 Au1 Au3 Au7 6.141(12)
S1 Au1 Au3 Au8 -128.03(8)
S2 Au1 Au3 Au8 47.25(9)
Au4 Au1 Au3 Au8 61.776(12)
S4 Au3 Au4 S5 100.29(8)
S1 Au3 Au4 S5 -73.89(7)
Au7 Au3 Au4 S5 150.71(5)
Au8 Au3 Au4 S5 -154.33(5)
Au1 Au3 Au4 S5 -80.24(5)
S4 Au3 Au4 Au8 -105.38(6)
S1 Au3 Au4 Au8 80.44(5)
Au7 Au3 Au4 Au8 -54.961(12)
Au1 Au3 Au4 Au8 74.083(11)
S4 Au3 Au4 Au13 -48.57(6)
S1 Au3 Au4 Au13 137.25(5)
Au7 Au3 Au4 Au13 1.846(12)
Au8 Au3 Au4 Au13 56.807(11)
Au1 Au3 Au4 Au13 130.890(13)
S4 Au3 Au4 Au14 -63.08(6)
S1 Au3 Au4 Au14 122.74(6)
Au7 Au3 Au4 Au14 -12.67(3)
Au8 Au3 Au4 Au14 42.30(2)
Au1 Au3 Au4 Au14 116.38(3)
S4 Au3 Au4 Au1 -179.46(6)
S1 Au3 Au4 Au1 6.36(5)
Au7 Au3 Au4 Au1 -129.044(13)
Au8 Au3 Au4 Au1 -74.083(11)
S4 Au3 Au4 Au5 115.62(7)
S1 Au3 Au4 Au5 -58.55(6)
Au7 Au3 Au4 Au5 166.04(3)
Au8 Au3 Au4 Au5 -139.00(3)
Au1 Au3 Au4 Au5 -64.91(3)
S4 Au3 Au4 Au9 -137.00(6)
S1 Au3 Au4 Au9 48.82(5)
Au7 Au3 Au4 Au9 -86.585(17)
Au8 Au3 Au4 Au9 -31.625(14)
Au1 Au3 Au4 Au9 42.459(14)
S1 Au1 Au4 S5 103.20(8)
S2 Au1 Au4 S5 -78.03(7)
Au8 Au1 Au4 S5 -172.47(5)
Au3 Au1 Au4 S5 110.22(5)
S1 Au1 Au4 Au8 -84.33(6)
S2 Au1 Au4 Au8 94.44(5)
Au3 Au1 Au4 Au8 -77.308(12)
S1 Au1 Au4 Au13 -79.15(6)
S2 Au1 Au4 Au13 99.62(5)
Au8 Au1 Au4 Au13 5.179(15)
Au3 Au1 Au4 Au13 -72.129(18)
S1 Au1 Au4 Au14 -154.64(6)
S2 Au1 Au4 Au14 24.13(5)
Au8 Au1 Au4 Au14 -70.308(17)
Au3 Au1 Au4 Au14 -147.62(2)
S1 Au1 Au4 Au3 -7.02(6)
S2 Au1 Au4 Au3 171.75(5)
Au8 Au1 Au4 Au3 77.308(12)
S1 Au1 Au4 Au5 151.18(6)
S2 Au1 Au4 Au5 -30.06(5)
Au8 Au1 Au4 Au5 -124.496(13)
Au3 Au1 Au4 Au5 158.196(14)
S1 Au1 Au4 Au9 -151.27(6)
S2 Au1 Au4 Au9 27.49(5)
Au8 Au1 Au4 Au9 -66.945(10)
Au3 Au1 Au4 Au9 -144.254(13)
S2 Au2 Au5 S5 80.69(7)
S3 Au2 Au5 S5 -103.06(8)
Au6 Au2 Au5 S5 -109.35(5)
S2 Au2 Au5 Au10 -87.77(5)
S3 Au2 Au5 Au10 88.49(7)
Au6 Au2 Au5 Au10 82.191(12)
S2 Au2 Au5 Au14 -15.89(5)
S3 Au2 Au5 Au14 160.36(7)
Au6 Au2 Au5 Au14 154.066(18)
S2 Au2 Au5 Au15 -90.59(5)
S3 Au2 Au5 Au15 85.66(7)
Au6 Au2 Au5 Au15 79.37(2)
S2 Au2 Au5 Au6 -169.96(5)
S3 Au2 Au5 Au6 6.30(6)
S2 Au2 Au5 Au4 34.83(5)
S3 Au2 Au5 Au4 -148.92(7)
Au6 Au2 Au5 Au4 -155.211(13)
Au8 Au4 Au5 S5 -149.59(6)
Au13 Au4 Au5 S5 143.32(6)
Au14 Au4 Au5 S5 159.79(6)
Au3 Au4 Au5 S5 -19.40(7)
Au1 Au4 Au5 S5 -78.52(6)
Au9 Au4 Au5 S5 -140.04(6)
S5 Au4 Au5 Au10 147.83(6)
Au8 Au4 Au5 Au10 -1.75(2)
Au13 Au4 Au5 Au10 -68.849(18)
Au14 Au4 Au5 Au10 -52.374(15)
Au3 Au4 Au5 Au10 128.44(3)
Au1 Au4 Au5 Au10 69.313(18)
Au9 Au4 Au5 Au10 7.790(14)
S5 Au4 Au5 Au14 -159.79(6)
Au8 Au4 Au5 Au14 50.620(16)
Au13 Au4 Au5 Au14 -16.475(12)
Au3 Au4 Au5 Au14 -179.19(3)
Au1 Au4 Au5 Au14 121.687(14)
Au9 Au4 Au5 Au14 60.163(11)
S5 Au4 Au5 Au15 -145.42(6)
Au8 Au4 Au5 Au15 64.989(19)
Au13 Au4 Au5 Au15 -2.106(17)
Au14 Au4 Au5 Au15 14.368(12)
Au3 Au4 Au5 Au15 -164.82(3)
Au1 Au4 Au5 Au15 136.055(14)
Au9 Au4 Au5 Au15 74.532(13)
S5 Au4 Au5 Au6 28.39(6)
Au8 Au4 Au5 Au6 -121.20(2)
Au13 Au4 Au5 Au6 171.71(2)
Au14 Au4 Au5 Au6 -171.82(3)
Au3 Au4 Au5 Au6 8.99(5)
Au1 Au4 Au5 Au6 -50.13(3)
Au9 Au4 Au5 Au6 -111.66(2)
S5 Au4 Au5 Au2 75.94(6)
Au8 Au4 Au5 Au2 -73.649(17)
Au13 Au4 Au5 Au2 -140.744(13)
Au14 Au4 Au5 Au2 -124.269(14)
Au3 Au4 Au5 Au2 56.54(3)
Au1 Au4 Au5 Au2 -2.582(12)
Au9 Au4 Au5 Au2 -64.106(10)
S5 Au5 Au6 S3 67.89(8)
Au10 Au5 Au6 S3 -83.69(7)
Au14 Au5 Au6 S3 -116.51(7)
Au15 Au5 Au6 S3 -138.87(7)
Au2 Au5 Au6 S3 -6.43(7)
Au4 Au5 Au6 S3 46.86(7)
S5 Au5 Au6 S6 -103.79(7)
Au10 Au5 Au6 S6 104.63(5)
Au14 Au5 Au6 S6 71.81(6)
Au15 Au5 Au6 S6 49.45(5)
Au2 Au5 Au6 S6 -178.10(5)
Au4 Au5 Au6 S6 -124.82(6)
S5 Au5 Au6 Au11 -155.16(5)
Au10 Au5 Au6 Au11 53.262(10)
Au14 Au5 Au6 Au11 20.44(3)
Au15 Au5 Au6 Au11 -1.921(11)
Au2 Au5 Au6 Au11 130.523(12)
Au4 Au5 Au6 Au11 -176.19(2)
S5 Au5 Au6 Au2 74.32(5)
Au10 Au5 Au6 Au2 -77.261(11)
Au14 Au5 Au6 Au2 -110.08(3)
Au15 Au5 Au6 Au2 -132.444(13)
Au4 Au5 Au6 Au2 53.28(2)
S2 Au2 Au6 S3 -171.12(13)
Au5 Au2 Au6 S3 171.02(9)
S2 Au2 Au6 S6 20.69(12)
S3 Au2 Au6 S6 -168.19(12)
Au5 Au2 Au6 S6 2.83(8)
S2 Au2 Au6 Au5 17.85(9)
S3 Au2 Au6 Au5 -171.02(9)
S2 Au2 Au6 Au11 -43.72(9)
S3 Au2 Au6 Au11 127.41(9)
Au5 Au2 Au6 Au11 -61.570(15)
S1 Au3 Au7 S4 172.87(11)
Au4 Au3 Au7 S4 -85.55(9)
Au8 Au3 Au7 S4 -130.91(9)
Au1 Au3 Au7 S4 -136.73(9)
S4 Au3 Au7 S9 -170.25(11)
S1 Au3 Au7 S9 2.62(9)
Au4 Au3 Au7 S9 104.20(6)
Au8 Au3 Au7 S9 58.85(6)
Au1 Au3 Au7 S9 53.02(6)
S4 Au3 Au7 Au13 83.84(9)
S1 Au3 Au7 Au13 -103.29(7)
Au4 Au3 Au7 Au13 -1.713(11)
Au8 Au3 Au7 Au13 -47.067(10)
Au1 Au3 Au7 Au13 -52.890(14)
S4 Au3 Au7 Au12 131.11(9)
S1 Au3 Au7 Au12 -56.02(7)
Au4 Au3 Au7 Au12 45.553(15)
Au8 Au3 Au7 Au12 0.198(11)
Au1 Au3 Au7 Au12 -5.624(19)
S4 Au3 Au7 Au8 130.91(9)
S1 Au3 Au7 Au8 -56.22(7)
Au4 Au3 Au7 Au8 45.355(10)
Au1 Au3 Au7 Au8 -5.823(12)
S5 Au4 Au8 S13 -2.76(14)
Au13 Au4 Au8 S13 163.57(6)
Au14 Au4 Au8 S13 104.80(6)
Au3 Au4 Au8 S13 -95.41(6)
Au1 Au4 Au8 S13 -21.26(6)
Au5 Au4 Au8 S13 65.57(7)
Au9 Au4 Au8 S13 55.86(6)
S5 Au4 Au8 Au13 -166.32(13)
Au14 Au4 Au8 Au13 -58.767(13)
Au3 Au4 Au8 Au13 101.024(14)
Au1 Au4 Au8 Au13 175.176(14)
Au5 Au4 Au8 Au13 -98.002(17)
Au9 Au4 Au8 Au13 -107.710(13)
S5 Au4 Au8 Au18 -105.71(13)
Au13 Au4 Au8 Au18 60.617(13)
Au14 Au4 Au8 Au18 1.850(12)
Au3 Au4 Au8 Au18 161.641(12)
Au1 Au4 Au8 Au18 -124.207(13)
Au5 Au4 Au8 Au18 -37.385(18)
Au9 Au4 Au8 Au18 -47.093(11)
S5 Au4 Au8 Au9 -58.61(13)
Au13 Au4 Au8 Au9 107.710(13)
Au14 Au4 Au8 Au9 48.943(11)
Au3 Au4 Au8 Au9 -151.266(12)
Au1 Au4 Au8 Au9 -77.115(10)
Au5 Au4 Au8 Au9 9.707(14)
S5 Au4 Au8 Au12 -168.88(12)
Au13 Au4 Au8 Au12 -2.559(14)
Au14 Au4 Au8 Au12 -61.326(17)
Au3 Au4 Au8 Au12 98.465(16)
Au1 Au4 Au8 Au12 172.617(15)
Au5 Au4 Au8 Au12 -100.561(18)
Au9 Au4 Au8 Au12 -110.268(15)
S5 Au4 Au8 Au1 18.50(12)
Au13 Au4 Au8 Au1 -175.176(14)
Au14 Au4 Au8 Au1 126.057(14)
Au3 Au4 Au8 Au1 -74.151(12)
Au5 Au4 Au8 Au1 86.822(16)
Au9 Au4 Au8 Au1 77.115(10)
S5 Au4 Au8 Au3 92.65(13)
Au13 Au4 Au8 Au3 -101.024(14)
Au14 Au4 Au8 Au3 -159.791(13)
Au1 Au4 Au8 Au3 74.151(12)
Au5 Au4 Au8 Au3 160.974(18)
Au9 Au4 Au8 Au3 151.266(12)
S5 Au4 Au8 Au7 139.01(13)
Au13 Au4 Au8 Au7 -54.667(11)
Au14 Au4 Au8 Au7 -113.434(13)
Au3 Au4 Au8 Au7 46.357(11)
Au1 Au4 Au8 Au7 120.508(11)
Au5 Au4 Au8 Au7 -152.669(14)
Au9 Au4 Au8 Au7 -162.377(11)
S1 Au1 Au8 S13 -96.62(7)
S2 Au1 Au8 S13 74.30(7)
Au4 Au1 Au8 S13 163.31(5)
Au3 Au1 Au8 S13 -130.63(5)
S1 Au1 Au8 Au13 95.14(5)
S2 Au1 Au8 Au13 -93.94(5)
Au4 Au1 Au8 Au13 -4.935(14)
Au3 Au1 Au8 Au13 61.126(15)
S1 Au1 Au8 Au4 100.07(5)
S2 Au1 Au8 Au4 -89.00(5)
Au3 Au1 Au8 Au4 66.061(11)
S1 Au1 Au8 Au18 176.83(5)
S2 Au1 Au8 Au18 -12.25(5)
Au4 Au1 Au8 Au18 76.755(16)
Au3 Au1 Au8 Au18 142.816(15)
S1 Au1 Au8 Au9 177.56(5)
S2 Au1 Au8 Au9 -11.51(5)
Au4 Au1 Au8 Au9 77.487(12)
Au3 Au1 Au8 Au9 143.548(11)
S1 Au1 Au8 Au3 34.01(5)
S2 Au1 Au8 Au3 -155.06(5)
Au4 Au1 Au8 Au3 -66.061(11)
S4 Au3 Au8 S13 -157.67(9)
S1 Au3 Au8 S13 22.44(8)
Au4 Au3 Au8 S13 123.82(6)
Au7 Au3 Au8 S13 -121.24(6)
Au1 Au3 Au8 S13 53.06(6)
S4 Au3 Au8 Au13 18.40(7)
S1 Au3 Au8 Au13 -161.49(5)
Au4 Au3 Au8 Au13 -60.113(13)
Au7 Au3 Au8 Au13 54.830(12)
Au1 Au3 Au8 Au13 -130.869(14)
S4 Au3 Au8 Au4 78.51(7)
S1 Au3 Au8 Au4 -101.37(5)
Au7 Au3 Au8 Au4 114.942(13)
Au1 Au3 Au8 Au4 -70.756(12)
S4 Au3 Au8 Au18 42.54(8)
S1 Au3 Au8 Au18 -137.35(5)
Au4 Au3 Au8 Au18 -35.98(2)
Au7 Au3 Au8 Au18 78.97(3)
Au1 Au3 Au8 Au18 -106.73(3)
S4 Au3 Au8 Au9 109.64(7)
S1 Au3 Au8 Au9 -70.25(5)
Au4 Au3 Au8 Au9 31.123(13)
Au7 Au3 Au8 Au9 146.065(14)
Au1 Au3 Au8 Au9 -39.633(11)
S4 Au3 Au8 Au12 -36.62(7)
S1 Au3 Au8 Au12 143.49(5)
Au4 Au3 Au8 Au12 -115.134(15)
Au7 Au3 Au8 Au12 -0.192(11)
Au1 Au3 Au8 Au12 174.110(13)
S4 Au3 Au8 Au1 149.27(7)
S1 Au3 Au8 Au1 -30.62(5)
Au4 Au3 Au8 Au1 70.756(12)
Au7 Au3 Au8 Au1 -174.302(11)
S4 Au3 Au8 Au7 -36.43(7)
S1 Au3 Au8 Au7 143.68(5)
Au4 Au3 Au8 Au7 -114.942(14)
Au1 Au3 Au8 Au7 174.302(11)
S4 Au7 Au8 S13 129.82(9)
S9 Au7 Au8 S13 -43.89(8)
Au3 Au7 Au8 S13 93.40(7)
Au13 Au7 Au8 S13 -159.62(7)
Au12 Au7 Au8 S13 -86.40(7)
S4 Au7 Au8 Au13 -70.57(7)
S9 Au7 Au8 Au13 115.73(5)
Au3 Au7 Au8 Au13 -106.985(14)
Au12 Au7 Au8 Au13 73.217(13)
S4 Au7 Au8 Au4 -13.10(6)
S9 Au7 Au8 Au4 173.20(5)
Au3 Au7 Au8 Au4 -49.517(11)
Au13 Au7 Au8 Au4 57.468(13)
Au12 Au7 Au8 Au4 130.684(12)
S4 Au7 Au8 Au18 -108.15(7)
S9 Au7 Au8 Au18 78.15(5)
Au3 Au7 Au8 Au18 -144.566(15)
Au13 Au7 Au8 Au18 -37.581(13)
Au12 Au7 Au8 Au18 35.635(12)
S4 Au7 Au8 Au9 -48.61(7)
S9 Au7 Au8 Au9 137.68(5)
Au3 Au7 Au8 Au9 -85.03(3)
Au13 Au7 Au8 Au9 21.95(3)
Au12 Au7 Au8 Au9 95.17(3)
S4 Au7 Au8 Au12 -143.78(6)
S9 Au7 Au8 Au12 42.51(5)
Au3 Au7 Au8 Au12 179.799(12)
Au13 Au7 Au8 Au12 -73.217(13)
S4 Au7 Au8 Au1 41.94(7)
S9 Au7 Au8 Au1 -131.76(5)
Au3 Au7 Au8 Au1 5.522(11)
Au13 Au7 Au8 Au1 112.507(16)
Au12 Au7 Au8 Au1 -174.276(13)
S4 Au7 Au8 Au3 36.42(6)
S9 Au7 Au8 Au3 -137.29(5)
Au13 Au7 Au8 Au3 106.985(14)
Au12 Au7 Au8 Au3 -179.799(12)
S13 Au8 Au9 S2 -65.08(7)
Au13 Au8 Au9 S2 132.23(5)
Au4 Au8 Au9 S2 75.32(5)
Au18 Au8 Au9 S2 -170.08(5)
Au12 Au8 Au9 S2 -167.35(5)
Au1 Au8 Au9 S2 10.69(4)
Au3 Au8 Au9 S2 47.73(5)
Au7 Au8 Au9 S2 113.68(5)
S13 Au8 Au9 Au14 168.74(5)
Au13 Au8 Au9 Au14 6.049(13)
Au4 Au8 Au9 Au14 -50.856(12)
Au18 Au8 Au9 Au14 63.737(12)
Au12 Au8 Au9 Au14 66.475(15)
Au1 Au8 Au9 Au14 -115.491(13)
Au3 Au8 Au9 Au14 -78.445(15)
Au7 Au8 Au9 Au14 -12.50(3)
S13 Au8 Au9 Au19 121.44(5)
Au13 Au8 Au9 Au19 -41.247(17)
Au4 Au8 Au9 Au19 -98.152(15)
Au18 Au8 Au9 Au19 16.441(13)
Au12 Au8 Au9 Au19 19.178(19)
Au1 Au8 Au9 Au19 -162.787(15)
Au3 Au8 Au9 Au19 -125.741(15)
Au7 Au8 Au9 Au19 -59.80(3)
S13 Au8 Au9 Au18 105.00(5)
Au13 Au8 Au9 Au18 -57.688(13)
Au4 Au8 Au9 Au18 -114.592(13)
Au12 Au8 Au9 Au18 2.738(12)
Au1 Au8 Au9 Au18 -179.228(12)
Au3 Au8 Au9 Au18 -142.182(14)
Au7 Au8 Au9 Au18 -76.24(3)
S13 Au8 Au9 Au20 33.63(5)
Au13 Au8 Au9 Au20 -129.062(13)
Au4 Au8 Au9 Au20 174.034(13)
Au18 Au8 Au9 Au20 -71.374(11)
Au12 Au8 Au9 Au20 -68.636(13)
Au1 Au8 Au9 Au20 109.398(11)
Au3 Au8 Au9 Au20 146.444(14)
Au7 Au8 Au9 Au20 -147.61(3)
S13 Au8 Au9 Au21 43.01(6)
Au13 Au8 Au9 Au21 -119.684(19)
Au4 Au8 Au9 Au21 -176.588(19)
Au18 Au8 Au9 Au21 -61.996(18)
Au12 Au8 Au9 Au21 -59.26(2)
Au1 Au8 Au9 Au21 118.776(19)
Au3 Au8 Au9 Au21 155.822(16)
Au7 Au8 Au9 Au21 -138.23(2)
S13 Au8 Au9 Au10 -167.71(6)
Au13 Au8 Au9 Au10 29.60(3)
Au4 Au8 Au9 Au10 -27.31(2)
Au18 Au8 Au9 Au10 87.29(2)
Au12 Au8 Au9 Au10 90.02(3)
Au1 Au8 Au9 Au10 -91.94(2)
Au3 Au8 Au9 Au10 -54.90(3)
Au7 Au8 Au9 Au10 11.05(4)
S13 Au8 Au9 Au4 -140.40(5)
Au13 Au8 Au9 Au4 56.904(12)
Au18 Au8 Au9 Au4 114.592(13)
Au12 Au8 Au9 Au4 117.330(15)
Au1 Au8 Au9 Au4 -64.636(10)
Au3 Au8 Au9 Au4 -27.590(11)
Au7 Au8 Au9 Au4 38.35(3)
S5 Au4 Au9 S2 56.42(7)
Au8 Au4 Au9 S2 -102.32(5)
Au13 Au4 Au9 S2 -156.64(5)
Au14 Au4 Au9 S2 150.59(5)
Au3 Au4 Au9 S2 -68.11(5)
Au1 Au4 Au9 S2 -25.75(5)
Au5 Au4 Au9 S2 86.46(5)
S5 Au4 Au9 Au14 -94.17(5)
Au8 Au4 Au9 Au14 107.083(15)
Au13 Au4 Au9 Au14 52.772(14)
Au3 Au4 Au9 Au14 141.30(2)
Au1 Au4 Au9 Au14 -176.339(16)
Au5 Au4 Au9 Au14 -64.133(13)
S5 Au4 Au9 Au19 -95.63(5)
Au8 Au4 Au9 Au19 105.617(16)
Au13 Au4 Au9 Au19 51.306(18)
Au14 Au4 Au9 Au19 -1.466(15)
Au3 Au4 Au9 Au19 139.833(16)
Au1 Au4 Au9 Au19 -177.805(15)
Au5 Au4 Au9 Au19 -65.600(14)
S5 Au4 Au9 Au18 -149.92(5)
Au8 Au4 Au9 Au18 51.335(11)
Au13 Au4 Au9 Au18 -2.976(12)
Au14 Au4 Au9 Au18 -55.748(14)
Au3 Au4 Au9 Au18 85.551(18)
Au1 Au4 Au9 Au18 127.913(13)
Au5 Au4 Au9 Au18 -119.882(12)
S5 Au4 Au9 Au20 152.44(5)
Au8 Au4 Au9 Au20 -6.312(13)
Au13 Au4 Au9 Au20 -60.623(16)
Au14 Au4 Au9 Au20 -113.395(17)
Au3 Au4 Au9 Au20 27.90(2)
Au1 Au4 Au9 Au20 70.266(14)
Au5 Au4 Au9 Au20 -177.528(14)
S5 Au4 Au9 Au8 158.75(5)
Au13 Au4 Au9 Au8 -54.311(13)
Au14 Au4 Au9 Au8 -107.083(15)
Au3 Au4 Au9 Au8 34.216(15)
Au1 Au4 Au9 Au8 76.578(11)
Au5 Au4 Au9 Au8 -171.216(13)
S5 Au4 Au9 Au10 -35.66(5)
Au8 Au4 Au9 Au10 165.586(13)
Au13 Au4 Au9 Au10 111.276(13)
Au14 Au4 Au9 Au10 58.503(13)
Au3 Au4 Au9 Au10 -160.198(15)
Au1 Au4 Au9 Au10 -117.836(12)
Au5 Au4 Au9 Au10 -5.630(10)
S5 Au5 Au10 S15 0.13(14)
Au14 Au5 Au10 S15 -97.87(7)
Au15 Au5 Au10 S15 -157.01(7)
Au6 Au5 Au10 S15 94.95(7)
Au2 Au5 Au10 S15 25.44(7)
Au4 Au5 Au10 S15 -57.15(7)
S5 Au5 Au10 Au15 157.15(12)
Au14 Au5 Au10 Au15 59.141(13)
Au6 Au5 Au10 Au15 -108.036(14)
Au2 Au5 Au10 Au15 -177.544(14)
Au4 Au5 Au10 Au15 99.860(16)
S5 Au5 Au10 Au19 96.14(12)
Au14 Au5 Au10 Au19 -1.862(12)
Au15 Au5 Au10 Au19 -61.003(13)
Au6 Au5 Au10 Au19 -169.040(12)
Au2 Au5 Au10 Au19 121.452(13)
Au4 Au5 Au10 Au19 38.856(17)
S5 Au5 Au10 Au9 49.53(12)
Au14 Au5 Au10 Au9 -48.469(11)
Au15 Au5 Au10 Au9 -107.611(13)
Au6 Au5 Au10 Au9 144.353(12)
Au2 Au5 Au10 Au9 74.845(10)
Au4 Au5 Au10 Au9 -7.751(14)
S5 Au5 Au10 Au11 -144.98(12)
Au14 Au5 Au10 Au11 117.021(13)
Au15 Au5 Au10 Au11 57.879(11)
Au6 Au5 Au10 Au11 -50.157(11)
Au2 Au5 Au10 Au11 -119.665(12)
Au4 Au5 Au10 Au11 157.739(14)
S5 Au5 Au10 Au16 163.80(12)
Au14 Au5 Au10 Au16 65.800(18)
Au15 Au5 Au10 Au16 6.659(15)
Au6 Au5 Au10 Au16 -101.378(16)
Au2 Au5 Au10 Au16 -170.886(16)
Au4 Au5 Au10 Au16 106.518(17)
S2 Au9 Au10 S15 65.93(7)
Au14 Au9 Au10 S15 -167.71(5)
Au19 Au9 Au10 S15 -102.54(5)
Au18 Au9 Au10 S15 -121.40(5)
Au20 Au9 Au10 S15 -43.26(6)
Au21 Au9 Au10 S15 -32.82(5)
Au8 Au9 Au10 S15 168.44(6)
Au4 Au9 Au10 S15 147.83(5)
S2 Au9 Au10 Au15 -133.15(5)
Au14 Au9 Au10 Au15 -6.785(12)
Au19 Au9 Au10 Au15 58.385(13)
Au18 Au9 Au10 Au15 39.521(17)
Au20 Au9 Au10 Au15 117.67(2)
Au21 Au9 Au10 Au15 128.104(13)
Au8 Au9 Au10 Au15 -30.64(3)
Au4 Au9 Au10 Au15 -51.244(14)
S2 Au9 Au10 Au5 -75.61(4)
Au14 Au9 Au10 Au5 50.753(12)
Au19 Au9 Au10 Au5 115.924(13)
Au18 Au9 Au10 Au5 97.060(15)
Au20 Au9 Au10 Au5 175.20(2)
Au21 Au9 Au10 Au5 -174.357(12)
Au8 Au9 Au10 Au5 26.89(3)
Au4 Au9 Au10 Au5 6.294(11)
S2 Au9 Au10 Au19 168.47(5)
Au14 Au9 Au10 Au19 -65.170(12)
Au18 Au9 Au10 Au19 -18.864(12)
Au20 Au9 Au10 Au19 59.280(19)
Au21 Au9 Au10 Au19 69.719(11)
Au8 Au9 Au10 Au19 -89.03(2)
Au4 Au9 Au10 Au19 -109.629(12)
S2 Au9 Au10 Au11 -107.73(5)
Au14 Au9 Au10 Au11 18.63(3)
Au19 Au9 Au10 Au11 83.80(3)
Au18 Au9 Au10 Au11 64.94(3)
Au20 Au9 Au10 Au11 143.08(2)
Au21 Au9 Au10 Au11 153.52(3)
Au8 Au9 Au10 Au11 -5.23(5)
Au4 Au9 Au10 Au11 -25.83(3)
S2 Au9 Au10 Au16 167.21(4)
Au14 Au9 Au10 Au16 -66.428(15)
Au19 Au9 Au10 Au16 -1.257(12)
Au18 Au9 Au10 Au16 -20.121(18)
Au20 Au9 Au10 Au16 58.02(2)
Au21 Au9 Au10 Au16 68.462(14)
Au8 Au9 Au10 Au16 -90.29(3)
Au4 Au9 Au10 Au16 -110.887(13)
S3 Au6 Au11 S12 0.23(12)
S6 Au6 Au11 S12 175.79(12)
Au5 Au6 Au11 S12 -103.86(9)
Au2 Au6 Au11 S12 -53.80(9)
S3 Au6 Au11 S6 -175.56(11)
Au5 Au6 Au11 S6 80.35(8)
Au2 Au6 Au11 S6 130.41(8)
S3 Au6 Au11 Au15 105.86(8)
S6 Au6 Au11 Au15 -78.58(8)
Au5 Au6 Au11 Au15 1.772(10)
Au2 Au6 Au11 Au15 51.833(14)
S3 Au6 Au11 Au10 58.75(8)
S6 Au6 Au11 Au10 -125.70(8)
Au5 Au6 Au11 Au10 -45.342(10)
Au2 Au6 Au11 Au10 4.719(13)
S3 Au6 Au11 Au16 57.95(8)
S6 Au6 Au11 Au16 -126.49(8)
Au5 Au6 Au11 Au16 -46.138(16)
Au2 Au6 Au11 Au16 3.92(2)
S15 Au10 Au11 S12 51.09(9)
Au15 Au10 Au11 S12 -107.63(6)
Au5 Au10 Au11 S12 -167.83(6)
Au19 Au10 Au11 S12 -71.63(6)
Au9 Au10 Au11 S12 -137.42(6)
Au16 Au10 Au11 S12 -36.37(5)
S15 Au10 Au11 S6 -132.16(9)
Au15 Au10 Au11 S6 69.11(6)
Au5 Au10 Au11 S6 8.92(6)
Au19 Au10 Au11 S6 105.11(6)
Au9 Au10 Au11 S6 39.33(6)
Au16 Au10 Au11 S6 140.38(6)
S15 Au10 Au11 Au15 158.73(7)
Au5 Au10 Au11 Au15 -60.196(13)
Au19 Au10 Au11 Au15 35.999(14)
Au9 Au10 Au11 Au15 -29.78(3)
Au16 Au10 Au11 Au15 71.267(13)
S15 Au10 Au11 Au6 -91.79(7)
Au15 Au10 Au11 Au6 109.486(14)
Au5 Au10 Au11 Au6 49.291(11)
Au19 Au10 Au11 Au6 145.485(15)
Au9 Au10 Au11 Au6 79.70(3)
Au16 Au10 Au11 Au6 -179.246(12)
S15 Au10 Au11 Au16 87.46(7)
Au15 Au10 Au11 Au16 -71.267(13)
Au5 Au10 Au11 Au16 -131.463(13)
Au19 Au10 Au11 Au16 -35.269(13)
Au9 Au10 Au11 Au16 -101.05(3)
S13 Au8 Au12 S10 -92.40(7)
Au13 Au8 Au12 S10 74.18(5)
Au4 Au8 Au12 S10 76.73(5)
Au18 Au8 Au12 S10 -3.01(5)
Au9 Au8 Au12 S10 -5.44(5)
Au3 Au8 Au12 S10 141.50(5)
Au7 Au8 Au12 S10 141.32(5)
S13 Au8 Au12 S9 86.54(7)
Au13 Au8 Au12 S9 -106.88(5)
Au4 Au8 Au12 S9 -104.33(5)
Au18 Au8 Au12 S9 175.93(5)
Au9 Au8 Au12 S9 173.50(5)
Au3 Au8 Au12 S9 -39.56(5)
Au7 Au8 Au12 S9 -39.74(5)
S13 Au8 Au12 Au13 -166.58(5)
Au4 Au8 Au12 Au13 2.545(14)
Au18 Au8 Au12 Au13 -77.189(12)
Au9 Au8 Au12 Au13 -79.621(14)
Au3 Au8 Au12 Au13 67.314(13)
Au7 Au8 Au12 Au13 67.139(11)
S13 Au8 Au12 Au18 -89.39(5)
Au13 Au8 Au12 Au18 77.189(12)
Au4 Au8 Au12 Au18 79.734(16)
Au9 Au8 Au12 Au18 -2.432(11)
Au3 Au8 Au12 Au18 144.503(14)
Au7 Au8 Au12 Au18 144.328(12)
S13 Au8 Au12 Au7 126.28(5)
Au13 Au8 Au12 Au7 -67.139(11)
Au4 Au8 Au12 Au7 -64.594(15)
Au18 Au8 Au12 Au7 -144.328(12)
Au9 Au8 Au12 Au7 -146.759(14)
Au3 Au8 Au12 Au7 0.175(10)
S4 Au7 Au12 S10 -1.93(11)
S9 Au7 Au12 S10 178.74(10)
Au3 Au7 Au12 S10 -65.97(7)
Au13 Au7 Au12 S10 -6.41(7)
Au8 Au7 Au12 S10 -65.76(7)
S4 Au7 Au12 S9 179.32(11)
Au3 Au7 Au12 S9 115.29(7)
Au13 Au7 Au12 S9 174.85(7)
Au8 Au7 Au12 S9 115.50(7)
S4 Au7 Au12 Au13 4.48(8)
S9 Au7 Au12 Au13 -174.85(7)
Au3 Au7 Au12 Au13 -59.553(14)
Au8 Au7 Au12 Au13 -59.345(11)
S4 Au7 Au12 Au8 63.82(8)
S9 Au7 Au12 Au8 -115.50(7)
Au3 Au7 Au12 Au8 -0.208(12)
Au13 Au7 Au12 Au8 59.345(11)
S4 Au7 Au12 Au18 34.31(9)
S9 Au7 Au12 Au18 -145.02(7)
Au3 Au7 Au12 Au18 -29.725(16)
Au13 Au7 Au12 Au18 29.828(11)
Au8 Au7 Au12 Au18 -29.518(10)
S13 Au8 Au13 S7 12.0(2)
Au4 Au8 Au13 S7 147.70(12)
Au18 Au8 Au13 S7 37.30(12)
Au9 Au8 Au13 S7 84.38(12)
Au12 Au8 Au13 S7 -34.73(12)
Au1 Au8 Au13 S7 152.57(12)
Au3 Au8 Au13 S7 -156.34(12)
Au7 Au8 Au13 S7 -106.16(12)
S13 Au8 Au13 Au4 -135.74(17)
Au18 Au8 Au13 Au4 -110.402(14)
Au9 Au8 Au13 Au4 -63.324(12)
Au12 Au8 Au13 Au4 177.566(13)
Au1 Au8 Au13 Au4 4.872(14)
Au3 Au8 Au13 Au4 55.956(11)
Au7 Au8 Au13 Au4 106.145(13)
S13 Au8 Au13 Au14 -78.21(17)
Au4 Au8 Au13 Au14 57.523(12)
Au18 Au8 Au13 Au14 -52.879(11)
Au9 Au8 Au13 Au14 -5.801(12)
Au12 Au8 Au13 Au14 -124.911(13)
Au1 Au8 Au13 Au14 62.395(16)
Au3 Au8 Au13 Au14 113.479(12)
Au7 Au8 Au13 Au14 163.668(14)
S13 Au8 Au13 Au7 118.12(17)
Au4 Au8 Au13 Au7 -106.145(13)
Au18 Au8 Au13 Au7 143.453(13)
Au9 Au8 Au13 Au7 -169.469(13)
Au12 Au8 Au13 Au7 71.421(11)
Au1 Au8 Au13 Au7 -101.273(15)
Au3 Au8 Au13 Au7 -50.188(10)
S13 Au8 Au13 Au12 46.70(17)
Au4 Au8 Au13 Au12 -177.566(13)
Au18 Au8 Au13 Au12 72.032(11)
Au9 Au8 Au13 Au12 119.110(12)
Au1 Au8 Au13 Au12 -172.694(15)
Au3 Au8 Au13 Au12 -121.609(12)
Au7 Au8 Au13 Au12 -71.421(11)
S13 Au8 Au13 Au18 -25.33(17)
Au4 Au8 Au13 Au18 110.402(13)
Au9 Au8 Au13 Au18 47.078(11)
Au12 Au8 Au13 Au18 -72.032(11)
Au1 Au8 Au13 Au18 115.274(16)
Au3 Au8 Au13 Au18 166.359(12)
Au7 Au8 Au13 Au18 -143.453(13)
S5 Au4 Au13 S7 12.51(12)
Au8 Au4 Au13 S7 -157.73(9)
Au14 Au4 Au13 S7 -54.67(9)
Au3 Au4 Au13 S7 133.76(9)
Au1 Au4 Au13 S7 -163.41(9)
Au5 Au4 Au13 S7 -39.34(9)
Au9 Au4 Au13 S7 -100.36(9)
S5 Au4 Au13 Au8 170.24(9)
Au14 Au4 Au13 Au8 103.059(13)
Au3 Au4 Au13 Au8 -68.515(12)
Au1 Au4 Au13 Au8 -5.679(16)
Au5 Au4 Au13 Au8 118.389(14)
Au9 Au4 Au13 Au8 57.368(11)
S5 Au4 Au13 Au14 67.18(9)
Au8 Au4 Au13 Au14 -103.059(13)
Au3 Au4 Au13 Au14 -171.574(13)
Au1 Au4 Au13 Au14 -108.737(18)
Au5 Au4 Au13 Au14 15.330(11)
Au9 Au4 Au13 Au14 -45.691(10)
S5 Au4 Au13 Au7 -123.08(9)
Au8 Au4 Au13 Au7 66.679(13)
Au14 Au4 Au13 Au7 169.738(13)
Au3 Au4 Au13 Au7 -1.836(12)
Au1 Au4 Au13 Au7 61.000(18)
Au5 Au4 Au13 Au7 -174.932(11)
Au9 Au4 Au13 Au7 124.047(12)
S5 Au4 Au13 Au12 173.11(9)
Au8 Au4 Au13 Au12 2.876(16)
Au14 Au4 Au13 Au12 105.935(18)
Au3 Au4 Au13 Au12 -65.639(18)
Au1 Au4 Au13 Au12 -2.80(3)
Au5 Au4 Au13 Au12 121.265(17)
Au9 Au4 Au13 Au12 60.244(18)
S5 Au4 Au13 Au18 115.49(9)
Au8 Au4 Au13 Au18 -54.752(11)
Au14 Au4 Au13 Au18 48.307(11)
Au3 Au4 Au13 Au18 -123.267(12)
Au1 Au4 Au13 Au18 -60.430(19)
Au5 Au4 Au13 Au18 63.637(14)
Au9 Au4 Au13 Au18 2.616(11)
S4 Au7 Au13 S7 -98.18(8)
S9 Au7 Au13 S7 82.88(8)
Au3 Au7 Au13 S7 -149.37(6)
Au12 Au7 Au13 S7 78.88(6)
Au8 Au7 Au13 S7 152.01(6)
S4 Au7 Au13 Au8 109.81(6)
S9 Au7 Au13 Au8 -69.13(5)
Au3 Au7 Au13 Au8 58.620(12)
Au12 Au7 Au13 Au8 -73.133(12)
S4 Au7 Au13 Au4 53.00(6)
S9 Au7 Au13 Au4 -125.94(5)
Au3 Au7 Au13 Au4 1.817(11)
Au12 Au7 Au13 Au4 -129.936(12)
Au8 Au7 Au13 Au4 -56.802(12)
S4 Au7 Au13 Au14 72.45(6)
S9 Au7 Au13 Au14 -106.49(6)
Au3 Au7 Au13 Au14 21.26(3)
Au12 Au7 Au13 Au14 -110.49(3)
Au8 Au7 Au13 Au14 -37.36(3)
S4 Au7 Au13 Au12 -177.06(6)
S9 Au7 Au13 Au12 4.00(5)
Au3 Au7 Au13 Au12 131.753(12)
Au8 Au7 Au13 Au12 73.133(12)
S4 Au7 Au13 Au18 147.14(6)
S9 Au7 Au13 Au18 -31.80(5)
Au3 Au7 Au13 Au18 95.956(16)
Au12 Au7 Au13 Au18 -35.797(13)
Au8 Au7 Au13 Au18 37.336(13)
S10 Au12 Au13 S7 60.22(7)
S9 Au12 Au13 S7 -119.06(7)
Au8 Au12 Au13 S7 165.15(6)
Au18 Au12 Au13 S7 98.34(5)
Au7 Au12 Au13 S7 -115.37(5)
S10 Au12 Au13 Au8 -104.93(5)
S9 Au12 Au13 Au8 75.79(5)
Au18 Au12 Au13 Au8 -66.808(11)
Au7 Au12 Au13 Au8 79.484(13)
S10 Au12 Au13 Au4 -107.62(5)
S9 Au12 Au13 Au4 73.10(5)
Au8 Au12 Au13 Au4 -2.692(15)
Au18 Au12 Au13 Au4 -69.501(17)
Au7 Au12 Au13 Au4 76.791(18)
S10 Au12 Au13 Au14 -34.36(5)
S9 Au12 Au13 Au14 146.36(5)
Au8 Au12 Au13 Au14 70.567(15)
Au18 Au12 Au13 Au14 3.759(13)
Au7 Au12 Au13 Au14 150.051(17)
S10 Au12 Au13 Au7 175.59(5)
S9 Au12 Au13 Au7 -3.70(5)
Au8 Au12 Au13 Au7 -79.484(13)
Au18 Au12 Au13 Au7 -146.292(12)
S10 Au12 Au13 Au18 -38.12(5)
S9 Au12 Au13 Au18 142.60(5)
Au8 Au12 Au13 Au18 66.808(11)
Au7 Au12 Au13 Au18 146.292(12)
S2 Au9 Au14 Au5 35.64(6)
Au19 Au9 Au14 Au5 -109.077(15)
Au18 Au9 Au14 Au5 -178.365(14)
Au20 Au9 Au14 Au5 173.066(16)
Au21 Au9 Au14 Au5 -100.933(17)
Au8 Au9 Au14 Au5 119.991(13)
Au10 Au9 Au14 Au5 -47.254(11)
Au4 Au9 Au14 Au5 72.473(13)
S2 Au9 Au14 Au4 -36.83(6)
Au19 Au9 Au14 Au4 178.451(16)
Au18 Au9 Au14 Au4 109.162(15)
Au20 Au9 Au14 Au4 100.594(17)
Au21 Au9 Au14 Au4 -173.405(17)
Au8 Au9 Au14 Au4 47.518(12)
Au10 Au9 Au14 Au4 -119.727(13)
S2 Au9 Au14 Au15 89.72(6)
Au19 Au9 Au14 Au15 -55.004(14)
Au18 Au9 Au14 Au15 -124.293(15)
Au20 Au9 Au14 Au15 -132.861(16)
Au21 Au9 Au14 Au15 -46.86(2)
Au8 Au9 Au14 Au15 174.064(14)
Au10 Au9 Au14 Au15 6.818(12)
Au4 Au9 Au14 Au15 126.545(17)
S2 Au9 Au14 Au19 144.72(6)
Au18 Au9 Au14 Au19 -69.288(13)
Au20 Au9 Au14 Au19 -77.857(18)
Au21 Au9 Au14 Au19 8.144(16)
Au8 Au9 Au14 Au19 -130.932(14)
Au10 Au9 Au14 Au19 61.823(12)
Au4 Au9 Au14 Au19 -178.451(16)
S2 Au9 Au14 Au18 -145.99(6)
Au19 Au9 Au14 Au18 69.288(13)
Au20 Au9 Au14 Au18 -8.568(15)
Au21 Au9 Au14 Au18 77.433(17)
Au8 Au9 Au14 Au18 -61.644(11)
Au10 Au9 Au14 Au18 131.111(12)
Au4 Au9 Au14 Au18 -109.162(15)
S2 Au9 Au14 Au13 -90.26(6)
Au19 Au9 Au14 Au13 125.017(16)
Au18 Au9 Au14 Au13 55.729(13)
Au20 Au9 Au14 Au13 47.160(19)
Au21 Au9 Au14 Au13 133.161(16)
Au8 Au9 Au14 Au13 -5.915(12)
Au10 Au9 Au14 Au13 -173.160(13)
Au4 Au9 Au14 Au13 -53.433(13)
S2 Au9 Au14 Au17 -174.78(6)
Au19 Au9 Au14 Au17 40.50(4)
Au18 Au9 Au14 Au17 -28.79(4)
Au20 Au9 Au14 Au17 -37.36(5)
Au21 Au9 Au14 Au17 48.64(5)
Au8 Au9 Au14 Au17 -90.43(4)
Au10 Au9 Au14 Au17 102.32(4)
Au4 Au9 Au14 Au17 -137.95(4)
S5 Au5 Au14 Au9 -93.90(5)
Au10 Au5 Au14 Au9 58.363(12)
Au15 Au5 Au14 Au9 116.174(13)
Au6 Au5 Au14 Au9 90.43(3)
Au2 Au5 Au14 Au9 -8.041(16)
Au4 Au5 Au14 Au9 -79.036(12)
S5 Au5 Au14 Au4 -14.87(5)
Au10 Au5 Au14 Au4 137.399(12)
Au15 Au5 Au14 Au4 -164.790(13)
Au6 Au5 Au14 Au4 169.46(3)
Au2 Au5 Au14 Au4 70.994(15)
S5 Au5 Au14 Au15 149.92(5)
Au10 Au5 Au14 Au15 -57.811(12)
Au6 Au5 Au14 Au15 -25.75(3)
Au2 Au5 Au14 Au15 -124.215(16)
Au4 Au5 Au14 Au15 164.790(13)
S5 Au5 Au14 Au19 -150.29(5)
Au10 Au5 Au14 Au19 1.973(13)
Au15 Au5 Au14 Au19 59.784(13)
Au6 Au5 Au14 Au19 34.04(4)
Au2 Au5 Au14 Au19 -64.432(18)
Au4 Au5 Au14 Au19 -135.426(14)
S5 Au5 Au14 Au18 -96.06(5)
Au10 Au5 Au14 Au18 56.21(2)
Au15 Au5 Au14 Au18 114.02(2)
Au6 Au5 Au14 Au18 88.27(4)
Au2 Au5 Au14 Au18 -10.20(3)
Au4 Au5 Au14 Au18 -81.19(2)
S5 Au5 Au14 Au13 3.84(5)
Au10 Au5 Au14 Au13 156.107(16)
Au15 Au5 Au14 Au13 -146.082(18)
Au6 Au5 Au14 Au13 -171.83(3)
Au2 Au5 Au14 Au13 89.703(19)
Au4 Au5 Au14 Au13 18.708(14)
S5 Au5 Au14 Au17 99.84(5)
Au10 Au5 Au14 Au17 -107.892(16)
Au15 Au5 Au14 Au17 -50.081(15)
Au6 Au5 Au14 Au17 -75.83(4)
Au2 Au5 Au14 Au17 -174.296(13)
Au4 Au5 Au14 Au17 114.710(17)
S5 Au4 Au14 Au9 98.33(5)
Au8 Au4 Au14 Au9 -57.996(12)
Au13 Au4 Au14 Au9 -114.453(14)
Au3 Au4 Au14 Au9 -97.81(3)
Au1 Au4 Au14 Au9 4.008(17)
Au5 Au4 Au14 Au9 82.835(12)
S5 Au4 Au14 Au5 15.49(5)
Au8 Au4 Au14 Au5 -140.831(12)
Au13 Au4 Au14 Au5 162.712(13)
Au3 Au4 Au14 Au5 179.36(3)
Au1 Au4 Au14 Au5 -78.827(17)
Au9 Au4 Au14 Au5 -82.835(12)
S5 Au4 Au14 Au15 -1.39(5)
Au8 Au4 Au14 Au15 -157.714(16)
Au13 Au4 Au14 Au15 145.829(18)
Au3 Au4 Au14 Au15 162.48(2)
Au1 Au4 Au14 Au15 -95.71(2)
Au5 Au4 Au14 Au15 -16.883(14)
Au9 Au4 Au14 Au15 -99.718(19)
S5 Au4 Au14 Au19 100.26(5)
Au8 Au4 Au14 Au19 -56.06(3)
Au13 Au4 Au14 Au19 -112.52(2)
Au3 Au4 Au14 Au19 -95.87(3)
Au1 Au4 Au14 Au19 5.95(3)
Au5 Au4 Au14 Au19 84.77(2)
Au9 Au4 Au14 Au19 1.94(2)
S5 Au4 Au14 Au18 154.34(5)
Au8 Au4 Au14 Au18 -1.978(13)
Au13 Au4 Au14 Au18 -58.435(13)
Au3 Au4 Au14 Au18 -41.79(3)
Au1 Au4 Au14 Au18 60.03(2)
Au5 Au4 Au14 Au18 138.853(14)
Au9 Au4 Au14 Au18 56.018(12)
S5 Au4 Au14 Au13 -147.22(5)
Au8 Au4 Au14 Au13 56.457(12)
Au3 Au4 Au14 Au13 16.65(3)
Au1 Au4 Au14 Au13 118.460(18)
Au5 Au4 Au14 Au13 -162.712(13)
Au9 Au4 Au14 Au13 114.453(14)
S5 Au4 Au14 Au17 -99.89(5)
Au8 Au4 Au14 Au17 103.790(17)
Au13 Au4 Au14 Au17 47.334(16)
Au3 Au4 Au14 Au17 63.98(3)
Au1 Au4 Au14 Au17 165.794(15)
Au5 Au4 Au14 Au17 -115.379(18)
Au9 Au4 Au14 Au17 161.79(2)
S7 Au13 Au14 Au9 -146.26(5)
Au8 Au13 Au14 Au9 6.930(14)
Au4 Au13 Au14 Au9 65.001(14)
Au7 Au13 Au14 Au9 42.39(3)
Au12 Au13 Au14 Au9 -54.423(19)
Au18 Au13 Au14 Au9 -50.319(12)
S7 Au13 Au14 Au5 128.16(5)
Au8 Au13 Au14 Au5 -78.653(19)
Au4 Au13 Au14 Au5 -20.583(15)
Au7 Au13 Au14 Au5 -43.19(4)
Au12 Au13 Au14 Au5 -140.006(15)
Au18 Au13 Au14 Au5 -135.903(19)
S7 Au13 Au14 Au4 148.74(5)
Au8 Au13 Au14 Au4 -58.071(13)
Au7 Au13 Au14 Au4 -22.61(3)
Au12 Au13 Au14 Au4 -119.423(16)
Au18 Au13 Au14 Au4 -115.320(13)
S7 Au13 Au14 Au15 33.79(6)
Au8 Au13 Au14 Au15 -173.03(3)
Au4 Au13 Au14 Au15 -114.96(3)
Au7 Au13 Au14 Au15 -137.57(3)
Au12 Au13 Au14 Au15 125.62(3)
Au18 Au13 Au14 Au15 129.72(3)
S7 Au13 Au14 Au19 -84.14(6)
Au8 Au13 Au14 Au19 69.049(19)
Au4 Au13 Au14 Au19 127.119(18)
Au7 Au13 Au14 Au19 104.51(3)
Au12 Au13 Au14 Au19 7.70(2)
Au18 Au13 Au14 Au19 11.799(15)
S7 Au13 Au14 Au18 -95.94(5)
Au8 Au13 Au14 Au18 57.249(12)
Au4 Au13 Au14 Au18 115.320(13)
Au7 Au13 Au14 Au18 92.71(3)
Au12 Au13 Au14 Au18 -4.103(14)
S7 Au13 Au14 Au17 9.43(5)
Au8 Au13 Au14 Au17 162.611(13)
Au4 Au13 Au14 Au17 -139.318(14)
Au7 Au13 Au14 Au17 -161.93(3)
Au12 Au13 Au14 Au17 101.259(15)
Au18 Au13 Au14 Au17 105.362(13)
S15 Au10 Au15 S8 -17.80(19)
Au5 Au10 Au15 S8 -141.38(13)
Au19 Au10 Au15 S8 -29.34(13)
Au9 Au10 Au15 S8 -76.15(13)
Au11 Au10 Au15 S8 117.39(13)
Au16 Au10 Au15 S8 45.06(13)
S15 Au10 Au15 Au5 123.58(13)
Au19 Au10 Au15 Au5 112.044(14)
Au9 Au10 Au15 Au5 65.228(12)
Au11 Au10 Au15 Au5 -101.227(13)
Au16 Au10 Au15 Au5 -173.561(14)
S15 Au10 Au15 Au14 64.88(13)
Au5 Au10 Au15 Au14 -58.701(12)
Au19 Au10 Au15 Au14 53.343(11)
Au9 Au10 Au15 Au14 6.528(12)
Au11 Au10 Au15 Au14 -159.928(13)
Au16 Au10 Au15 Au14 127.739(14)
S15 Au10 Au15 Au11 -135.19(13)
Au5 Au10 Au15 Au11 101.227(14)
Au19 Au10 Au15 Au11 -146.729(13)
Au9 Au10 Au15 Au11 166.455(13)
Au16 Au10 Au15 Au11 -72.334(11)
S15 Au10 Au15 Au16 -62.86(13)
Au5 Au10 Au15 Au16 173.561(14)
Au19 Au10 Au15 Au16 -74.395(12)
Au9 Au10 Au15 Au16 -121.211(13)
Au11 Au10 Au15 Au16 72.334(11)
S15 Au10 Au15 Au19 11.53(13)
Au5 Au10 Au15 Au19 -112.044(14)
Au9 Au10 Au15 Au19 -46.816(11)
Au11 Au10 Au15 Au19 146.729(13)
Au16 Au10 Au15 Au19 74.395(12)
S5 Au5 Au15 S8 -2.98(12)
Au10 Au5 Au15 S8 158.50(8)
Au14 Au5 Au15 S8 57.74(8)
Au6 Au5 Au15 S8 -132.53(8)
Au2 Au5 Au15 S8 161.66(8)
Au4 Au5 Au15 S8 44.21(8)
S5 Au5 Au15 Au10 -161.48(9)
Au14 Au5 Au15 Au10 -100.759(13)
Au6 Au5 Au15 Au10 68.972(13)
Au2 Au5 Au15 Au10 3.162(18)
Au4 Au5 Au15 Au10 -114.287(15)
S5 Au5 Au15 Au14 -60.72(9)
Au10 Au5 Au15 Au14 100.759(13)
Au6 Au5 Au15 Au14 169.731(13)
Au2 Au5 Au15 Au14 103.92(2)
Au4 Au5 Au15 Au14 -13.528(12)
S5 Au5 Au15 Au11 131.55(9)
Au10 Au5 Au15 Au11 -66.971(12)
Au14 Au5 Au15 Au11 -167.731(13)
Au6 Au5 Au15 Au11 2.000(12)
Au2 Au5 Au15 Au11 -63.81(2)
Au4 Au5 Au15 Au11 178.742(11)
S5 Au5 Au15 Au16 -169.09(9)
Au10 Au5 Au15 Au16 -7.611(17)
Au14 Au5 Au15 Au16 -108.370(19)
Au6 Au5 Au15 Au16 61.36(2)
Au2 Au5 Au15 Au16 -4.45(3)
Au4 Au5 Au15 Au16 -121.898(17)
S5 Au5 Au15 Au19 -108.69(9)
Au10 Au5 Au15 Au19 52.791(11)
Au14 Au5 Au15 Au19 -47.969(11)
Au6 Au5 Au15 Au19 121.762(12)
Au2 Au5 Au15 Au19 55.95(2)
Au4 Au5 Au15 Au19 -61.496(13)
Au9 Au14 Au15 S8 148.69(6)
Au5 Au14 Au15 S8 -144.89(6)
Au4 Au14 Au15 S8 -126.48(6)
Au19 Au14 Au15 S8 99.70(6)
Au18 Au14 Au15 S8 84.26(6)
Au13 Au14 Au15 S8 -31.35(6)
Au17 Au14 Au15 S8 -7.14(6)
Au9 Au14 Au15 Au10 -7.967(15)
Au5 Au14 Au15 Au10 58.449(12)
Au4 Au14 Au15 Au10 76.864(19)
Au19 Au14 Au15 Au10 -56.957(12)
Au18 Au14 Au15 Au10 -72.397(19)
Au13 Au14 Au15 Au10 171.99(3)
Au17 Au14 Au15 Au10 -163.798(13)
Au9 Au14 Au15 Au5 -66.415(14)
Au4 Au14 Au15 Au5 18.415(16)
Au19 Au14 Au15 Au5 -115.406(12)
Au18 Au14 Au15 Au5 -130.846(18)
Au13 Au14 Au15 Au5 113.54(3)
Au17 Au14 Au15 Au5 137.754(13)
Au9 Au14 Au15 Au11 -43.73(3)
Au5 Au14 Au15 Au11 22.69(2)
Au4 Au14 Au15 Au11 41.10(3)
Au19 Au14 Au15 Au11 -92.72(3)
Au18 Au14 Au15 Au11 -108.16(3)
Au13 Au14 Au15 Au11 136.23(3)
Au17 Au14 Au15 Au11 160.44(2)
Au9 Au14 Au15 Au16 51.987(19)
Au5 Au14 Au15 Au16 118.403(16)
Au4 Au14 Au15 Au16 136.818(16)
Au19 Au14 Au15 Au16 2.997(15)
Au18 Au14 Au15 Au16 -12.44(2)
Au13 Au14 Au15 Au16 -128.06(3)
Au17 Au14 Au15 Au16 -103.844(16)
Au9 Au14 Au15 Au19 48.991(13)
Au5 Au14 Au15 Au19 115.406(12)
Au4 Au14 Au15 Au19 133.821(19)
Au18 Au14 Au15 Au19 -15.440(15)
Au13 Au14 Au15 Au19 -131.05(3)
Au17 Au14 Au15 Au19 -106.840(13)
S12 Au11 Au15 S8 -79.60(8)
S6 Au11 Au15 S8 93.03(8)
Au6 Au11 Au15 S8 144.44(6)
Au10 Au11 Au15 S8 -156.04(6)
Au16 Au11 Au15 S8 -81.27(6)
S12 Au11 Au15 Au10 76.44(5)
S6 Au11 Au15 Au10 -110.93(6)
Au6 Au11 Au15 Au10 -59.525(12)
Au16 Au11 Au15 Au10 74.774(12)
S12 Au11 Au15 Au5 134.12(5)
S6 Au11 Au15 Au5 -53.25(5)
Au6 Au11 Au15 Au5 -1.839(11)
Au10 Au11 Au15 Au5 57.686(12)
Au16 Au11 Au15 Au5 132.459(12)
S12 Au11 Au15 Au14 114.66(6)
S6 Au11 Au15 Au14 -72.71(6)
Au6 Au11 Au15 Au14 -21.30(3)
Au10 Au11 Au15 Au14 38.22(2)
Au16 Au11 Au15 Au14 113.00(3)
S12 Au11 Au15 Au16 1.67(5)
S6 Au11 Au15 Au16 174.30(6)
Au6 Au11 Au15 Au16 -134.298(11)
Au10 Au11 Au15 Au16 -74.774(12)
S12 Au11 Au15 Au19 43.55(5)
S6 Au11 Au15 Au19 -143.82(6)
Au6 Au11 Au15 Au19 -92.411(14)
Au10 Au11 Au15 Au19 -32.887(13)
Au16 Au11 Au15 Au19 41.887(13)
S8 Au15 Au16 S11 -62.11(8)
Au10 Au15 Au16 S11 101.46(6)
Au5 Au15 Au16 S11 108.49(6)
Au14 Au15 Au16 S11 34.19(6)
Au11 Au15 Au16 S11 177.64(6)
Au19 Au15 Au16 S11 36.88(6)
S8 Au15 Au16 S12 118.60(7)
Au10 Au15 Au16 S12 -77.84(5)
Au5 Au15 Au16 S12 -70.81(5)
Au14 Au15 Au16 S12 -145.10(5)
Au11 Au15 Au16 S12 -1.65(5)
Au19 Au15 Au16 S12 -142.41(5)
S8 Au15 Au16 Au10 -163.56(5)
Au5 Au15 Au16 Au10 7.031(16)
Au14 Au15 Au16 Au10 -67.262(15)
Au11 Au15 Au16 Au10 76.188(12)
Au19 Au15 Au16 Au10 -64.573(11)
S8 Au15 Au16 Au11 120.25(5)
Au10 Au15 Au16 Au11 -76.188(12)
Au5 Au15 Au16 Au11 -69.157(18)
Au14 Au15 Au16 Au11 -143.450(17)
Au19 Au15 Au16 Au11 -140.761(12)
S15 Au10 Au16 S11 79.64(8)
Au15 Au10 Au16 S11 -80.25(6)
Au5 Au10 Au16 S11 -86.96(6)
Au19 Au10 Au16 S11 -2.13(6)
Au9 Au10 Au16 S11 -1.04(6)
Au11 Au10 Au16 S11 -148.93(6)
S15 Au10 Au16 S12 -95.13(7)
Au15 Au10 Au16 S12 104.98(5)
Au5 Au10 Au16 S12 98.27(5)
Au19 Au10 Au16 S12 -176.90(5)
Au9 Au10 Au16 S12 -175.81(5)
Au11 Au10 Au16 S12 36.30(5)
S15 Au10 Au16 Au15 159.89(6)
Au5 Au10 Au16 Au15 -6.711(15)
Au19 Au10 Au16 Au15 78.124(12)
Au9 Au10 Au16 Au15 79.218(15)
Au11 Au10 Au16 Au15 -68.675(12)
S15 Au10 Au16 Au11 -131.44(6)
Au15 Au10 Au16 Au11 68.675(12)
Au5 Au10 Au16 Au11 61.964(16)
Au19 Au10 Au16 Au11 146.799(12)
Au9 Au10 Au16 Au11 147.893(15)
S12 Au11 Au16 S11 178.50(12)
S6 Au11 Au16 S11 -12.21(13)
Au15 Au11 Au16 S11 -3.84(9)
Au6 Au11 Au16 S11 57.61(10)
Au10 Au11 Au16 S11 56.77(9)
S6 Au11 Au16 S12 169.29(11)
Au15 Au11 Au16 S12 177.66(7)
Au6 Au11 Au16 S12 -120.89(7)
Au10 Au11 Au16 S12 -121.73(7)
S12 Au11 Au16 Au15 -177.66(7)
S6 Au11 Au16 Au15 -8.37(8)
Au6 Au11 Au16 Au15 61.454(15)
Au10 Au11 Au16 Au15 60.609(11)
S12 Au11 Au16 Au10 121.73(7)
S6 Au11 Au16 Au10 -68.98(8)
Au15 Au11 Au16 Au10 -60.609(11)
Au6 Au11 Au16 Au10 0.846(14)
Au9 Au14 Au17 S8 -94.30(7)
Au5 Au14 Au17 S8 50.21(6)
Au4 Au14 Au17 S8 134.79(6)
Au15 Au14 Au17 S8 7.29(6)
Au19 Au14 Au17 S8 -59.30(6)
Au18 Au14 Au17 S8 -119.28(6)
Au13 Au14 Au17 S8 175.46(6)
Au9 Au14 Au17 S7 80.87(7)
Au5 Au14 Au17 S7 -134.62(5)
Au4 Au14 Au17 S7 -50.04(6)
Au15 Au14 Au17 S7 -177.54(5)
Au19 Au14 Au17 S7 115.87(5)
Au18 Au14 Au17 S7 55.89(5)
Au13 Au14 Au17 S7 -9.37(5)
Au14 Au9 Au18 Au19 71.303(12)
Au20 Au9 Au18 Au19 -116.567(13)
Au21 Au9 Au18 Au19 -53.804(11)
Au8 Au9 Au18 Au19 162.864(13)
Au10 Au9 Au18 Au19 18.543(12)
Au4 Au9 Au18 Au19 119.682(12)
S2 Au9 Au18 Au14 112.15(9)
Au19 Au9 Au18 Au14 -71.303(12)
Au20 Au9 Au18 Au14 172.130(14)
Au21 Au9 Au18 Au14 -125.107(13)
Au8 Au9 Au18 Au14 91.561(12)
Au10 Au9 Au18 Au14 -52.760(14)
Au4 Au9 Au18 Au14 48.380(11)
S2 Au9 Au18 Au8 20.59(9)
Au14 Au9 Au18 Au8 -91.561(12)
Au19 Au9 Au18 Au8 -162.864(13)
Au20 Au9 Au18 Au8 80.569(11)
Au21 Au9 Au18 Au8 143.332(12)
Au10 Au9 Au18 Au8 -144.321(14)
Au4 Au9 Au18 Au8 -43.181(10)
S2 Au9 Au18 Au20 -59.98(9)
Au14 Au9 Au18 Au20 -172.130(14)
Au19 Au9 Au18 Au20 116.567(13)
Au21 Au9 Au18 Au20 62.763(11)
Au8 Au9 Au18 Au20 -80.569(11)
Au10 Au9 Au18 Au20 135.110(15)
Au4 Au9 Au18 Au20 -123.750(12)
S2 Au9 Au18 Au13 66.37(9)
Au14 Au9 Au18 Au13 -45.777(12)
Au19 Au9 Au18 Au13 -117.079(13)
Au20 Au9 Au18 Au13 126.353(12)
Au21 Au9 Au18 Au13 -170.884(11)
Au8 Au9 Au18 Au13 45.784(10)
Au10 Au9 Au18 Au13 -98.537(14)
Au4 Au9 Au18 Au13 2.603(11)
S2 Au9 Au18 Au12 17.53(10)
Au14 Au9 Au18 Au12 -94.620(17)
Au19 Au9 Au18 Au12 -165.923(17)
Au20 Au9 Au18 Au12 77.510(16)
Au21 Au9 Au18 Au12 140.273(14)
Au8 Au9 Au18 Au12 -3.059(14)
Au10 Au9 Au18 Au12 -147.380(14)
Au4 Au9 Au18 Au12 -46.240(16)
Au9 Au14 Au18 S10 170.92(6)
Au5 Au14 Au18 S10 173.36(6)
Au4 Au14 Au18 S10 102.76(6)
Au15 Au14 Au18 S10 -101.14(6)
Au19 Au14 Au18 S10 -118.13(6)
Au13 Au14 Au18 S10 50.84(6)
Au17 Au14 Au18 S10 -20.36(6)
Au9 Au14 Au18 Au19 -70.957(13)
Au5 Au14 Au18 Au19 -68.52(2)
Au4 Au14 Au18 Au19 -139.116(14)
Au15 Au14 Au18 Au19 16.982(16)
Au13 Au14 Au18 Au19 168.962(14)
Au17 Au14 Au18 Au19 97.764(14)
Au5 Au14 Au18 Au9 2.44(2)
Au4 Au14 Au18 Au9 -68.160(14)
Au15 Au14 Au18 Au9 87.939(19)
Au19 Au14 Au18 Au9 70.957(13)
Au13 Au14 Au18 Au9 -120.082(14)
Au17 Au14 Au18 Au9 168.721(15)
Au9 Au14 Au18 Au8 69.997(13)
Au5 Au14 Au18 Au8 72.44(2)
Au4 Au14 Au18 Au8 1.837(12)
Au15 Au14 Au18 Au8 157.936(17)
Au19 Au14 Au18 Au8 140.953(13)
Au13 Au14 Au18 Au8 -50.085(11)
Au17 Au14 Au18 Au8 -121.282(14)
Au9 Au14 Au18 Au20 7.874(14)
Au5 Au14 Au18 Au20 10.31(3)
Au4 Au14 Au18 Au20 -60.286(18)
Au15 Au14 Au18 Au20 95.81(2)
Au19 Au14 Au18 Au20 78.830(16)
Au13 Au14 Au18 Au20 -112.208(15)
Au17 Au14 Au18 Au20 176.595(13)
Au9 Au14 Au18 Au13 120.082(14)
Au5 Au14 Au18 Au13 122.52(3)
Au4 Au14 Au18 Au13 51.922(12)
Au15 Au14 Au18 Au13 -151.98(2)
Au19 Au14 Au18 Au13 -168.962(14)
Au17 Au14 Au18 Au13 -71.197(12)
Au9 Au14 Au18 Au12 123.643(14)
Au5 Au14 Au18 Au12 126.08(2)
Au4 Au14 Au18 Au12 55.483(16)
Au15 Au14 Au18 Au12 -148.419(15)
Au19 Au14 Au18 Au12 -165.401(14)
Au13 Au14 Au18 Au12 3.561(12)
Au17 Au14 Au18 Au12 -67.636(15)
S13 Au8 Au18 S10 107.21(7)
Au13 Au8 Au18 S10 -65.19(5)
Au4 Au8 Au18 S10 -120.86(5)
Au9 Au8 Au18 S10 -179.57(5)
Au12 Au8 Au18 S10 3.12(5)
Au1 Au8 Au18 S10 -178.72(5)
Au3 Au8 Au18 S10 -91.21(5)
Au7 Au8 Au18 S10 -31.18(5)
S13 Au8 Au18 Au19 -91.52(6)
Au13 Au8 Au18 Au19 96.088(18)
Au4 Au8 Au18 Au19 40.415(18)
Au9 Au8 Au18 Au19 -18.295(14)
Au12 Au8 Au18 Au19 164.391(16)
Au1 Au8 Au18 Au19 -17.44(2)
Au3 Au8 Au18 Au19 70.06(3)
Au7 Au8 Au18 Au19 130.097(15)
S13 Au8 Au18 Au9 -73.22(5)
Au13 Au8 Au18 Au9 114.383(14)
Au4 Au8 Au18 Au9 58.710(12)
Au12 Au8 Au18 Au9 -177.314(12)
Au1 Au8 Au18 Au9 0.853(14)
Au3 Au8 Au18 Au9 88.36(3)
Au7 Au8 Au18 Au9 148.392(14)
S13 Au8 Au18 Au14 -133.78(5)
Au13 Au8 Au18 Au14 53.826(12)
Au4 Au8 Au18 Au14 -1.848(12)
Au9 Au8 Au18 Au14 -60.558(11)
Au12 Au8 Au18 Au14 122.129(12)
Au1 Au8 Au18 Au14 -59.705(15)
Au3 Au8 Au18 Au14 27.80(3)
Au7 Au8 Au18 Au14 87.834(14)
S13 Au8 Au18 Au20 -8.12(5)
Au13 Au8 Au18 Au20 179.492(14)
Au4 Au8 Au18 Au20 123.819(13)
Au9 Au8 Au18 Au20 65.108(11)
Au12 Au8 Au18 Au20 -112.205(12)
Au1 Au8 Au18 Au20 65.961(15)
Au3 Au8 Au18 Au20 153.47(2)
Au7 Au8 Au18 Au20 -146.500(14)
S13 Au8 Au18 Au13 172.39(6)
Au4 Au8 Au18 Au13 -55.673(13)
Au9 Au8 Au18 Au13 -114.383(14)
Au12 Au8 Au18 Au13 68.303(12)
Au1 Au8 Au18 Au13 -113.531(17)
Au3 Au8 Au18 Au13 -26.02(2)
Au7 Au8 Au18 Au13 34.009(13)
S13 Au8 Au18 Au12 104.09(5)
Au13 Au8 Au18 Au12 -68.303(12)
Au4 Au8 Au18 Au12 -123.976(13)
Au9 Au8 Au18 Au12 177.314(12)
Au1 Au8 Au18 Au12 178.166(15)
Au3 Au8 Au18 Au12 -94.33(2)
Au7 Au8 Au18 Au12 -34.295(12)
S7 Au13 Au18 S10 -47.12(7)
Au8 Au13 Au18 S10 116.92(5)
Au4 Au13 Au18 S10 171.42(5)
Au14 Au13 Au18 S10 -137.29(5)
Au7 Au13 Au18 S10 75.36(5)
Au12 Au13 Au18 S10 38.77(5)
S7 Au13 Au18 Au19 79.55(5)
Au8 Au13 Au18 Au19 -116.401(16)
Au4 Au13 Au18 Au19 -61.907(16)
Au14 Au13 Au18 Au19 -10.610(14)
Au7 Au13 Au18 Au19 -157.964(14)
Au12 Au13 Au18 Au19 165.445(15)
S7 Au13 Au18 Au9 138.25(5)
Au8 Au13 Au18 Au9 -57.699(13)
Au4 Au13 Au18 Au9 -3.205(13)
Au14 Au13 Au18 Au9 48.092(12)
Au7 Au13 Au18 Au9 -99.262(16)
Au12 Au13 Au18 Au9 -135.853(12)
S7 Au13 Au18 Au14 90.16(5)
Au8 Au13 Au18 Au14 -105.791(15)
Au4 Au13 Au18 Au14 -51.296(13)
Au7 Au13 Au18 Au14 -147.354(18)
Au12 Au13 Au18 Au14 176.055(14)
S7 Au13 Au18 Au8 -164.05(5)
Au4 Au13 Au18 Au8 54.494(13)
Au14 Au13 Au18 Au8 105.791(15)
Au7 Au13 Au18 Au8 -41.563(14)
Au12 Au13 Au18 Au8 -78.154(12)
S7 Au13 Au18 Au20 -164.62(5)
Au8 Au13 Au18 Au20 -0.576(15)
Au4 Au13 Au18 Au20 53.918(19)
Au14 Au13 Au18 Au20 105.214(18)
Au7 Au13 Au18 Au20 -42.14(2)
Au12 Au13 Au18 Au20 -78.730(15)
S7 Au13 Au18 Au12 -85.89(5)
Au8 Au13 Au18 Au12 78.154(12)
Au4 Au13 Au18 Au12 132.648(14)
Au14 Au13 Au18 Au12 -176.055(14)
Au7 Au13 Au18 Au12 36.591(14)
S9 Au12 Au18 S10 178.19(10)
Au13 Au12 Au18 S10 -114.71(7)
Au8 Au12 Au18 S10 -175.55(7)
Au7 Au12 Au18 S10 -143.21(7)
S10 Au12 Au18 Au19 53.37(9)
S9 Au12 Au18 Au19 -128.44(9)
Au13 Au12 Au18 Au19 -61.35(5)
Au8 Au12 Au18 Au19 -122.18(6)
Au7 Au12 Au18 Au19 -89.84(6)
S10 Au12 Au18 Au9 178.77(7)
S9 Au12 Au18 Au9 -3.04(8)
Au13 Au12 Au18 Au9 64.059(16)
Au8 Au12 Au18 Au9 3.219(15)
Au7 Au12 Au18 Au9 35.561(19)
S10 Au12 Au18 Au14 111.19(7)
S9 Au12 Au18 Au14 -70.62(8)
Au13 Au12 Au18 Au14 -3.522(12)
Au8 Au12 Au18 Au14 -64.362(13)
Au7 Au12 Au18 Au14 -32.020(15)
S10 Au12 Au18 Au8 175.55(7)
S9 Au12 Au18 Au8 -6.25(8)
Au13 Au12 Au18 Au8 60.840(11)
Au7 Au12 Au18 Au8 32.341(11)
S10 Au12 Au18 Au20 -121.54(7)
S9 Au12 Au18 Au20 56.65(8)
Au13 Au12 Au18 Au20 123.742(14)
Au8 Au12 Au18 Au20 62.902(13)
Au7 Au12 Au18 Au20 95.244(14)
S10 Au12 Au18 Au13 114.71(7)
S9 Au12 Au18 Au13 -67.09(8)
Au8 Au12 Au18 Au13 -60.840(11)
Au7 Au12 Au18 Au13 -28.498(10)
S10 Au18 Au19 S11 -2.24(9)
Au9 Au18 Au19 S11 -178.86(7)
Au14 Au18 Au19 S11 -109.66(7)
Au8 Au18 Au19 S11 -159.29(7)
Au20 Au18 Au19 S11 129.55(7)
Au13 Au18 Au19 S11 -99.58(7)
Au12 Au18 Au19 S11 -45.41(9)
S10 Au18 Au19 Au9 176.62(6)
Au14 Au18 Au19 Au9 69.202(12)
Au8 Au18 Au19 Au9 19.572(14)
Au20 Au18 Au19 Au9 -51.588(12)
Au13 Au18 Au19 Au9 79.280(14)
Au12 Au18 Au19 Au9 133.45(6)
S10 Au18 Au19 Au14 107.41(6)
Au9 Au18 Au19 Au14 -69.202(12)
Au8 Au18 Au19 Au14 -49.631(15)
Au20 Au18 Au19 Au14 -120.790(15)
Au13 Au18 Au19 Au14 10.078(13)
Au12 Au18 Au19 Au14 64.25(5)
S10 Au18 Au19 Au10 153.50(6)
Au9 Au18 Au19 Au10 -23.120(15)
Au14 Au18 Au19 Au10 46.082(15)
Au8 Au18 Au19 Au10 -3.55(2)
Au20 Au18 Au19 Au10 -74.708(18)
Au13 Au18 Au19 Au10 56.16(2)
Au12 Au18 Au19 Au10 110.33(5)
S10 Au18 Au19 Au21 -131.07(6)
Au9 Au18 Au19 Au21 52.312(12)
Au14 Au18 Au19 Au21 121.515(15)
Au8 Au18 Au19 Au21 71.884(18)
Au20 Au18 Au19 Au21 0.725(13)
Au13 Au18 Au19 Au21 131.592(14)
Au12 Au18 Au19 Au21 -174.23(5)
S10 Au18 Au19 Au15 94.76(6)
Au9 Au18 Au19 Au15 -81.860(14)
Au14 Au18 Au19 Au15 -12.657(12)
Au8 Au18 Au19 Au15 -62.288(19)
Au20 Au18 Au19 Au15 -133.447(14)
Au13 Au18 Au19 Au15 -2.580(18)
Au12 Au18 Au19 Au15 51.59(6)
S2 Au9 Au19 S11 -7.7(3)
Au14 Au9 Au19 S11 104.3(3)
Au18 Au9 Au19 S11 175.7(3)
Au20 Au9 Au19 S11 -130.2(3)
Au21 Au9 Au19 S11 -68.1(3)
Au8 Au9 Au19 S11 159.3(3)
Au10 Au9 Au19 S11 15.6(3)
Au4 Au9 Au19 S11 105.6(3)
S2 Au9 Au19 Au18 176.66(9)
Au14 Au9 Au19 Au18 -71.381(13)
Au20 Au9 Au19 Au18 54.130(11)
Au21 Au9 Au19 Au18 116.205(13)
Au8 Au9 Au19 Au18 -16.343(13)
Au10 Au9 Au19 Au18 -160.042(13)
Au4 Au9 Au19 Au18 -70.054(14)
S2 Au9 Au19 Au14 -111.96(9)
Au18 Au9 Au19 Au14 71.381(13)
Au20 Au9 Au19 Au14 125.511(15)
Au21 Au9 Au19 Au14 -172.414(15)
Au8 Au9 Au19 Au14 55.038(15)
Au10 Au9 Au19 Au14 -88.661(13)
Au4 Au9 Au19 Au14 1.327(14)
S2 Au9 Au19 Au10 -23.30(9)
Au14 Au9 Au19 Au10 88.661(13)
Au18 Au9 Au19 Au10 160.042(13)
Au20 Au9 Au19 Au10 -145.828(13)
Au21 Au9 Au19 Au10 -83.753(12)
Au8 Au9 Au19 Au10 143.699(14)
Au4 Au9 Au19 Au10 89.988(14)
S2 Au9 Au19 Au21 60.45(9)
Au14 Au9 Au19 Au21 172.414(15)
Au18 Au9 Au19 Au21 -116.205(13)
Au20 Au9 Au19 Au21 -62.075(12)
Au8 Au9 Au19 Au21 -132.547(15)
Au10 Au9 Au19 Au21 83.753(12)
Au4 Au9 Au19 Au21 173.741(15)
S2 Au9 Au19 Au15 -68.85(9)
Au14 Au9 Au19 Au15 43.110(12)
Au18 Au9 Au19 Au15 114.492(13)
Au20 Au9 Au19 Au15 168.621(12)
Au21 Au9 Au19 Au15 -129.304(13)
Au8 Au9 Au19 Au15 98.149(15)
Au10 Au9 Au19 Au15 -45.550(10)
Au4 Au9 Au19 Au15 44.437(16)
Au9 Au14 Au19 S11 -166.75(7)
Au5 Au14 Au19 S11 -96.25(7)
Au4 Au14 Au19 S11 -168.92(7)
Au15 Au14 Au19 S11 -43.50(7)
Au18 Au14 Au19 S11 122.23(7)
Au13 Au14 Au19 S11 109.40(7)
Au17 Au14 Au19 S11 28.66(7)
Au9 Au14 Au19 Au18 71.028(13)
Au5 Au14 Au19 Au18 141.520(15)
Au4 Au14 Au19 Au18 68.86(2)
Au15 Au14 Au19 Au18 -165.729(14)
Au13 Au14 Au19 Au18 -12.826(16)
Au17 Au14 Au19 Au18 -93.564(14)
Au5 Au14 Au19 Au9 70.492(14)
Au4 Au14 Au19 Au9 -2.17(2)
Au15 Au14 Au19 Au9 123.244(14)
Au18 Au14 Au19 Au9 -71.028(13)
Au13 Au14 Au19 Au9 -83.854(19)
Au17 Au14 Au19 Au9 -164.592(16)
Au9 Au14 Au19 Au10 -72.331(13)
Au5 Au14 Au19 Au10 -1.839(12)
Au4 Au14 Au19 Au10 -74.50(2)
Au15 Au14 Au19 Au10 50.912(12)
Au18 Au14 Au19 Au10 -143.359(13)
Au13 Au14 Au19 Au10 -156.185(17)
Au17 Au14 Au19 Au10 123.077(14)
Au9 Au14 Au19 Au21 -7.697(15)
Au5 Au14 Au19 Au21 62.79(2)
Au4 Au14 Au19 Au21 -9.87(3)
Au15 Au14 Au19 Au21 115.546(17)
Au18 Au14 Au19 Au21 -78.725(17)
Au13 Au14 Au19 Au21 -91.55(2)
Au17 Au14 Au19 Au21 -172.290(15)
Au9 Au14 Au19 Au15 -123.244(14)
Au5 Au14 Au19 Au15 -52.751(13)
Au4 Au14 Au19 Au15 -125.41(3)
Au18 Au14 Au19 Au15 165.729(14)
Au13 Au14 Au19 Au15 152.90(2)
Au17 Au14 Au19 Au15 72.164(13)
S15 Au10 Au19 S11 -107.61(7)
Au15 Au10 Au19 S11 68.17(6)
Au5 Au10 Au19 S11 123.70(6)
Au9 Au10 Au19 S11 -176.89(6)
Au11 Au10 Au19 S11 35.44(6)
Au16 Au10 Au19 S11 1.93(5)
S15 Au10 Au19 Au18 90.72(5)
Au15 Au10 Au19 Au18 -93.499(16)
Au5 Au10 Au19 Au18 -37.969(18)
Au9 Au10 Au19 Au18 21.442(14)
Au11 Au10 Au19 Au18 -126.232(16)
Au16 Au10 Au19 Au18 -159.742(15)
S15 Au10 Au19 Au9 69.28(5)
Au15 Au10 Au19 Au9 -114.941(13)
Au5 Au10 Au19 Au9 -59.411(12)
Au11 Au10 Au19 Au9 -147.675(15)
Au16 Au10 Au19 Au9 178.816(11)
S15 Au10 Au19 Au14 130.55(5)
Au15 Au10 Au19 Au14 -53.669(11)
Au5 Au10 Au19 Au14 1.861(12)
Au9 Au10 Au19 Au14 61.272(11)
Au11 Au10 Au19 Au14 -86.402(15)
Au16 Au10 Au19 Au14 -119.912(12)
S15 Au10 Au19 Au21 4.62(5)
Au15 Au10 Au19 Au21 -179.603(12)
Au5 Au10 Au19 Au21 -124.073(13)
Au9 Au10 Au19 Au21 -64.662(11)
Au11 Au10 Au19 Au21 147.663(14)
Au16 Au10 Au19 Au21 114.153(12)
S15 Au10 Au19 Au15 -175.78(5)
Au5 Au10 Au19 Au15 55.530(12)
Au9 Au10 Au19 Au15 114.941(13)
Au11 Au10 Au19 Au15 -32.734(12)
Au16 Au10 Au19 Au15 -66.243(10)
S8 Au15 Au19 S11 56.90(8)
Au10 Au15 Au19 S11 -111.67(6)
Au5 Au15 Au19 S11 -164.66(6)
Au14 Au15 Au19 S11 144.04(6)
Au11 Au15 Au19 S11 -75.30(6)
Au16 Au15 Au19 S11 -33.17(6)
S8 Au15 Au19 Au18 -73.59(5)
Au10 Au15 Au19 Au18 117.848(16)
Au5 Au15 Au19 Au18 64.849(15)
Au14 Au15 Au19 Au18 13.554(13)
Au11 Au15 Au19 Au18 154.211(15)
Au16 Au15 Au19 Au18 -163.661(15)
S8 Au15 Au19 Au9 -133.29(5)
Au10 Au15 Au19 Au9 58.150(14)
Au5 Au15 Au19 Au9 5.152(13)
Au14 Au15 Au19 Au9 -46.143(12)
Au11 Au15 Au19 Au9 94.514(17)
Au16 Au15 Au19 Au9 136.642(13)
S8 Au15 Au19 Au14 -87.14(5)
Au10 Au15 Au19 Au14 104.293(15)
Au5 Au15 Au19 Au14 51.295(12)
Au11 Au15 Au19 Au14 140.657(18)
Au16 Au15 Au19 Au14 -177.215(14)
S8 Au15 Au19 Au10 168.56(5)
Au5 Au15 Au19 Au10 -52.998(13)
Au14 Au15 Au19 Au10 -104.293(15)
Au11 Au15 Au19 Au10 36.364(14)
Au16 Au15 Au19 Au10 78.492(13)
S8 Au15 Au19 Au21 169.04(5)
Au10 Au15 Au19 Au21 0.477(15)
Au5 Au15 Au19 Au21 -52.522(19)
Au14 Au15 Au19 Au21 -103.816(19)
Au11 Au15 Au19 Au21 36.84(2)
Au16 Au15 Au19 Au21 78.969(17)
S2 Au9 Au20 S13 57.50(7)
Au14 Au9 Au20 S13 -88.77(5)
Au19 Au9 Au20 S13 -148.02(5)
Au18 Au9 Au20 S13 -97.09(5)
Au21 Au9 Au20 S13 154.16(5)
Au8 Au9 Au20 S13 -32.58(5)
Au10 Au9 Au20 S13 164.76(5)
Au4 Au9 Au20 S13 -27.52(5)
S2 Au9 Au20 S14 -118.44(7)
Au14 Au9 Au20 S14 95.28(5)
Au19 Au9 Au20 S14 36.03(5)
Au18 Au9 Au20 S14 86.96(5)
Au21 Au9 Au20 S14 -21.79(5)
Au8 Au9 Au20 S14 151.47(5)
Au10 Au9 Au20 S14 -11.19(5)
Au4 Au9 Au20 S14 156.53(5)
S2 Au9 Au20 Au18 154.59(5)
Au14 Au9 Au20 Au18 8.315(14)
Au19 Au9 Au20 Au18 -50.931(13)
Au21 Au9 Au20 Au18 -108.751(12)
Au8 Au9 Au20 Au18 64.508(11)
Au10 Au9 Au20 Au18 -98.15(2)
Au4 Au9 Au20 Au18 69.566(14)
S2 Au9 Au20 Au21 -96.66(5)
Au14 Au9 Au20 Au21 117.066(18)
Au19 Au9 Au20 Au21 57.820(11)
Au18 Au9 Au20 Au21 108.751(13)
Au8 Au9 Au20 Au21 173.259(11)
Au10 Au9 Au20 Au21 10.599(17)
Au4 Au9 Au20 Au21 178.317(15)
S10 Au18 Au20 S13 -88.82(8)
Au19 Au18 Au20 S13 133.58(5)
Au9 Au18 Au20 S13 82.35(5)
Au14 Au18 Au20 S13 74.60(5)
Au8 Au18 Au20 S13 7.95(5)
Au13 Au18 Au20 S13 8.43(5)
Au12 Au18 Au20 S13 -47.74(5)
S10 Au18 Au20 S14 95.91(8)
Au19 Au18 Au20 S14 -41.69(5)
Au9 Au18 Au20 S14 -92.92(5)
Au14 Au18 Au20 S14 -100.67(5)
Au8 Au18 Au20 S14 -167.32(5)
Au13 Au18 Au20 S14 -166.85(5)
Au12 Au18 Au20 S14 136.99(5)
S10 Au18 Au20 Au9 -171.17(6)
Au19 Au18 Au20 Au9 51.229(12)
Au14 Au18 Au20 Au9 -7.747(14)
Au8 Au18 Au20 Au9 -74.401(12)
Au13 Au18 Au20 Au9 -73.924(16)
Au12 Au18 Au20 Au9 -130.092(13)
S10 Au18 Au20 Au21 136.95(6)
Au19 Au18 Au20 Au21 -0.654(11)
Au9 Au18 Au20 Au21 -51.883(10)
Au14 Au18 Au20 Au21 -59.630(15)
Au8 Au18 Au20 Au21 -126.285(12)
Au13 Au18 Au20 Au21 -125.807(15)
Au12 Au18 Au20 Au21 178.024(11)
S2 Au9 Au21 S14 119.90(7)
Au14 Au9 Au21 S14 -94.46(5)
Au19 Au9 Au21 S14 -86.51(5)
Au18 Au9 Au21 S14 -35.46(5)
Au20 Au9 Au21 S14 23.49(5)
Au8 Au9 Au21 S14 14.08(5)
Au10 Au9 Au21 S14 -149.28(5)
S2 Au9 Au21 S15 -56.63(7)
Au14 Au9 Au21 S15 89.01(5)
Au19 Au9 Au21 S15 96.96(5)
Au20 Au9 Au21 S15 -153.04(5)
Au8 Au9 Au21 S15 -162.45(5)
Au10 Au9 Au21 S15 34.19(5)
S2 Au9 Au21 Au19 -153.59(5)
Au14 Au9 Au21 Au19 -7.947(16)
Au18 Au9 Au21 Au19 51.053(13)
Au20 Au9 Au21 Au19 110.003(13)
Au8 Au9 Au21 Au19 100.60(2)
Au10 Au9 Au21 Au19 -62.765(11)
Au14 Au9 Au21 Au20 -117.950(18)
Au19 Au9 Au21 Au20 -110.003(13)
Au18 Au9 Au21 Au20 -58.950(11)
Au8 Au9 Au21 Au20 -9.407(16)
Au10 Au9 Au21 Au20 -172.768(12)
Au18 Au19 Au21 S14 43.97(5)
Au9 Au19 Au21 S14 95.55(5)
Au14 Au19 Au21 S14 103.08(5)
Au10 Au19 Au21 S14 169.53(5)
Au15 Au19 Au21 S14 169.14(5)
Au18 Au19 Au21 S15 -130.50(5)
Au9 Au19 Au21 S15 -78.92(5)
Au14 Au19 Au21 S15 -71.39(5)
Au10 Au19 Au21 S15 -4.94(5)
Au15 Au19 Au21 S15 -5.33(5)
Au18 Au19 Au21 Au9 -51.583(12)
Au14 Au19 Au21 Au9 7.533(15)
Au10 Au19 Au21 Au9 73.979(12)
Au15 Au19 Au21 Au9 73.592(16)
Au18 Au19 Au21 Au20 -0.659(12)
Au9 Au19 Au21 Au20 50.924(11)
Au14 Au19 Au21 Au20 58.457(17)
Au10 Au19 Au21 Au20 124.903(12)
Au15 Au19 Au21 Au20 124.516(16)
Au9 Au20 Au21 S14 -145.68(7)
Au18 Au20 Au21 S14 -94.21(7)
Au9 Au20 Au21 S15 35.64(6)
Au18 Au20 Au21 S15 87.11(7)
Au18 Au20 Au21 Au9 51.473(11)
Au9 Au20 Au21 Au19 -50.876(12)
Au18 Au20 Au21 Au19 0.597(10)
Au4 Au1 S1 C1 -98.8(3)
Au8 Au1 S1 C1 -149.4(3)
Au3 Au1 S1 C1 -106.8(3)
Au4 Au1 S1 Au3 7.97(6)
Au8 Au1 S1 Au3 -42.62(6)
Au4 Au3 S1 C1 108.1(4)
Au7 Au3 S1 C1 -152.5(4)
Au8 Au3 S1 C1 158.8(4)
Au1 Au3 S1 C1 116.4(4)
Au4 Au3 S1 Au1 -8.29(7)
Au7 Au3 S1 Au1 91.18(8)
Au8 Au3 S1 Au1 42.47(6)
S3 Au2 S2 C11 12.7(5)
Au5 Au2 S2 C11 173.1(3)
Au6 Au2 S2 C11 158.9(3)
S3 Au2 S2 Au1 123.7(4)
Au5 Au2 S2 Au1 -75.90(7)
Au6 Au2 S2 Au1 -90.10(10)
S3 Au2 S2 Au9 -129.3(4)
Au5 Au2 S2 Au9 31.15(6)
Au6 Au2 S2 Au9 16.94(13)
S1 Au1 S2 C11 -8.6(5)
Au4 Au1 S2 C11 177.9(3)
Au8 Au1 S2 C11 -131.1(3)
Au3 Au1 S2 C11 -170.4(3)
S1 Au1 S2 Au2 -114.0(4)
Au4 Au1 S2 Au2 72.55(7)
Au8 Au1 S2 Au2 123.52(7)
Au3 Au1 S2 Au2 84.21(11)
S1 Au1 S2 Au9 136.6(4)
Au4 Au1 S2 Au9 -36.83(6)
Au8 Au1 S2 Au9 14.14(6)
Au3 Au1 S2 Au9 -25.17(12)
Au14 Au9 S2 C11 -171.7(4)
Au19 Au9 S2 C11 -79.2(4)
Au18 Au9 S2 C11 94.9(4)
Au20 Au9 S2 C11 42.8(4)
Au21 Au9 S2 C11 -27.2(4)
Au8 Au9 S2 C11 112.4(4)
Au10 Au9 S2 C11 -98.8(4)
Au4 Au9 S2 C11 159.7(4)
Au14 Au9 S2 Au2 -54.89(8)
Au19 Au9 S2 Au2 37.60(13)
Au18 Au9 S2 Au2 -148.30(5)
Au20 Au9 S2 Au2 159.62(5)
Au21 Au9 S2 Au2 89.63(6)
Au8 Au9 S2 Au2 -130.75(6)
Au10 Au9 S2 Au2 17.97(6)
Au4 Au9 S2 Au2 -83.48(6)
Au14 Au9 S2 Au1 61.43(8)
Au19 Au9 S2 Au1 153.91(4)
Au18 Au9 S2 Au1 -31.99(13)
Au20 Au9 S2 Au1 -84.07(6)
Au21 Au9 S2 Au1 -154.06(5)
Au8 Au9 S2 Au1 -14.43(6)
Au10 Au9 S2 Au1 134.29(5)
Au4 Au9 S2 Au1 32.83(5)
S2 Au2 S3 C21 -97.5(4)
Au5 Au2 S3 C21 102.2(3)
Au6 Au2 S3 C21 109.4(3)
S2 Au2 S3 Au6 153.1(4)
Au5 Au2 S3 Au6 -7.21(7)
Au5 Au6 S3 C21 -93.8(4)
Au11 Au6 S3 C21 169.8(4)
Au2 Au6 S3 C21 -101.8(4)
Au5 Au6 S3 Au2 8.01(8)
Au11 Au6 S3 Au2 -88.35(9)
Au3 Au7 S4 C31 -100.6(3)
Au13 Au7 S4 C31 170.0(3)
Au12 Au7 S4 C31 166.1(3)
Au8 Au7 S4 C31 -143.5(3)
Au13 Au7 S4 Au3 -89.41(6)
Au12 Au7 S4 Au3 -93.25(9)
Au8 Au7 S4 Au3 -42.85(6)
Au4 Au3 S4 C31 -166.8(4)
Au7 Au3 S4 C31 99.0(4)
Au8 Au3 S4 C31 142.9(4)
Au1 Au3 S4 C31 -167.6(4)
Au4 Au3 S4 Au7 94.21(6)
Au8 Au3 S4 Au7 43.93(7)
Au1 Au3 S4 Au7 93.43(11)
Au8 Au4 S5 C41 -173.2(4)
Au13 Au4 S5 C41 27.3(4)
Au14 Au4 S5 C41 82.7(4)
Au3 Au4 S5 C41 -88.8(4)
Au1 Au4 S5 C41 -156.0(4)
Au5 Au4 S5 C41 99.4(4)
Au9 Au4 S5 C41 135.8(4)
Au8 Au4 S5 Au5 87.40(13)
Au13 Au4 S5 Au5 -72.10(9)
Au14 Au4 S5 Au5 -16.71(5)
Au3 Au4 S5 Au5 171.88(3)
Au1 Au4 S5 Au5 104.66(4)
Au9 Au4 S5 Au5 36.45(5)
Au10 Au5 S5 C41 179.3(3)
Au14 Au5 S5 C41 -86.8(3)
Au15 Au5 S5 C41 -36.6(3)
Au6 Au5 S5 C41 91.4(3)
Au2 Au5 S5 C41 154.9(3)
Au4 Au5 S5 C41 -103.4(3)
Au10 Au5 S5 Au4 -77.26(12)
Au14 Au5 S5 Au4 16.66(5)
Au15 Au5 S5 Au4 66.82(10)
Au6 Au5 S5 Au4 -165.16(3)
Au2 Au5 S5 Au4 -101.70(4)
Au15 Au11 S6 C51 -170.3(3)
Au6 Au11 S6 C51 93.5(3)
Au10 Au11 S6 C51 142.3(3)
Au16 Au11 S6 C51 -163.1(3)
Au15 Au11 S6 Au6 96.28(5)
Au10 Au11 S6 Au6 48.86(6)
Au16 Au11 S6 Au6 103.45(6)
Au5 Au6 S6 C51 163.6(3)
Au11 Au6 S6 C51 -104.9(3)
Au2 Au6 S6 C51 161.1(3)
Au5 Au6 S6 Au11 -91.53(5)
Au2 Au6 S6 Au11 -94.04(8)
Au8 Au13 S7 C61 146.5(3)
Au4 Au13 S7 C61 -80.6(3)
Au14 Au13 S7 C61 -125.5(3)
Au7 Au13 S7 C61 50.2(3)
Au12 Au13 S7 C61 114.6(3)
Au18 Au13 S7 C61 178.6(3)
Au8 Au13 S7 Au17 -99.27(11)
Au4 Au13 S7 Au17 33.72(12)
Au14 Au13 S7 Au17 -11.20(6)
Au7 Au13 S7 Au17 164.47(4)
Au12 Au13 S7 Au17 -131.17(6)
Au18 Au13 S7 Au17 -67.11(6)
Au14 Au17 S7 C61 128.3(3)
Au14 Au17 S7 Au13 10.90(6)
Au14 Au17 S8 C71 -119.9(3)
Au14 Au17 S8 Au15 -8.30(6)
Au10 Au15 S8 C71 -156.9(3)
Au5 Au15 S8 C71 75.4(3)
Au14 Au15 S8 C71 122.5(3)
Au11 Au15 S8 C71 -49.7(3)
Au16 Au15 S8 C71 -115.5(3)
Au19 Au15 S8 C71 177.8(3)
Au10 Au15 S8 Au17 89.24(13)
Au5 Au15 S8 Au17 -38.40(12)
Au14 Au15 S8 Au17 8.62(7)
Au11 Au15 S8 Au17 -163.57(4)
Au16 Au15 S8 Au17 130.65(6)
Au19 Au15 S8 Au17 63.95(7)
Au3 Au7 S9 C81 156.0(4)
Au13 Au7 S9 C81 -108.8(4)
Au12 Au7 S9 C81 -104.2(4)
Au8 Au7 S9 C81 -154.3(4)
Au3 Au7 S9 Au12 -99.81(5)
Au13 Au7 S9 Au12 -4.55(6)
Au8 Au7 S9 Au12 -50.12(4)
Au13 Au12 S9 C81 104.4(4)
Au8 Au12 S9 C81 152.7(4)
Au18 Au12 S9 C81 157.7(4)
Au7 Au12 S9 C81 100.1(4)
Au13 Au12 S9 Au7 4.30(6)
Au8 Au12 S9 Au7 52.55(5)
Au18 Au12 S9 Au7 57.61(9)
Au19 Au18 S10 C91 89.7(4)
Au14 Au18 S10 C91 163.7(4)
Au8 Au18 S10 C91 -109.5(4)
Au20 Au18 S10 C91 -33.0(4)
Au13 Au18 S10 C91 -155.7(4)
Au12 Au18 S10 C91 -105.4(4)
Au19 Au18 S10 Au12 -164.90(2)
Au14 Au18 S10 Au12 -90.83(6)
Au8 Au18 S10 Au12 -4.04(6)
Au20 Au18 S10 Au12 72.42(7)
Au13 Au18 S10 Au12 -50.31(5)
Au13 Au12 S10 C91 170.8(4)
Au8 Au12 S10 C91 122.6(4)
Au18 Au12 S10 C91 119.0(4)
Au7 Au12 S10 C91 176.1(4)
Au13 Au12 S10 Au18 51.84(5)
Au8 Au12 S10 Au18 3.61(6)
Au7 Au12 S10 Au18 57.16(9)
Au15 Au16 S11 C101 -166.3(4)
Au10 Au16 S11 C101 -116.9(4)
Au11 Au16 S11 C101 -163.2(4)
Au15 Au16 S11 Au19 -47.03(6)
Au10 Au16 S11 Au19 2.40(7)
Au11 Au16 S11 Au19 -43.87(13)
Au18 Au19 S11 C101 -82.3(4)
Au9 Au19 S11 C101 102.7(4)
Au14 Au19 S11 C101 -160.1(4)
Au10 Au19 S11 C101 117.5(4)
Au21 Au19 S11 C101 39.7(4)
Au15 Au19 S11 C101 165.2(4)
Au18 Au19 S11 Au16 157.54(4)
Au9 Au19 S11 Au16 -17.5(3)
Au14 Au19 S11 Au16 79.80(9)
Au10 Au19 S11 Au16 -2.67(8)
Au21 Au19 S11 Au16 -80.43(7)
Au15 Au19 S11 Au16 45.07(6)
Au15 Au11 S12 C111 113.9(4)
Au6 Au11 S12 C111 -145.6(4)
Au10 Au11 S12 C111 163.1(4)
Au16 Au11 S12 C111 116.0(4)
Au15 Au11 S12 Au16 -2.02(6)
Au6 Au11 S12 Au16 98.43(8)
Au10 Au11 S12 Au16 47.13(5)
Au15 Au16 S12 C111 -108.8(3)
Au10 Au16 S12 C111 -157.7(3)
Au11 Au16 S12 C111 -110.8(3)
Au15 Au16 S12 Au11 1.95(6)
Au10 Au16 S12 Au11 -46.94(5)
Au13 Au8 S13 C121 -76.1(4)
Au4 Au8 S13 C121 157.6(4)
Au18 Au8 S13 C121 -99.6(4)
Au9 Au8 S13 C121 -150.7(4)
Au12 Au8 S13 C121 -34.4(4)
Au1 Au8 S13 C121 138.5(4)
Au3 Au8 S13 C121 91.1(4)
Au7 Au8 S13 C121 30.1(4)
Au13 Au8 S13 Au20 33.5(2)
Au4 Au8 S13 Au20 -92.77(7)
Au18 Au8 S13 Au20 10.07(7)
Au9 Au8 S13 Au20 -41.04(5)
Au12 Au8 S13 Au20 75.20(7)
Au1 Au8 S13 Au20 -111.89(7)
Au3 Au8 S13 Au20 -159.25(4)
Au7 Au8 S13 Au20 139.73(4)
Au9 Au20 S13 C121 160.9(3)
Au18 Au20 S13 C121 106.1(3)
Au21 Au20 S13 C121 -168.9(3)
Au9 Au20 S13 Au8 44.98(6)
Au18 Au20 S13 Au8 -9.80(6)
Au21 Au20 S13 Au8 75.21(9)
Au9 Au21 S14 C131 -130.6(3)
Au19 Au21 S14 C131 174.3(3)
Au20 Au21 S14 C131 -102.9(3)
Au9 Au21 S14 Au20 -27.72(5)
Au19 Au21 S14 Au20 -82.86(5)
Au9 Au20 S14 C131 134.6(3)
Au18 Au20 S14 C131 -170.2(3)
Au21 Au20 S14 C131 106.8(3)
Au9 Au20 S14 Au21 27.78(6)
Au18 Au20 S14 Au21 82.97(5)
Au9 Au21 S15 C141 -178.5(3)
Au19 Au21 S15 C141 -123.8(3)
Au20 Au21 S15 C141 152.5(3)
Au19 Au21 S15 Au10 6.10(6)
Au20 Au21 S15 Au10 -77.59(8)
Au15 Au10 S15 C141 106.3(4)
Au5 Au10 S15 C141 -142.9(4)
Au19 Au10 S15 C141 117.1(4)
Au9 Au10 S15 C141 168.4(4)
Au11 Au10 S15 C141 -15.7(4)
Au16 Au10 S15 C141 51.6(4)
Au15 Au10 S15 Au21 -17.03(18)
Au5 Au10 S15 Au21 93.76(8)
Au19 Au10 S15 Au21 -6.26(6)
Au9 Au10 S15 Au21 45.08(6)
Au11 Au10 S15 Au21 -139.07(5)
Au16 Au10 S15 Au21 -71.79(7)
Au1 S1 C1 C2 120.0(9)
Au3 S1 C1 C2 18.7(11)
Au1 S1 C1 C6 8.7(7)
Au3 S1 C1 C6 -92.6(5)
Au1 S1 C1 C7 -113.4(7)
Au3 S1 C1 C7 145.3(6)
C6 C1 C2 C3 -84.7(14)
C7 C1 C2 C3 47.7(16)
S1 C1 C2 C3 168.2(10)
C1 C2 C3 C4 73.8(14)
C1 C2 C3 C8 -44.8(16)
C2 C3 C4 C5 -46.3(11)
C8 C3 C4 C5 68.1(13)
C3 C4 C5 C10 -62.6(12)
C3 C4 C5 C6 58.9(18)
C2 C1 C6 C5 54.8(10)
C7 C1 C6 C5 -76.2(11)
S1 C1 C6 C5 172.5(7)
C10 C5 C6 C1 60.4(10)
C4 C5 C6 C1 -59.2(16)
C2 C1 C7 C9 -49.1(12)
C6 C1 C7 C9 77.2(11)
S1 C1 C7 C9 -174.6(7)
C2 C3 C8 C9 48.7(13)
C4 C3 C8 C9 -58.0(13)
C3 C8 C9 C10 44.1(13)
C3 C8 C9 C7 -61.8(14)
C1 C7 C9 C8 59.0(13)
C1 C7 C9 C10 -52.1(9)
C8 C9 C10 C5 -56.7(17)
C7 C9 C10 C5 62.8(15)
C6 C5 C10 C9 -72.4(16)
C4 C5 C10 C9 66.6(16)
Au2 S2 C11 C16 -52.3(7)
Au1 S2 C11 C16 -168.4(6)
Au9 S2 C11 C16 66.7(8)
Au2 S2 C11 C12 -179.0(7)
Au1 S2 C11 C12 64.9(7)
Au9 S2 C11 C12 -60.0(9)
Au2 S2 C11 C17 57.6(6)
Au1 S2 C11 C17 -58.5(6)
Au9 S2 C11 C17 176.6(4)
C16 C11 C12 C13 70.7(11)
C17 C11 C12 C13 -56.3(10)
S2 C11 C12 C13 -172.2(7)
C11 C12 C13 C14 -48.2(11)
C11 C12 C13 C18 64.2(11)
C12 C13 C14 C15 59.5(14)
C18 C13 C14 C15 -53.9(14)
C13 C14 C15 C20 70.1(13)
C13 C14 C15 C16 -72.3(15)
C12 C11 C16 C15 -76.8(11)
C17 C11 C16 C15 55.1(9)
S2 C11 C16 C15 164.0(7)
C20 C15 C16 C11 -58(2)
C14 C15 C16 C11 66.1(12)
C16 C11 C17 C19 -84.8(11)
C12 C11 C17 C19 48.7(12)
S2 C11 C17 C19 166.7(9)
C14 C13 C18 C19 41.9(11)
C12 C13 C18 C19 -67.5(11)
C11 C17 C19 C18 -46.2(15)
C11 C17 C19 C20 74.0(11)
C13 C18 C19 C17 56.8(14)
C13 C18 C19 C20 -53.5(13)
C14 C15 C20 C19 -68.3(12)
C16 C15 C20 C19 55(2)
C17 C19 C20 C15 -49.3(13)
C18 C19 C20 C15 68.3(15)
Au2 S3 C21 C26 -104.2(8)
Au6 S3 C21 C26 -8.8(9)
Au2 S3 C21 C22 11.0(8)
Au6 S3 C21 C22 106.4(7)
Au2 S3 C21 C27 134.2(6)
Au6 S3 C21 C27 -130.4(6)
C26 C21 C22 C23 -80.5(12)
C27 C21 C22 C23 51.1(13)
S3 C21 C22 C23 167.1(8)
C21 C22 C23 C28 -52.0(13)
C21 C22 C23 C24 71.2(12)
C22 C23 C24 C25 -54.3(12)
C28 C23 C24 C25 54.7(15)
C23 C24 C25 C26 63.9(15)
C23 C24 C25 C30 -65.2(11)
C22 C21 C26 C25 56.7(12)
C27 C21 C26 C25 -73.1(14)
S3 C21 C26 C25 176.6(9)
C24 C25 C26 C21 -62.1(16)
C30 C25 C26 C21 65.5(13)
C26 C21 C27 C29 72.4(13)
C22 C21 C27 C29 -54.0(12)
S3 C21 C27 C29 -176.9(7)
C22 C23 C28 C29 70.5(15)
C24 C23 C28 C29 -35.3(18)
C23 C28 C29 C30 29.9(16)
C23 C28 C29 C27 -80.3(13)
C21 C27 C29 C28 65.9(11)
C21 C27 C29 C30 -54.6(11)
C24 C25 C30 C29 67.5(14)
C26 C25 C30 C29 -71.6(15)
C28 C29 C30 C25 -48.9(17)
C27 C29 C30 C25 61.9(14)
Au7 S4 C31 C36 138.3(8)
Au3 S4 C31 C36 57.7(8)
Au7 S4 C31 C37 -96.9(8)
Au3 S4 C31 C37 -177.5(8)
Au7 S4 C31 C32 27.0(7)
Au3 S4 C31 C32 -53.6(7)
C36 C31 C32 C33 55.3(11)
C37 C31 C32 C33 -74.5(11)
S4 C31 C32 C33 167.5(7)
C31 C32 C33 C34 -61.8(16)
C31 C32 C33 C38 61.3(12)
C38 C33 C34 C35 -59.7(11)
C32 C33 C34 C35 64.4(16)
C33 C34 C35 C36 -49.2(10)
C33 C34 C35 C40 59.0(12)
C37 C31 C36 C35 54.9(16)
C32 C31 C36 C35 -76.4(13)
S4 C31 C36 C35 176.4(9)
C34 C35 C36 C31 68.1(13)
C40 C35 C36 C31 -50.8(14)
C36 C31 C37 C39 -52.1(15)
C32 C31 C37 C39 73.7(12)
S4 C31 C37 C39 -172.9(8)
C34 C33 C38 C39 69.5(14)
C32 C33 C38 C39 -68.3(14)
C31 C37 C39 C40 58.2(14)
C31 C37 C39 C38 -50.9(12)
C33 C38 C39 C40 -61.3(14)
C33 C38 C39 C37 58.0(14)
C37 C39 C40 C35 -62.6(14)
C38 C39 C40 C35 45.8(13)
C34 C35 C40 C39 -53.5(14)
C36 C35 C40 C39 51.8(13)
Au4 S5 C41 C47 -19.1(9)
Au5 S5 C41 C47 67.1(9)
Au4 S5 C41 C46 -163.2(7)
Au5 S5 C41 C46 -77.0(8)
Au4 S5 C41 C42 88.8(7)
Au5 S5 C41 C42 174.9(6)
C47 C41 C42 C43 -68.4(11)
C46 C41 C42 C43 69.3(11)
S5 C41 C42 C43 -177.1(7)
C41 C42 C43 C49 59.7(12)
C41 C42 C43 C44 -61.0(12)
C49 C43 C44 C45 -68.6(12)
C42 C43 C44 C45 47.3(13)
C43 C44 C45 C46 -56.7(13)
C43 C44 C45 C50 53.3(13)
C44 C45 C46 C41 66.0(13)
C50 C45 C46 C41 -49.1(13)
C47 C41 C46 C45 54.2(16)
C42 C41 C46 C45 -63.2(12)
S5 C41 C46 C45 -176.2(9)
C46 C41 C47 C48 -52.9(15)
C42 C41 C47 C48 63.7(11)
S5 C41 C47 C48 175.7(9)
C41 C47 C48 C50 54.7(13)
C41 C47 C48 C49 -78.1(14)
C44 C43 C49 C48 66.0(11)
C42 C43 C49 C48 -49.6(12)
C47 C48 C49 C43 70.9(14)
C50 C48 C49 C43 -58.2(13)
C47 C48 C50 C45 -83.0(11)
C49 C48 C50 C45 53.4(13)
C46 C45 C50 C48 75.3(11)
C44 C45 C50 C48 -48.5(13)
Au11 S6 C51 C52 -170.4(6)
Au6 S6 C51 C52 -91.9(7)
Au11 S6 C51 C56 -42.1(8)
Au6 S6 C51 C56 36.4(8)
Au11 S6 C51 C57 79.8(8)
Au6 S6 C51 C57 158.3(8)
C56 C51 C52 C53 50.7(13)
C57 C51 C52 C53 -86.6(10)
S6 C51 C52 C53 167.2(7)
C51 C52 C53 C54 -53.1(16)
C51 C52 C53 C58 79.2(12)
C52 C53 C54 C55 60.1(18)
C58 C53 C54 C55 -70.5(13)
C53 C54 C55 C56 -60.3(13)
C53 C54 C55 C60 51.2(14)
C60 C55 C56 C51 -54.0(13)
C54 C55 C56 C51 61.3(13)
C52 C51 C56 C55 -58.6(14)
C57 C51 C56 C55 74.4(13)
S6 C51 C56 C55 -175.0(9)
C52 C51 C57 C59 60.2(11)
C56 C51 C57 C59 -79.4(12)
S6 C51 C57 C59 168.3(8)
C52 C53 C58 C59 -51.3(12)
C54 C53 C58 C59 86.8(11)
C53 C58 C59 C57 43.2(16)
C53 C58 C59 C60 -70.7(10)
C51 C57 C59 C58 -48.3(17)
C51 C57 C59 C60 64.8(12)
C56 C55 C60 C59 62.1(13)
C54 C55 C60 C59 -56.3(14)
C58 C59 C60 C55 67.7(12)
C57 C59 C60 C55 -71.3(13)
Au13 S7 C61 C62 -64.1(7)
Au17 S7 C61 C62 -169.7(6)
Au13 S7 C61 C66 61.0(9)
Au17 S7 C61 C66 -44.6(9)
Au13 S7 C61 C67 -171.6(6)
Au17 S7 C61 C67 82.8(7)
C66 C61 C62 C63 47.0(12)
C67 C61 C62 C63 -86.1(11)
S7 C61 C62 C63 168.3(7)
C61 C62 C63 C68 81.3(11)
C61 C62 C63 C64 -43.1(13)
C68 C63 C64 C65 -62.2(13)
C62 C63 C64 C65 48.6(12)
C63 C64 C65 C66 -63.5(12)
C63 C64 C65 C70 51.3(12)
C64 C65 C66 C61 64.5(13)
C70 C65 C66 C61 -50.5(14)
C62 C61 C66 C65 -54.5(13)
C67 C61 C66 C65 70.3(14)
S7 C61 C66 C65 -174.1(9)
C62 C61 C67 C69 57.2(10)
C66 C61 C67 C69 -73.2(12)
S7 C61 C67 C69 167.0(8)
C64 C63 C68 C69 64.8(12)
C62 C63 C68 C69 -53.7(10)
C61 C67 C69 C70 63.5(13)
C61 C67 C69 C68 -59.6(13)
C63 C68 C69 C70 -61.4(11)
C63 C68 C69 C67 62.4(14)
C67 C69 C70 C65 -68.2(16)
C68 C69 C70 C65 68.0(12)
C66 C65 C70 C69 58.3(15)
C64 C65 C70 C69 -62.6(14)
Au17 S8 C71 C72 19.1(8)
Au15 S8 C71 C72 -85.1(8)
Au17 S8 C71 C77 -98.0(7)
Au15 S8 C71 C77 157.9(7)
Au17 S8 C71 C76 151.7(6)
Au15 S8 C71 C76 47.5(7)
C77 C71 C72 C73 -63.7(12)
C76 C71 C72 C73 52.2(12)
S8 C71 C72 C73 177.0(8)
C71 C72 C73 C74 -34.5(14)
C71 C72 C73 C78 72.4(12)
C72 C73 C74 C75 53.1(15)
C78 C73 C74 C75 -60.8(12)
C73 C74 C75 C80 66.3(13)
C73 C74 C75 C76 -75.5(12)
C72 C71 C76 C75 -71.6(11)
C77 C71 C76 C75 44.1(11)
S8 C71 C76 C75 157.2(8)
C80 C75 C76 C71 -44(2)
C74 C75 C76 C71 70.4(9)
C72 C71 C77 C79 41.0(14)
C76 C71 C77 C79 -84.7(13)
S8 C71 C77 C79 165.8(10)
C72 C73 C78 C79 -51.5(15)
C74 C73 C78 C79 61.8(13)
C73 C78 C79 C77 30.6(17)
C73 C78 C79 C80 -73.7(13)
C71 C77 C79 C78 -28.0(18)
C71 C77 C79 C80 81.8(13)
C78 C79 C80 C75 73.5(10)
C77 C79 C80 C75 -47.1(11)
C74 C75 C80 C79 -64.7(11)
C76 C75 C80 C79 49(2)
Au7 S9 C81 C86 57.6(9)
Au12 S9 C81 C86 -31.8(9)
Au7 S9 C81 C82 -68.2(6)
Au12 S9 C81 C82 -157.7(6)
Au7 S9 C81 C87 169.1(7)
Au12 S9 C81 C87 79.7(7)
C86 C81 C82 C83 74.5(12)
C87 C81 C82 C83 -54.1(11)
S9 C81 C82 C83 -168.3(7)
C81 C82 C83 C88 61.3(12)
C81 C82 C83 C84 -52.1(9)
C88 C83 C84 C85 -56.5(13)
C82 C83 C84 C85 61.5(12)
C83 C84 C85 C90 68.3(13)
C83 C84 C85 C86 -69.8(13)
C82 C81 C86 C85 -78.9(12)
C87 C81 C86 C85 54.4(10)
S9 C81 C86 C85 164.6(8)
C90 C85 C86 C81 -55.1(19)
C84 C85 C86 C81 65.2(11)
C86 C81 C87 C89 -82.5(12)
C82 C81 C87 C89 51.9(13)
S9 C81 C87 C89 166.3(8)
C82 C83 C88 C89 -65.2(12)
C84 C83 C88 C89 45.5(10)
C81 C87 C89 C88 -53.9(13)
C81 C87 C89 C90 79.7(11)
C83 C88 C89 C87 60.8(13)
C83 C88 C89 C90 -62.8(13)
C84 C85 C90 C89 -64.0(11)
C86 C85 C90 C89 55.8(19)
C87 C89 C90 C85 -56.4(11)
C88 C89 C90 C85 72.8(13)
Au18 S10 C91 C97 -130.3(8)
Au12 S10 C91 C97 128.1(8)
Au18 S10 C91 C96 -3.5(10)
Au12 S10 C91 C96 -105.1(8)
Au18 S10 C91 C92 120.0(7)
Au12 S10 C91 C92 18.4(8)
C97 C91 C92 C93 55.7(11)
C96 C91 C92 C93 -73.8(12)
S10 C91 C92 C93 172.4(8)
C91 C92 C93 C98 -51.9(14)
C91 C92 C93 C94 58.7(12)
C92 C93 C94 C95 -63.6(14)
C98 C93 C94 C95 68.0(12)
C93 C94 C95 C96 55.8(13)
C93 C94 C95 C100 -63.8(12)
C97 C91 C96 C95 -52.7(15)
C92 C91 C96 C95 70.2(14)
S10 C91 C96 C95 -176.9(9)
C94 C95 C96 C91 -50.9(13)
C100 C95 C96 C91 62.3(14)
C96 C91 C97 C99 47.1(16)
C92 C91 C97 C99 -83.4(12)
S10 C91 C97 C99 167.1(8)
C92 C93 C98 C99 52.5(15)
C94 C93 C98 C99 -61.7(11)
C93 C98 C99 C97 -50.1(11)
C93 C98 C99 C100 70.7(11)
C91 C97 C99 C98 77.8(12)
C91 C97 C99 C100 -45.7(16)
C94 C95 C100 C99 50.2(12)
C96 C95 C100 C99 -63.2(14)
C98 C99 C100 C95 -61.8(13)
C97 C99 C100 C95 51.8(14)
Au16 S11 C101 C106 -7.4(10)
Au19 S11 C101 C106 -116.6(9)
Au16 S11 C101 C102 115.7(9)
Au19 S11 C101 C102 6.6(10)
Au16 S11 C101 C107 -134.6(9)
Au19 S11 C101 C107 116.2(10)
C106 C101 C102 C103 -72.3(14)
C107 C101 C102 C103 57.1(12)
S11 C101 C102 C103 174.5(9)
C101 C102 C103 C104 61.8(14)
C101 C102 C103 C108 -59.6(19)
C102 C103 C104 C105 -69.3(15)
C108 C103 C104 C105 67.2(12)
C103 C104 C105 C106 61.4(12)
C103 C104 C105 C110 -59.2(13)
C102 C101 C106 C105 70.2(15)
C107 C101 C106 C105 -51.2(16)
S11 C101 C106 C105 -175.2(10)
C104 C105 C106 C101 -53.9(13)
C110 C105 C106 C101 60.5(17)
C106 C101 C107 C109 47.0(17)
C102 C101 C107 C109 -82.3(15)
S11 C101 C107 C109 165.8(10)
C102 C103 C108 C109 59.9(19)
C104 C103 C108 C109 -63.1(11)
C103 C108 C109 C110 66.8(13)
C103 C108 C109 C107 -52.2(10)
C101 C107 C109 C110 -45.4(18)
C101 C107 C109 C108 76.2(13)
C108 C109 C110 C105 -58.3(15)
C107 C109 C110 C105 51.8(15)
C104 C105 C110 C109 48.3(13)
C106 C105 C110 C109 -63.6(16)
Au11 S12 C111 C112 -155.9(6)
Au16 S12 C111 C112 -55.3(7)
Au11 S12 C111 C117 80.5(7)
Au16 S12 C111 C117 -179.0(6)
Au11 S12 C111 C116 -47.5(9)
Au16 S12 C111 C116 53.0(8)
C117 C111 C112 C113 -72.6(12)
C116 C111 C112 C113 57.4(11)
S12 C111 C112 C113 174.0(8)
C111 C112 C113 C118 63.4(11)
C111 C112 C113 C114 -57.9(13)
C112 C113 C114 C115 57.2(14)
C118 C113 C114 C115 -68.0(12)
C113 C114 C115 C120 69.4(14)
C113 C114 C115 C116 -51.3(11)
C114 C115 C116 C111 75.9(11)
C120 C115 C116 C111 -45.7(13)
C112 C111 C116 C115 -84.3(12)
C117 C111 C116 C115 48.2(14)
S12 C111 C116 C115 171.3(8)
C112 C111 C117 C119 68.1(12)
C116 C111 C117 C119 -56.4(13)
S12 C111 C117 C119 176.6(7)
C112 C113 C118 C119 -66.8(14)
C114 C113 C118 C119 73.0(14)
C111 C117 C119 C120 66.2(11)
C111 C117 C119 C118 -48.9(11)
C113 C118 C119 C117 55.7(15)
C113 C118 C119 C120 -63.7(15)
C114 C115 C120 C119 -57.9(15)
C116 C115 C120 C119 54.2(14)
C117 C119 C120 C115 -67.0(13)
C118 C119 C120 C115 48.6(14)
Au8 S13 C121 C122 -98.0(7)
Au20 S13 C121 C122 156.8(7)
Au8 S13 C121 C127 32.8(8)
Au20 S13 C121 C127 -72.4(7)
Au8 S13 C121 C126 156.1(6)
Au20 S13 C121 C126 50.9(7)
C127 C121 C122 C128 44.8(13)
C126 C121 C122 C128 -86.1(11)
S13 C121 C122 C128 171.0(8)
C128 C123 C124 C127 -69.0(12)
C128 C123 C124 C125 47.4(12)
C123 C124 C125 C130 -60.8(14)
C127 C124 C125 C130 59.8(14)
C122 C121 C126 C130 53.4(10)
C127 C121 C126 C130 -78.1(12)
S13 C121 C126 C130 163.7(8)
C123 C124 C127 C121 66.0(11)
C125 C124 C127 C121 -50.1(12)
C122 C121 C127 C124 -53.3(12)
C126 C121 C127 C124 70.4(12)
S13 C121 C127 C124 -178.1(7)
C121 C122 C128 C129 79.3(12)
C121 C122 C128 C123 -42.1(14)
C124 C123 C128 C122 53.1(13)
C124 C123 C128 C129 -57.8(12)
C122 C128 C129 C130 -50.1(12)
C123 C128 C129 C130 69.2(12)
C128 C129 C130 C125 -65.1(11)
C128 C129 C130 C126 49.9(17)
C124 C125 C130 C129 68.9(13)
C124 C125 C130 C126 -67.6(13)
C121 C126 C130 C129 -50.1(17)
C121 C126 C130 C125 64.3(11)
Au21 S14 C131 C136 -77.2(8)
Au20 S14 C131 C136 -174.7(7)
Au21 S14 C131 C132 154.9(7)
Au20 S14 C131 C132 57.4(8)
Au21 S14 C131 C137 48.2(8)
Au20 S14 C131 C137 -49.3(8)
C136 C131 C132 C133 46.0(13)
C137 C131 C132 C133 -84.0(12)
S14 C131 C132 C133 170.9(9)
C131 C132 C133 C138 77.4(12)
C131 C132 C133 C134 -44.1(15)
C138 C133 C134 C135 -58.7(13)
C132 C133 C134 C135 51.5(14)
C133 C134 C135 C136 -64.3(15)
C133 C134 C135 C140 49.5(10)
C132 C131 C136 C135 -53.2(11)
C137 C131 C136 C135 68.2(13)
S14 C131 C136 C135 -177.9(7)
C134 C135 C136 C131 64.0(14)
C140 C135 C136 C131 -50.6(12)
C136 C131 C137 C139 -71.5(13)
C132 C131 C137 C139 56.4(10)
S14 C131 C137 C139 169.1(8)
C134 C133 C138 C139 66.6(13)
C132 C133 C138 C139 -52.6(11)
C133 C138 C139 C140 -63.0(10)
C133 C138 C139 C137 59.3(16)
C131 C137 C139 C140 62.0(11)
C131 C137 C139 C138 -58.2(16)
C138 C139 C140 C135 67.7(11)
C137 C139 C140 C135 -67.7(12)
C136 C135 C140 C139 58.0(13)
C134 C135 C140 C139 -61.2(11)
Au21 S15 C141 C147 -153.9(6)
Au10 S15 C141 C147 85.4(7)
Au21 S15 C141 C146 80.1(7)
Au10 S15 C141 C146 -40.5(9)
Au21 S15 C141 C142 -40.5(8)
Au10 S15 C141 C142 -161.1(6)
C147 C141 C142 C143 -80.0(11)
C146 C141 C142 C143 48.1(12)
S15 C141 C142 C143 165.3(7)
C141 C142 C143 C148 75.5(11)
C141 C142 C143 C144 -48.8(12)
C148 C143 C144 C145 -57.5(12)
C142 C143 C144 C145 53.3(12)
C143 C144 C145 C146 -63.2(12)
C143 C144 C145 C150 46.3(11)
C150 C145 C146 C141 -49.6(12)
C144 C145 C146 C141 62.2(12)
C147 C141 C146 C145 69.4(12)
C142 C141 C146 C145 -52.7(11)
S15 C141 C146 C145 -170.1(8)
C146 C141 C147 C149 -73.3(11)
C142 C141 C147 C149 52.2(10)
S15 C141 C147 C149 166.7(6)
C144 C143 C148 C149 65.4(13)
C142 C143 C148 C149 -53.9(12)
C143 C148 C149 C150 -61.4(12)
C143 C148 C149 C147 60.4(15)
C141 C147 C149 C150 65.4(10)
C141 C147 C149 C148 -56.0(13)
C148 C149 C150 C145 67.6(13)
C147 C149 C150 C145 -70.6(14)
C146 C145 C150 C149 59.4(14)
C144 C145 C150 C149 -59.1(13)

loop_
_platon_squeeze_void_nr
_platon_squeeze_void_average_x
_platon_squeeze_void_average_y
_platon_squeeze_void_average_z
_platon_squeeze_void_volume
_platon_squeeze_void_count_electrons
_platon_squeeze_void_content
1 0.000 0.488 0.000 2355 215 ' '
2 0.050 1.018 0.388 23 1 ' '
3 0.032 0.386 0.452 40 2 ' '
4 -0.032 0.614 0.548 40 3 ' '
5 -0.050 -0.018 0.612 23 1 ' '
6 0.123 0.045 0.525 14 2 ' '
7 0.293 0.584 0.560 20 1 ' '
8 0.500 0.000 0.000 26 3 ' '
9 0.707 0.416 0.440 19 1 ' '
10 0.877 0.955 0.475 13 2 ' '
